data_7115836
loop_
_publ_author_name
'Aruuhan Bayaguud'
'Jin Zhang'
'Rao Naumaan Nasim Khan'
'Jian Hao'
'Yongge Wei'

_publ_section_title
;
 A redox active triad nanorod constructed from covalently interlinked
 organo-hexametalates
;
_journal_name_full Chem.Commun.
_journal_page_first 13150
_journal_paper_doi 10.1039/C4cc06297C
_journal_volume 50
_journal_year 2014
_chemical_formula_moiety 'C8 H12 Mo12 N2 O55 V6, 6(C16 H36 N), C2 H3 N'
_chemical_formula_sum 'C106 H231 Mo12 N9 O55 V6'
_chemical_formula_weight 3968.92
_chemical_name_systematic
; 
 ? 
;
_space_group_IT_number 2
_space_group_name_Hall '-P 1'
_symmetry_cell_setting triclinic
_symmetry_space_group_name_Hall '-P 1'
_symmetry_space_group_name_H-M 'P -1'
_atom_sites_solution_hydrogens geom
_atom_sites_solution_primary direct
_atom_sites_solution_secondary difmap
_audit_creation_method SHELXL-97
_cell_angle_alpha 78.182(3)
_cell_angle_beta 76.559(3)
_cell_angle_gamma 88.334(2)
_cell_formula_units_Z 2
_cell_length_a 16.5395(5)
_cell_length_b 17.4417(6)
_cell_length_c 27.5376(9)
_cell_measurement_reflns_used 17447
_cell_measurement_temperature 99.5
_cell_measurement_theta_max 29.2913
_cell_measurement_theta_min 2.9328
_cell_volume 7561.2(4)
_computing_cell_refinement
;
CrysAlisPro, Agilent Technologies,
Version 1.171.35.11 (release 16-05-2011 CrysAlis171 .NET)
(compiled May 16 2011,17:55:39)
;
_computing_data_collection
;
CrysAlisPro, Agilent Technologies,
Version 1.171.35.11 (release 16-05-2011 CrysAlis171 .NET)
(compiled May 16 2011,17:55:39)
;
_computing_data_reduction
;
CrysAlisPro, Agilent Technologies,
Version 1.171.35.11 (release 16-05-2011 CrysAlis171 .NET)
(compiled May 16 2011,17:55:39)
;
_computing_molecular_graphics
;
O. V. Dolomanov, L. J. Bourhis, R. J. Gildea, J. A. K. Howard and H. Puschmann,
OLEX2: a complete structure solution, refinement and analysis program.
J. Appl. Cryst. (2009). 42, 339-341.
;
_computing_publication_material
;
O. V. Dolomanov, L. J. Bourhis, R. J. Gildea, J. A. K. Howard and H. Puschmann,
OLEX2: a complete structure solution, refinement and analysis program.
J. Appl. Cryst. (2009). 42, 339-341.
;
_computing_structure_refinement
;
XL, G.M. Sheldrick, Acta Cryst.
(2008). A64, 112-122
;
_computing_structure_solution
;
SHELXS, G.M. Sheldrick, Acta Cryst.
(2008). A64, 112-122
;
_diffrn_ambient_temperature 99.5
_diffrn_detector_area_resol_mean 16.0971
_diffrn_measured_fraction_theta_full 0.998
_diffrn_measured_fraction_theta_max 0.998
_diffrn_measurement_device_type 'Xcalibur, Eos, Gemini'
_diffrn_measurement_method '\w scans'
_diffrn_radiation_monochromator graphite
_diffrn_radiation_source 'Enhance (Mo) X-ray Source'
_diffrn_radiation_type MoK\a
_diffrn_radiation_wavelength 0.71073
_diffrn_reflns_av_R_equivalents 0.0557
_diffrn_reflns_av_sigmaI/netI 0.0709
_diffrn_reflns_limit_h_max 20
_diffrn_reflns_limit_h_min -19
_diffrn_reflns_limit_k_max 21
_diffrn_reflns_limit_k_min -21
_diffrn_reflns_limit_l_max 33
_diffrn_reflns_limit_l_min -33
_diffrn_reflns_number 85369
_diffrn_reflns_theta_full 26.00
_diffrn_reflns_theta_max 26.00
_diffrn_reflns_theta_min 2.94
_exptl_absorpt_coefficient_mu 1.389
_exptl_absorpt_correction_T_max 0.8736
_exptl_absorpt_correction_T_min 0.7686
_exptl_absorpt_correction_type multi-scan
_exptl_absorpt_process_details
;
CrysAlisPro, Agilent Technologies,
Version 1.171.35.11 (release 16-05-2011 CrysAlis171 .NET)
(compiled May 16 2011,17:55:39)
Empirical absorption correction using spherical harmonics,
 implemented in SCALE3 ABSPACK scaling algorithm.
;
_exptl_crystal_colour orange
_exptl_crystal_density_diffrn 1.743
_exptl_crystal_density_method 'not measured'
_exptl_crystal_description plate-like
_exptl_crystal_F_000 4024
_exptl_crystal_size_max 0.20
_exptl_crystal_size_mid 0.18
_exptl_crystal_size_min 0.10
_refine_diff_density_max 1.925
_refine_diff_density_min -0.831
_refine_diff_density_rms 0.144
_refine_ls_extinction_method none
_refine_ls_goodness_of_fit_ref 0.939
_refine_ls_hydrogen_treatment constr
_refine_ls_matrix_type full
_refine_ls_number_parameters 1782
_refine_ls_number_reflns 29667
_refine_ls_number_restraints 243
_refine_ls_restrained_S_all 0.936
_refine_ls_R_factor_all 0.0957
_refine_ls_R_factor_gt 0.0629
_refine_ls_shift/su_max 0.001
_refine_ls_shift/su_mean 0.000
_refine_ls_structure_factor_coef Fsqd
_refine_ls_weighting_details 'calc w=1/[\s^2^(Fo^2^)+(0.0462P)^2^+82.7486P] where P=(Fo^2^+2Fc^2^)/3'
_refine_ls_weighting_scheme calc
_refine_ls_wR_factor_gt 0.1318
_refine_ls_wR_factor_ref 0.1503
_reflns_number_gt 21281
_reflns_number_total 29667
_reflns_threshold_expression >2sigma(I)
_cod_data_source_file c4cc06297c2.cif
_cod_data_source_block exp_934
_cod_original_sg_symbol_H-M P-1
_cod_database_code 7115836

loop_
_symmetry_equiv_pos_as_xyz
'x, y, z'
'-x, -y, -z'

loop_
_atom_site_label
_atom_site_type_symbol
_atom_site_fract_x
_atom_site_fract_y
_atom_site_fract_z
_atom_site_U_iso_or_equiv
_atom_site_adp_type
_atom_site_occupancy
_atom_site_symmetry_multiplicity
_atom_site_calc_flag
_atom_site_refinement_flags
_atom_site_disorder_assembly
_atom_site_disorder_group
Mo1 Mo 1.19712(4) 0.42054(4) 0.38931(2) 0.02552(14) Uani 1 1 d . . .
Mo12 Mo 0.69369(4) 0.77956(4) 0.30547(2) 0.02479(14) Uani 1 1 d . . .
Mo6 Mo 1.14315(4) 0.29096(4) 0.33014(3) 0.02811(15) Uani 1 1 d . . .
Mo8 Mo 0.60529(4) 0.92761(4) 0.24643(2) 0.02519(14) Uani 1 1 d . . .
Mo9 Mo 0.62672(4) 1.03328(4) 0.32713(3) 0.02917(15) Uani 1 1 d . . .
Mo3 Mo 1.15342(4) 0.56472(4) 0.30226(3) 0.02767(15) Uani 1 1 d . . .
Mo5 Mo 1.28422(4) 0.42773(4) 0.26778(3) 0.03070(16) Uani 1 1 d . . .
Mo4 Mo 1.01160(4) 0.42693(4) 0.36417(2) 0.02680(15) Uani 1 1 d . . .
Mo2 Mo 1.10029(4) 0.43516(4) 0.24558(2) 0.02957(15) Uani 1 1 d . . .
Mo7 Mo 0.71523(4) 0.88556(4) 0.38809(3) 0.03155(16) Uani 1 1 d . . .
Mo10 Mo 0.53042(4) 0.86123(4) 0.36724(3) 0.02934(15) Uani 1 1 d . . .
Mo11 Mo 0.78971(4) 0.95047(4) 0.26475(3) 0.03043(16) Uani 1 1 d . . .
V2 V 0.99811(8) 0.37839(7) 0.04711(5) 0.0277(3) Uani 1 1 d . . .
V3 V 0.92314(8) 0.55279(7) 0.06298(5) 0.0271(3) Uani 1 1 d . . .
V1 V 1.12315(8) 0.53490(7) 0.01095(5) 0.0276(3) Uani 1 1 d . . .
V5 V 0.46690(8) 0.88534(7) 0.05520(5) 0.0254(3) Uani 1 1 d . . .
V6 V 0.44591(8) 1.07432(7) 0.05739(5) 0.0263(3) Uani 1 1 d . . .
V4 V 0.62984(7) 1.00539(7) 0.01045(5) 0.0254(3) Uani 1 1 d . . .
O42 O 0.6433(3) 0.8196(3) 0.25014(18) 0.0262(11) Uani 1 1 d . . .
O38 O 0.5795(3) 0.7678(3) 0.34854(19) 0.0299(11) Uani 1 1 d . . .
O8 O 1.0771(3) 0.4147(3) 0.41419(18) 0.0272(11) Uani 1 1 d . . .
O34 O 0.6778(3) 0.9902(3) 0.3836(2) 0.0372(13) Uani 1 1 d . . .
O39 O 0.5295(3) 0.9734(3) 0.3655(2) 0.0323(12) Uani 1 1 d . . .
O40 O 0.7395(3) 1.0431(3) 0.2856(2) 0.0358(13) Uani 1 1 d . . .
O43 O 0.5091(3) 0.8895(3) 0.29959(19) 0.0300(12) Uani 1 1 d . . .
O37 O 0.7919(3) 0.8381(3) 0.26829(18) 0.0270(11) Uani 1 1 d . . .
O7 O 1.1876(3) 0.5291(3) 0.36741(19) 0.0306(12) Uani 1 1 d . . .
O13 O 1.0343(3) 0.3138(3) 0.36429(19) 0.0290(11) Uani 1 1 d . . .
O35 O 0.5983(3) 0.8543(3) 0.41497(19) 0.0343(12) Uani 1 1 d . . .
O16 O 0.9972(3) 0.4324(3) 0.29693(19) 0.0280(11) Uani 1 1 d . . .
O9 O 1.1856(3) 0.3106(3) 0.38458(18) 0.0271(11) Uani 1 1 d . . .
O46 O 0.5805(3) 0.9074(3) 0.06307(18) 0.0248(11) Uani 1 1 d . . .
O15 O 1.1090(3) 0.3236(3) 0.26648(19) 0.0309(12) Uani 1 1 d . . .
O14 O 1.2217(3) 0.4410(3) 0.21792(19) 0.0329(12) Uani 1 1 d . . .
O19 O 1.0442(3) 0.5682(3) 0.06892(18) 0.0262(11) Uani 1 1 d . . .
O31 O 0.7181(3) 0.6870(3) 0.2994(2) 0.0314(12) Uani 1 1 d . . .
O44 O 0.5927(3) 1.0292(3) 0.2664(2) 0.0326(12) Uani 1 1 d . . .
O20 O 0.9387(3) 0.4448(3) 0.09850(18) 0.0265(11) Uani 1 1 d . . .
O27 O 1.0000 0.5000 0.0000 0.0211(14) Uani 1 2 d S . .
O5 O 1.1438(3) 0.1920(3) 0.3382(2) 0.0358(13) Uani 1 1 d . . .
O36 O 0.7273(3) 0.7868(3) 0.36682(19) 0.0289(11) Uani 1 1 d . . .
O41 O 0.7240(3) 0.9593(3) 0.2172(2) 0.0332(12) Uani 1 1 d . . .
O12 O 1.0397(3) 0.5353(3) 0.34650(19) 0.0289(11) Uani 1 1 d . . .
O25 O 1.0517(3) 0.3557(3) -0.01091(19) 0.0323(12) Uani 1 1 d . . .
O28 O 0.7558(4) 0.8676(3) 0.4405(2) 0.0436(15) Uani 1 1 d . . .
O24 O 1.1603(3) 0.4768(3) -0.0412(2) 0.0353(13) Uani 1 1 d . . .
O54 O 0.5000 1.0000 0.0000 0.0207(14) Uani 1 2 d S . .
O3 O 0.9132(3) 0.4244(3) 0.3995(2) 0.0338(12) Uani 1 1 d . . .
O11 O 1.2611(3) 0.5403(3) 0.2695(2) 0.0327(12) Uani 1 1 d . . .
O18 O 1.0991(3) 0.4250(3) 0.05750(19) 0.0290(11) Uani 1 1 d . . .
O47 O 0.4329(3) 0.9665(3) 0.10071(17) 0.0243(10) Uani 1 1 d . . .
O51 O 0.6349(3) 1.0929(3) -0.03711(19) 0.0298(12) Uani 1 1 d . . .
O1 O 1.2303(3) 0.4124(3) 0.4439(2) 0.0359(13) Uani 1 1 d . . .
O0AA O 1.1471(3) 0.4276(3) 0.31510(17) 0.0212(10) Uani 1 1 d . . .
O17 O 1.1107(3) 0.5477(3) 0.2483(2) 0.0341(12) Uani 1 1 d . . .
O2 O 1.1543(3) 0.6631(3) 0.2967(2) 0.0388(13) Uani 1 1 d . . .
O52 O 0.4888(3) 1.1533(3) -0.00018(19) 0.0301(12) Uani 1 1 d . . .
O26 O 0.8919(3) 0.3783(3) 0.03132(19) 0.0328(12) Uani 1 1 d . . .
N1 N 1.0669(4) 0.4460(4) 0.1896(2) 0.0360(16) Uani 1 1 d . . .
N2 N 0.5691(4) 0.9445(4) 0.1910(2) 0.0292(14) Uani 1 1 d . . .
O50 O 0.7173(3) 1.0040(3) 0.02625(19) 0.0323(12) Uani 1 1 d . . .
O4 O 1.3836(3) 0.4324(4) 0.2340(2) 0.0444(14) Uani 1 1 d . . .
O23 O 0.9965(4) 0.2984(3) 0.0888(2) 0.0395(14) Uani 1 1 d . . .
O6 O 1.2959(3) 0.4227(3) 0.33729(19) 0.0302(12) Uani 1 1 d . . .
O45 O 0.5669(3) 1.0611(3) 0.06401(18) 0.0256(11) Uani 1 1 d . . .
O33 O 0.8078(3) 0.9228(3) 0.3346(2) 0.0340(13) Uani 1 1 d . . .
O29 O 0.6043(4) 1.1252(3) 0.3361(2) 0.0452(15) Uani 1 1 d . . .
O53 O 0.3536(3) 1.0596(3) 0.03729(19) 0.0293(11) Uani 1 1 d . . .
O21 O 0.8808(4) 0.5864(3) 0.1124(2) 0.0412(14) Uani 1 1 d . . .
O49 O 0.4466(3) 0.8100(3) 0.1009(2) 0.0351(13) Uani 1 1 d . . .
O32 O 0.8849(3) 0.9827(3) 0.2304(2) 0.0443(14) Uani 1 1 d . . .
O48 O 0.4171(3) 1.1222(3) 0.1020(2) 0.0345(12) Uani 1 1 d . . .
C1 C 1.0495(5) 0.4620(4) 0.1400(3) 0.0283(16) Uani 1 1 d . . .
O10 O 1.2567(3) 0.3203(3) 0.28679(19) 0.0303(12) Uani 1 1 d . . .
O60 O 0.6589(3) 0.9065(3) 0.31532(17) 0.0219(10) Uani 1 1 d . . .
N3 N 1.1305(4) 0.8119(4) 0.0387(2) 0.0302(14) Uani 1 1 d . . .
O22 O 1.2074(3) 0.5499(3) 0.0275(2) 0.0414(14) Uani 1 1 d . . .
C5 C 0.5499(4) 0.9584(4) 0.1417(3) 0.0262(16) Uani 1 1 d . . .
C3 C 1.0601(5) 0.5497(4) 0.1182(3) 0.0314(17) Uani 1 1 d . . .
H3A H 1.0222 0.5779 0.1406 0.038 Uiso 1 1 calc R . .
H3B H 1.1164 0.5662 0.1166 0.038 Uiso 1 1 calc R . .
C7 C 0.5826(5) 1.0423(4) 0.1139(3) 0.0268(16) Uani 1 1 d . . .
H7A H 0.5555 1.0799 0.1336 0.032 Uiso 1 1 calc R . .
H7B H 0.6419 1.0457 0.1114 0.032 Uiso 1 1 calc R . .
C4 C 0.9602(5) 0.4340(5) 0.1461(3) 0.0321(18) Uani 1 1 d . . .
H4A H 0.9544 0.3790 0.1623 0.039 Uiso 1 1 calc R . .
H4B H 0.9224 0.4630 0.1680 0.039 Uiso 1 1 calc R . .
O30 O 0.4351(3) 0.8310(4) 0.4040(2) 0.0437(14) Uani 1 1 d . . .
N4 N 0.9389(4) 0.7013(4) 0.4203(2) 0.0293(14) Uani 1 1 d . . .
N8 N 0.6154(4) 0.6242(4) 0.0258(3) 0.0402(17) Uani 1 1 d . . .
C8 C 0.4549(5) 0.9524(5) 0.1488(3) 0.0299(17) Uani 1 1 d . . .
H8A H 0.4352 0.9006 0.1678 0.036 Uiso 1 1 calc R . .
H8B H 0.4283 0.9904 0.1683 0.036 Uiso 1 1 calc R . .
C6 C 0.5943(5) 0.8974(4) 0.1132(3) 0.0290(16) Uani 1 1 d . . .
H6A H 0.6536 0.9011 0.1110 0.035 Uiso 1 1 calc R . .
H6B H 0.5749 0.8456 0.1323 0.035 Uiso 1 1 calc R . .
C10 C 1.1891(5) 0.7501(4) 0.0203(3) 0.0355(18) Uani 1 1 d . . .
H10A H 1.1611 0.7204 0.0025 0.043 Uiso 1 1 calc R . .
H10B H 1.2000 0.7141 0.0498 0.043 Uiso 1 1 calc R . .
C27 C 1.0714(5) 0.6457(5) 0.4483(3) 0.0371(19) Uani 1 1 d . . .
H27A H 1.1054 0.6561 0.4137 0.045 Uiso 1 1 calc R . .
H27B H 1.0754 0.6909 0.4630 0.045 Uiso 1 1 calc R . .
N5 N 0.9108(5) 0.1969(4) 0.2615(3) 0.053(2) Uani 1 1 d . . .
C11 C 1.2717(5) 0.7805(5) -0.0148(3) 0.0365(19) Uani 1 1 d . . .
H11A H 1.3030 0.8057 0.0035 0.044 Uiso 1 1 calc R . .
H11B H 1.2620 0.8191 -0.0436 0.044 Uiso 1 1 calc R . .
C2 C 1.1124(5) 0.4150(5) 0.1073(3) 0.0330(18) Uani 1 1 d . . .
H2A H 1.1685 0.4324 0.1054 0.040 Uiso 1 1 calc R . .
H2B H 1.1069 0.3599 0.1234 0.040 Uiso 1 1 calc R . .
C31 C 0.8286(5) 0.6156(5) 0.4027(3) 0.038(2) Uani 1 1 d . . .
H31A H 0.8413 0.6349 0.3661 0.045 Uiso 1 1 calc R . .
H31B H 0.8629 0.5706 0.4100 0.045 Uiso 1 1 calc R . .
C22 C 1.1130(5) 0.8719(5) -0.0067(3) 0.041(2) Uani 1 1 d . . .
H22A H 1.0730 0.9088 0.0064 0.049 Uiso 1 1 calc R . .
H22B H 1.1641 0.9011 -0.0244 0.049 Uiso 1 1 calc R . .
C14 C 1.1673(5) 0.8587(5) 0.0694(3) 0.043(2) Uani 1 1 d . . .
H14A H 1.2162 0.8869 0.0471 0.052 Uiso 1 1 calc R . .
H14B H 1.1273 0.8974 0.0796 0.052 Uiso 1 1 calc R . .
C30 C 0.8478(4) 0.6790(4) 0.4287(3) 0.0278(16) Uani 1 1 d . . .
H30A H 0.8253 0.6622 0.4651 0.033 Uiso 1 1 calc R . .
H30B H 0.8185 0.7257 0.4172 0.033 Uiso 1 1 calc R . .
C32 C 0.7379(5) 0.5912(5) 0.4212(3) 0.0368(19) Uani 1 1 d . . .
H32A H 0.7040 0.6360 0.4126 0.044 Uiso 1 1 calc R . .
H32B H 0.7250 0.5749 0.4581 0.044 Uiso 1 1 calc R . .
C19 C 0.9830(5) 0.8197(5) 0.0932(3) 0.0376(19) Uani 1 1 d . . .
H19A H 0.9687 0.8587 0.0661 0.045 Uiso 1 1 calc R . .
H19B H 1.0038 0.8470 0.1153 0.045 Uiso 1 1 calc R . .
C12 C 1.3217(5) 0.7135(5) -0.0340(3) 0.0364(19) Uani 1 1 d . . .
H12A H 1.3298 0.6745 -0.0050 0.044 Uiso 1 1 calc R . .
H12B H 1.2902 0.6889 -0.0525 0.044 Uiso 1 1 calc R . .
C38 C 0.9451(5) 0.7735(4) 0.4422(3) 0.0319(17) Uani 1 1 d . . .
H38A H 1.0027 0.7914 0.4325 0.038 Uiso 1 1 calc R . .
H38B H 0.9130 0.8146 0.4265 0.038 Uiso 1 1 calc R . .
C39 C 0.9156(5) 0.7629(5) 0.4994(3) 0.0359(19) Uani 1 1 d . . .
H39A H 0.9460 0.7210 0.5159 0.043 Uiso 1 1 calc R . .
H39B H 0.8570 0.7484 0.5096 0.043 Uiso 1 1 calc R . .
C34 C 0.9828(5) 0.7187(5) 0.3642(3) 0.0356(19) Uani 1 1 d . . .
H34A H 0.9807 0.6716 0.3509 0.043 Uiso 1 1 calc R . .
H34B H 1.0408 0.7305 0.3615 0.043 Uiso 1 1 calc R . .
C28 C 1.1031(5) 0.5741(5) 0.4794(3) 0.041(2) Uani 1 1 d . . .
H28A H 1.0695 0.5644 0.5141 0.050 Uiso 1 1 calc R . .
H28B H 1.0976 0.5287 0.4650 0.050 Uiso 1 1 calc R . .
C26 C 0.9814(5) 0.6321(4) 0.4473(3) 0.0308(17) Uani 1 1 d . . .
H26A H 0.9495 0.6171 0.4822 0.037 Uiso 1 1 calc R . .
H26B H 0.9792 0.5883 0.4309 0.037 Uiso 1 1 calc R . .
C18 C 1.0513(5) 0.7688(4) 0.0699(3) 0.0345(18) Uani 1 1 d . . .
H18A H 1.0650 0.7298 0.0972 0.041 Uiso 1 1 calc R . .
H18B H 1.0297 0.7412 0.0483 0.041 Uiso 1 1 calc R . .
C33 C 0.7160(6) 0.5250(5) 0.3983(4) 0.046(2) Uani 1 1 d . . .
H33A H 0.7271 0.5414 0.3619 0.069 Uiso 1 1 calc R . .
H33B H 0.6580 0.5114 0.4114 0.069 Uiso 1 1 calc R . .
H33C H 0.7488 0.4803 0.4071 0.069 Uiso 1 1 calc R . .
C51 C 0.9664(6) 0.1198(6) 0.3356(4) 0.057(3) Uani 1 1 d . . .
H51A H 0.9543 0.1630 0.3534 0.069 Uiso 1 1 calc R . .
H51B H 1.0234 0.1260 0.3159 0.069 Uiso 1 1 calc R . .
C29 C 1.1928(6) 0.5849(6) 0.4802(4) 0.053(3) Uani 1 1 d . . .
H29A H 1.2264 0.5936 0.4460 0.080 Uiso 1 1 calc R . .
H29B H 1.2110 0.5388 0.5002 0.080 Uiso 1 1 calc R . .
H29C H 1.1983 0.6292 0.4950 0.080 Uiso 1 1 calc R . .
C23 C 1.0804(6) 0.8387(6) -0.0449(4) 0.054(2) Uani 1 1 d . B .
H23A H 1.0262 0.8145 -0.0286 0.065 Uiso 1 1 calc R . .
H23B H 1.1174 0.7983 -0.0561 0.065 Uiso 1 1 calc R . .
C50 C 0.9083(6) 0.1212(5) 0.3005(4) 0.047(2) Uani 1 1 d . . .
H50A H 0.8519 0.1119 0.3211 0.056 Uiso 1 1 calc R . .
H50B H 0.9220 0.0784 0.2826 0.056 Uiso 1 1 calc R . .
C40 C 0.9291(6) 0.8392(5) 0.5166(4) 0.048(2) Uani 1 1 d . . .
H40A H 0.9058 0.8823 0.4962 0.057 Uiso 1 1 calc R . .
H40B H 0.8993 0.8349 0.5519 0.057 Uiso 1 1 calc R . .
C20 C 0.9051(5) 0.7726(6) 0.1238(4) 0.053(2) Uani 1 1 d . . .
H20A H 0.8852 0.7438 0.1022 0.063 Uiso 1 1 calc R . .
H20B H 0.9187 0.7350 0.1518 0.063 Uiso 1 1 calc R . .
C46 C 0.9969(6) 0.2124(6) 0.2267(4) 0.064(3) Uani 1 1 d . . .
H46A H 0.9928 0.2550 0.1986 0.076 Uiso 1 1 calc R . .
H46B H 1.0323 0.2308 0.2456 0.076 Uiso 1 1 calc R . .
C47 C 1.0404(6) 0.1463(6) 0.2043(4) 0.057(3) Uani 1 1 d . . .
H47A H 1.0057 0.1265 0.1855 0.068 Uiso 1 1 calc R . .
H47B H 1.0480 0.1041 0.2317 0.068 Uiso 1 1 calc R . .
N6 N 0.3243(5) 0.0736(5) 0.4055(3) 0.052(2) Uani 1 1 d . . .
C13 C 1.4054(5) 0.7402(5) -0.0684(4) 0.049(2) Uani 1 1 d . . .
H13A H 1.3978 0.7778 -0.0977 0.074 Uiso 1 1 calc R . .
H13B H 1.4343 0.6959 -0.0793 0.074 Uiso 1 1 calc R . .
H13C H 1.4374 0.7637 -0.0501 0.074 Uiso 1 1 calc R . .
C35 C 0.9481(5) 0.7856(6) 0.3308(3) 0.047(2) Uani 1 1 d . . .
H35A H 0.8904 0.7739 0.3325 0.056 Uiso 1 1 calc R . .
H35B H 0.9498 0.8331 0.3437 0.056 Uiso 1 1 calc R . .
C66 C 0.3630(6) 0.0102(6) 0.4396(4) 0.053(2) Uani 1 1 d . . .
H66A H 0.3771 -0.0335 0.4226 0.063 Uiso 1 1 calc R . .
H66B H 0.4144 0.0310 0.4435 0.063 Uiso 1 1 calc R . .
C42 C 0.8477(6) 0.1843(5) 0.2308(4) 0.055(3) Uani 1 1 d . . .
H42A H 0.8664 0.1410 0.2141 0.066 Uiso 1 1 calc R . .
H42B H 0.7951 0.1681 0.2547 0.066 Uiso 1 1 calc R . .
C69 C 0.4263(7) -0.0914(7) 0.5235(4) 0.070(3) Uani 1 1 d . . .
H69A H 0.4630 -0.0785 0.4903 0.106 Uiso 1 1 calc R . .
H69B H 0.4421 -0.1404 0.5417 0.106 Uiso 1 1 calc R . .
H69C H 0.4298 -0.0510 0.5420 0.106 Uiso 1 1 calc R . .
C36 C 0.9968(6) 0.7989(7) 0.2759(3) 0.059(3) Uani 1 1 d . . .
H36A H 0.9815 0.8488 0.2577 0.071 Uiso 1 1 calc R . .
H36B H 1.0556 0.8017 0.2750 0.071 Uiso 1 1 calc R . .
C70 C 0.2454(6) 0.0446(6) 0.3965(4) 0.058(3) Uani 1 1 d . . .
H70A H 0.2273 0.0842 0.3712 0.070 Uiso 1 1 calc R . .
H70B H 0.2029 0.0393 0.4280 0.070 Uiso 1 1 calc R . .
C58 C 0.3042(6) 0.1440(5) 0.4306(4) 0.049(2) Uani 1 1 d . . .
H58A H 0.2800 0.1835 0.4082 0.059 Uiso 1 1 calc R . .
H58B H 0.2619 0.1278 0.4618 0.059 Uiso 1 1 calc R . .
C61 C 0.4152(7) 0.2986(6) 0.4750(4) 0.064(3) Uani 1 1 d . . .
H61A H 0.4568 0.3257 0.4468 0.095 Uiso 1 1 calc R . .
H61B H 0.4409 0.2588 0.4957 0.095 Uiso 1 1 calc R . .
H61C H 0.3884 0.3351 0.4951 0.095 Uiso 1 1 calc R . .
C59 C 0.3748(6) 0.1815(5) 0.4433(4) 0.051(2) Uani 1 1 d . . .
H59A H 0.4226 0.1870 0.4146 0.061 Uiso 1 1 calc R . .
H59B H 0.3900 0.1480 0.4724 0.061 Uiso 1 1 calc R . .
N7 N 0.4796(6) 0.5905(6) 0.3114(4) 0.083(3) Uani 1 1 d . D .
C60 C 0.3520(6) 0.2615(6) 0.4555(4) 0.060(3) Uani 1 1 d . . .
H60A H 0.3433 0.2963 0.4249 0.071 Uiso 1 1 calc R . .
H60B H 0.2996 0.2565 0.4808 0.071 Uiso 1 1 calc R . .
C76 C 0.6261(7) 0.6887(6) 0.1796(4) 0.061(3) Uani 1 1 d . . .
H76A H 0.6195 0.7001 0.1448 0.073 Uiso 1 1 calc R . .
H76B H 0.6356 0.7378 0.1889 0.073 Uiso 1 1 calc R . .
C67 C 0.3093(6) -0.0197(6) 0.4913(4) 0.055(3) Uani 1 1 d . . .
H67A H 0.2529 -0.0272 0.4883 0.066 Uiso 1 1 calc R . .
H67B H 0.3082 0.0191 0.5122 0.066 Uiso 1 1 calc R . .
N9 N 0.7770(7) 0.4467(7) 0.2564(5) 0.095(4) Uani 1 1 d . . .
C21 C 0.8371(6) 0.8248(8) 0.1448(4) 0.077(4) Uani 1 1 d . . .
H21A H 0.8565 0.8531 0.1665 0.115 Uiso 1 1 calc R . .
H21B H 0.7893 0.7933 0.1641 0.115 Uiso 1 1 calc R . .
H21C H 0.8224 0.8612 0.1171 0.115 Uiso 1 1 calc R . .
C17 C 1.2447(8) 0.8340(9) 0.1905(5) 0.093(4) Uani 1 1 d . . .
H17A H 1.2045 0.7963 0.2127 0.139 Uiso 1 1 calc R . .
H17B H 1.2561 0.8722 0.2088 0.139 Uiso 1 1 calc R . .
H17C H 1.2951 0.8079 0.1785 0.139 Uiso 1 1 calc R . .
C15 C 1.1916(6) 0.8136(6) 0.1159(4) 0.054(2) Uani 1 1 d . . .
H15A H 1.2400 0.7825 0.1063 0.064 Uiso 1 1 calc R . .
H15B H 1.1464 0.7785 0.1365 0.064 Uiso 1 1 calc R . .
C68 C 0.3403(7) -0.0981(6) 0.5182(4) 0.066(3) Uani 1 1 d . . .
H68A H 0.3039 -0.1146 0.5518 0.079 Uiso 1 1 calc R . .
H68B H 0.3373 -0.1380 0.4987 0.079 Uiso 1 1 calc R . .
C62 C 0.3887(6) 0.0975(6) 0.3552(3) 0.051(2) Uani 1 1 d . . .
H62A H 0.4412 0.1077 0.3629 0.061 Uiso 1 1 calc R . .
H62B H 0.3965 0.0533 0.3383 0.061 Uiso 1 1 calc R . .
C90 C 0.6460(7) 0.7056(7) 0.0284(4) 0.068(3) Uani 1 1 d . . .
H90A H 0.6138 0.7447 0.0111 0.082 Uiso 1 1 calc R . .
H90B H 0.6332 0.7099 0.0640 0.082 Uiso 1 1 calc R . .
C75 C 0.5454(8) 0.6479(7) 0.2158(5) 0.079(4) Uani 1 1 d . . .
H75A H 0.4977 0.6789 0.2098 0.095 Uiso 1 1 calc R . .
H75B H 0.5386 0.5968 0.2083 0.095 Uiso 1 1 calc R . .
C52 C 0.9557(7) 0.0425(7) 0.3741(4) 0.067(3) Uani 1 1 d . . .
H52A H 0.9584 -0.0005 0.3564 0.081 Uiso 1 1 calc R . .
H52B H 1.0007 0.0370 0.3917 0.081 Uiso 1 1 calc R . .
C91 C 0.7333(8) 0.7257(7) 0.0072(5) 0.087(4) Uani 1 1 d . . .
H91A H 0.7439 0.7353 -0.0297 0.105 Uiso 1 1 calc R . .
H91B H 0.7663 0.6815 0.0182 0.105 Uiso 1 1 calc R . .
C5DA C 0.6440(6) 0.5628(7) 0.0676(5) 0.073(3) Uani 1 1 d . . .
H5DA H 0.7042 0.5658 0.0605 0.088 Uiso 1 1 calc R . .
H5DB H 0.6229 0.5782 0.1000 0.088 Uiso 1 1 calc R . .
C16 C 1.2114(8) 0.8735(8) 0.1466(4) 0.074(3) Uani 1 1 d . . .
H16A H 1.2518 0.9120 0.1243 0.089 Uiso 1 1 calc R . .
H16B H 1.1612 0.9007 0.1587 0.089 Uiso 1 1 calc R . .
C106 C 0.8686(7) 0.5636(7) 0.2518(4) 0.064(3) Uani 1 1 d . . .
H10N H 0.8912 0.5866 0.2166 0.096 Uiso 1 1 calc R . .
H10O H 0.9131 0.5467 0.2682 0.096 Uiso 1 1 calc R . .
H10P H 0.8364 0.6017 0.2683 0.096 Uiso 1 1 calc R . .
C55 C 0.8008(7) 0.2606(7) 0.3210(5) 0.072(3) Uani 1 1 d . C .
H55A H 0.7860 0.2064 0.3371 0.087 Uiso 1 1 calc R . .
H55B H 0.7611 0.2800 0.3006 0.087 Uiso 1 1 calc R . .
C105 C 0.8171(8) 0.4985(7) 0.2552(4) 0.067(3) Uani 1 1 d . . .
C43 C 0.8313(7) 0.2526(6) 0.1907(5) 0.070(3) Uani 1 1 d . . .
H43A H 0.8825 0.2683 0.1652 0.083 Uiso 1 1 calc R . .
H43B H 0.8123 0.2968 0.2064 0.083 Uiso 1 1 calc R . .
C37 C 0.9820(7) 0.7358(8) 0.2492(4) 0.079(4) Uani 1 1 d . . .
H37A H 0.9976 0.6863 0.2667 0.118 Uiso 1 1 calc R . .
H37B H 1.0147 0.7470 0.2147 0.118 Uiso 1 1 calc R . .
H37C H 0.9241 0.7339 0.2489 0.118 Uiso 1 1 calc R . .
C74 C 0.5485(7) 0.6379(6) 0.2724(4) 0.063(3) Uani 1 1 d . . .
H74A H 0.6007 0.6139 0.2765 0.076 Uiso 1 1 calc R . .
H74B H 0.5490 0.6897 0.2801 0.076 Uiso 1 1 calc R . .
C77 C 0.6976(8) 0.6380(7) 0.1831(4) 0.076(4) Uani 1 1 d . . .
H77A H 0.7044 0.6273 0.2176 0.114 Uiso 1 1 calc R . .
H77B H 0.7469 0.6639 0.1607 0.114 Uiso 1 1 calc R . .
H77C H 0.6885 0.5897 0.1735 0.114 Uiso 1 1 calc R . .
C92 C 0.7614(8) 0.7988(6) 0.0233(5) 0.076(3) Uani 1 1 d . . .
H92A H 0.7213 0.8396 0.0182 0.091 Uiso 1 1 calc R . .
H92B H 0.7595 0.7854 0.0595 0.091 Uiso 1 1 calc R . .
C54 C 0.8863(6) 0.2644(6) 0.2868(5) 0.066(3) Uani 1 1 d . . .
H54A H 0.8907 0.3115 0.2605 0.079 Uiso 1 1 calc R . .
H54B H 0.9262 0.2698 0.3068 0.079 Uiso 1 1 calc R . .
C44 C 0.7650(8) 0.2293(8) 0.1649(4) 0.079(4) Uani 1 1 d . . .
H44A H 0.7643 0.2687 0.1346 0.095 Uiso 1 1 calc R . .
H44B H 0.7801 0.1800 0.1544 0.095 Uiso 1 1 calc R . .
C53 C 0.8739(8) 0.0386(7) 0.4125(5) 0.083(4) Uani 1 1 d . . .
H53A H 0.8719 0.0801 0.4308 0.125 Uiso 1 1 calc R . .
H53B H 0.8683 -0.0110 0.4360 0.125 Uiso 1 1 calc R . .
H53C H 0.8293 0.0440 0.3952 0.125 Uiso 1 1 calc R . .
C100 C 0.3813(6) 0.6333(6) 0.0963(4) 0.064(3) Uani 1 1 d U . .
H10C H 0.3739 0.6867 0.0794 0.076 Uiso 1 1 calc R . .
H10D H 0.3611 0.5993 0.0778 0.076 Uiso 1 1 calc R . .
C103 C 0.6344(9) 0.4352(6) 0.1258(4) 0.069(3) Uani 1 1 d U . .
H10E H 0.5950 0.4546 0.1523 0.082 Uiso 0.47(2) 1 calc PR A 1
H10F H 0.6181 0.3813 0.1284 0.082 Uiso 0.47(2) 1 calc PR A 1
H10G H 0.6481 0.3824 0.1211 0.082 Uiso 0.53(2) 1 calc PR A 2
H10H H 0.6839 0.4577 0.1309 0.082 Uiso 0.53(2) 1 calc PR A 2
C102 C 0.6200(8) 0.4825(8) 0.0733(5) 0.082(4) Uani 1 1 d . A .
H10I H 0.6529 0.4608 0.0455 0.099 Uiso 1 1 calc R . .
H10J H 0.5619 0.4790 0.0726 0.099 Uiso 1 1 calc R . .
C63 C 0.3693(7) 0.1679(6) 0.3182(4) 0.062(3) Uani 1 1 d . . .
H63A H 0.3719 0.2146 0.3318 0.075 Uiso 1 1 calc R . .
H63B H 0.3133 0.1624 0.3139 0.075 Uiso 1 1 calc R . .
C99 C 0.4716(7) 0.6214(7) 0.0892(5) 0.076(3) Uani 1 1 d U . .
H99A H 0.4934 0.6593 0.1044 0.092 Uiso 1 1 calc R . .
H99B H 0.4795 0.5699 0.1087 0.092 Uiso 1 1 calc R . .
C98 C 0.5218(7) 0.6270(8) 0.0386(4) 0.088(5) Uani 1 1 d . . .
H98A H 0.5075 0.6758 0.0186 0.106 Uiso 1 1 calc R . .
H98B H 0.5026 0.5853 0.0253 0.106 Uiso 1 1 calc R . .
C71 C 0.2504(8) -0.0329(8) 0.3788(6) 0.099(5) Uani 1 1 d . . .
H71A H 0.2566 -0.0752 0.4066 0.119 Uiso 1 1 calc R . .
H71B H 0.2990 -0.0320 0.3510 0.119 Uiso 1 1 calc R . .
C94 C 0.6469(9) 0.6066(7) -0.0249(4) 0.078(4) Uani 1 1 d . . .
H94A H 0.7072 0.6055 -0.0318 0.093 Uiso 1 1 calc R . .
H94B H 0.6273 0.5545 -0.0245 0.093 Uiso 1 1 calc R . .
C64 C 0.4305(7) 0.1766(8) 0.2668(4) 0.077(4) Uani 1 1 d . . .
H64A H 0.4260 0.2288 0.2471 0.092 Uiso 1 1 calc R . .
H64B H 0.4864 0.1717 0.2722 0.092 Uiso 1 1 calc R . .
C48 C 1.1240(8) 0.1714(7) 0.1692(6) 0.095(5) Uani 1 1 d . . .
H48A H 1.1544 0.1997 0.1863 0.114 Uiso 1 1 calc R . .
H48B H 1.1151 0.2076 0.1391 0.114 Uiso 1 1 calc R . .
C24 C 1.0728(11) 0.9015(8) -0.0917(6) 0.102(5) Uani 1 1 d U . .
H24A H 1.1282 0.9228 -0.1080 0.123 Uiso 0.71(2) 1 calc PR B 1
H24B H 1.0556 0.8748 -0.1153 0.123 Uiso 0.71(2) 1 calc PR B 1
H24C H 1.0811 0.8762 -0.1207 0.123 Uiso 0.29(2) 1 calc PR B 2
H24D H 1.0162 0.9199 -0.0857 0.123 Uiso 0.29(2) 1 calc PR B 2
C96 C 0.6722(10) 0.6497(11) -0.1186(5) 0.131(7) Uani 1 1 d U . .
H96A H 0.7311 0.6562 -0.1208 0.157 Uiso 1 1 calc R . .
H96B H 0.6626 0.5968 -0.1222 0.157 Uiso 1 1 calc R . .
C78 C 0.4934(7) 0.5922(8) 0.3640(5) 0.080(4) Uani 1 1 d . . .
H78A H 0.5465 0.5689 0.3668 0.096 Uiso 1 1 calc R . .
H78B H 0.4962 0.6463 0.3673 0.096 Uiso 1 1 calc R . .
C95 C 0.6231(8) 0.6613(9) -0.0667(5) 0.090(4) Uani 1 1 d U . .
H95A H 0.6322 0.7145 -0.0634 0.108 Uiso 1 1 calc R . .
H95B H 0.5643 0.6543 -0.0644 0.108 Uiso 1 1 calc R . .
C56 C 0.7953(8) 0.3079(8) 0.3615(6) 0.089(4) Uani 1 1 d U . .
H56A H 0.8360 0.2885 0.3811 0.107 Uiso 0.64(2) 1 calc PR C 1
H56B H 0.8110 0.3617 0.3448 0.107 Uiso 0.64(2) 1 calc PR C 1
H56C H 0.8326 0.3529 0.3469 0.107 Uiso 0.36(2) 1 calc PR C 2
H56D H 0.7394 0.3280 0.3685 0.107 Uiso 0.36(2) 1 calc PR C 2
C45 C 0.6815(9) 0.2210(10) 0.1985(6) 0.119(6) Uani 1 1 d . . .
H45A H 0.6818 0.1824 0.2288 0.178 Uiso 1 1 calc R . .
H45B H 0.6430 0.2049 0.1811 0.178 Uiso 1 1 calc R . .
H45C H 0.6649 0.2704 0.2076 0.178 Uiso 1 1 calc R . .
C93 C 0.8414(8) 0.8301(8) -0.0024(5) 0.090(4) Uani 1 1 d . . .
H93A H 0.8466 0.8388 -0.0385 0.135 Uiso 1 1 calc R . .
H93B H 0.8828 0.7939 0.0069 0.135 Uiso 1 1 calc R . .
H93C H 0.8493 0.8789 0.0071 0.135 Uiso 1 1 calc R . .
C41 C 1.0191(9) 0.8578(10) 0.5121(5) 0.108(5) Uani 1 1 d . . .
H41A H 1.0423 0.8162 0.5330 0.162 Uiso 1 1 calc R . .
H41B H 1.0235 0.9060 0.5231 0.162 Uiso 1 1 calc R . .
H41C H 1.0489 0.8631 0.4772 0.162 Uiso 1 1 calc R . .
C49 C 1.1781(10) 0.1047(10) 0.1518(6) 0.123(6) Uani 1 1 d . . .
H49A H 1.1890 0.0692 0.1811 0.184 Uiso 1 1 calc R . .
H49B H 1.2297 0.1260 0.1297 0.184 Uiso 1 1 calc R . .
H49C H 1.1495 0.0771 0.1338 0.184 Uiso 1 1 calc R . .
C97 C 0.6488(9) 0.7049(8) -0.1599(5) 0.098(5) Uani 1 1 d U . .
H97A H 0.6797 0.6948 -0.1920 0.147 Uiso 1 1 calc R . .
H97B H 0.6608 0.7574 -0.1575 0.147 Uiso 1 1 calc R . .
H97C H 0.5904 0.6992 -0.1576 0.147 Uiso 1 1 calc R . .
C101 C 0.3283(9) 0.6216(10) 0.1452(6) 0.139(8) Uani 1 1 d U . .
H10K H 0.2719 0.6302 0.1422 0.209 Uiso 1 1 calc R . .
H10L H 0.3434 0.6577 0.1638 0.209 Uiso 1 1 calc R . .
H10M H 0.3332 0.5689 0.1630 0.209 Uiso 1 1 calc R . .
C65 C 0.4177(10) 0.1187(10) 0.2368(5) 0.116(6) Uani 1 1 d . . .
H65A H 0.4354 0.1411 0.2011 0.174 Uiso 1 1 calc R . .
H65B H 0.3598 0.1043 0.2448 0.174 Uiso 1 1 calc R . .
H65C H 0.4496 0.0730 0.2450 0.174 Uiso 1 1 calc R . .
C86 C 0.4753(9) 0.5070(8) 0.3048(7) 0.111(5) Uani 1 1 d DU . .
H86A H 0.4541 0.5065 0.2748 0.133 Uiso 0.53(2) 1 calc PR D 1
H86B H 0.4366 0.4771 0.3341 0.133 Uiso 0.53(2) 1 calc PR D 1
H86C H 0.4189 0.4869 0.3190 0.133 Uiso 0.47(2) 1 calc PR D 2
H86D H 0.4885 0.5065 0.2686 0.133 Uiso 0.47(2) 1 calc PR D 2
C81 C 0.4340(12) 0.6296(11) 0.4680(6) 0.148(8) Uani 1 1 d U . .
H81A H 0.4731 0.6650 0.4427 0.222 Uiso 1 1 calc R . .
H81B H 0.4459 0.6267 0.5008 0.222 Uiso 1 1 calc R . .
H81C H 0.3787 0.6483 0.4687 0.222 Uiso 1 1 calc R . .
C79 C 0.4274(9) 0.5501(11) 0.4065(6) 0.122(5) Uani 1 1 d U . .
H79A H 0.3739 0.5721 0.4031 0.147 Uiso 1 1 calc R . .
H79B H 0.4260 0.4954 0.4041 0.147 Uiso 1 1 calc R . .
C72 C 0.1714(10) -0.0483(10) 0.3608(7) 0.125(6) Uani 1 1 d . . .
H72A H 0.1230 -0.0333 0.3841 0.150 Uiso 1 1 calc R . .
H72B H 0.1663 -0.1040 0.3620 0.150 Uiso 1 1 calc R . .
C73 C 0.1733(12) -0.0023(11) 0.3056(8) 0.153(8) Uani 1 1 d . . .
H73A H 0.2027 -0.0319 0.2814 0.229 Uiso 1 1 calc R . .
H73B H 0.2009 0.0475 0.3000 0.229 Uiso 1 1 calc R . .
H73C H 0.1174 0.0057 0.3015 0.229 Uiso 1 1 calc R . .
C83A C 0.381(2) 0.715(2) 0.313(2) 0.129(9) Uani 0.55(2) 1 d PU D 1
H83A H 0.3958 0.7147 0.3448 0.154 Uiso 0.55(2) 1 calc PR D 1
H83B H 0.4228 0.7472 0.2867 0.154 Uiso 0.55(2) 1 calc PR D 1
C82 C 0.3993(8) 0.6285(10) 0.3035(7) 0.124(5) Uani 1 1 d DU . .
H82A H 0.3542 0.5948 0.3256 0.148 Uiso 0.55(2) 1 calc PR D 1
H82B H 0.3966 0.6286 0.2687 0.148 Uiso 0.55(2) 1 calc PR D 1
H82C H 0.3544 0.6109 0.3331 0.148 Uiso 0.45(2) 1 calc PR D 2
H82D H 0.3849 0.6156 0.2739 0.148 Uiso 0.45(2) 1 calc PR D 2
C80 C 0.4405(11) 0.5551(12) 0.4561(7) 0.136(6) Uani 1 1 d U . .
H80A H 0.4004 0.5204 0.4820 0.163 Uiso 1 1 calc R . .
H80B H 0.4954 0.5357 0.4581 0.163 Uiso 1 1 calc R . .
C87A C 0.5628(18) 0.4659(16) 0.2988(13) 0.094(7) Uani 0.53(2) 1 d PU D 1
H87A H 0.5807 0.4628 0.3302 0.112 Uiso 0.53(2) 1 calc PR D 1
H87B H 0.6023 0.4999 0.2720 0.112 Uiso 0.53(2) 1 calc PR D 1
C9A C 0.7087(15) 0.4332(11) 0.1382(8) 0.059(6) Uani 0.47(2) 1 d PU A 1
H9AA H 0.7491 0.4116 0.1138 0.089 Uiso 0.47(2) 1 calc PR A 1
H9AB H 0.7041 0.4013 0.1716 0.089 Uiso 0.47(2) 1 calc PR A 1
H9AC H 0.7257 0.4854 0.1381 0.089 Uiso 0.47(2) 1 calc PR A 1
C25A C 1.0217(18) 0.9632(10) -0.0866(8) 0.109(9) Uani 0.71(2) 1 d PU B 1
H25A H 0.9655 0.9443 -0.0723 0.164 Uiso 0.71(2) 1 calc PR B 1
H25B H 1.0252 0.9965 -0.1194 0.164 Uiso 0.71(2) 1 calc PR B 1
H25C H 1.0383 0.9923 -0.0644 0.164 Uiso 0.71(2) 1 calc PR B 1
C57A C 0.7164(15) 0.3081(11) 0.3962(9) 0.114(10) Uani 0.64(2) 1 d PU C 1
H57A H 0.6752 0.3276 0.3776 0.171 Uiso 0.64(2) 1 calc PR C 1
H57B H 0.7196 0.3410 0.4197 0.171 Uiso 0.64(2) 1 calc PR C 1
H57C H 0.7013 0.2556 0.4147 0.171 Uiso 0.64(2) 1 calc PR C 1
C89A C 0.5691(17) 0.3766(16) 0.2853(11) 0.097(7) Uani 0.53(2) 1 d PU D 1
H89A H 0.5527 0.3781 0.2536 0.116 Uiso 0.53(2) 1 calc PR D 1
H89B H 0.6261 0.3591 0.2813 0.116 Uiso 0.53(2) 1 calc PR D 1
C9B C 0.581(2) 0.4285(19) 0.1676(15) 0.173(19) Uani 0.53(2) 1 d PU A 2
H9BA H 0.5689 0.4793 0.1756 0.260 Uiso 0.53(2) 1 calc PR A 2
H9BB H 0.6015 0.3957 0.1943 0.260 Uiso 0.53(2) 1 calc PR A 2
H9BC H 0.5304 0.4053 0.1646 0.260 Uiso 0.53(2) 1 calc PR A 2
C89B C 0.5058(14) 0.3775(15) 0.3225(13) 0.083(7) Uani 0.47(2) 1 d PDU D 2
H89C H 0.4966 0.3826 0.2885 0.099 Uiso 0.47(2) 1 calc PR D 2
H89D H 0.4542 0.3600 0.3471 0.099 Uiso 0.47(2) 1 calc PR D 2
C57B C 0.814(2) 0.2712(19) 0.4115(14) 0.085(10) Uani 0.36(2) 1 d PU C 2
H57D H 0.7745 0.2294 0.4285 0.128 Uiso 0.36(2) 1 calc PR C 2
H57E H 0.8099 0.3098 0.4322 0.128 Uiso 0.36(2) 1 calc PR C 2
H57F H 0.8690 0.2509 0.4059 0.128 Uiso 0.36(2) 1 calc PR C 2
C88B C 0.5725(18) 0.3201(19) 0.3302(19) 0.121(13) Uani 0.47(2) 1 d PDU D 2
H88A H 0.6229 0.3375 0.3053 0.182 Uiso 0.47(2) 1 calc PR D 2
H88B H 0.5559 0.2698 0.3263 0.182 Uiso 0.47(2) 1 calc PR D 2
H88C H 0.5815 0.3160 0.3638 0.182 Uiso 0.47(2) 1 calc PR D 2
C25B C 1.123(4) 0.963(2) -0.105(2) 0.111(16) Uani 0.29(2) 1 d PU B 2
H25D H 1.1125 0.9913 -0.0775 0.166 Uiso 0.29(2) 1 calc PR B 2
H25E H 1.1129 0.9959 -0.1350 0.166 Uiso 0.29(2) 1 calc PR B 2
H25F H 1.1794 0.9461 -0.1107 0.166 Uiso 0.29(2) 1 calc PR B 2
C87B C 0.5332(19) 0.4539(14) 0.3296(15) 0.103(8) Uani 0.47(2) 1 d PDU D 2
H87C H 0.5909 0.4661 0.3123 0.124 Uiso 0.47(2) 1 calc PR D 2
H87D H 0.5251 0.4557 0.3654 0.124 Uiso 0.47(2) 1 calc PR D 2
C88A C 0.516(2) 0.3235(14) 0.3256(13) 0.113(12) Uani 0.53(2) 1 d PU D 1
H88D H 0.5331 0.3216 0.3568 0.169 Uiso 0.53(2) 1 calc PR D 1
H88E H 0.5196 0.2723 0.3177 0.169 Uiso 0.53(2) 1 calc PR D 1
H88F H 0.4598 0.3410 0.3293 0.169 Uiso 0.53(2) 1 calc PR D 1
C84A C 0.3068(15) 0.759(2) 0.3149(15) 0.116(9) Uani 0.55(2) 1 d PU D 1
H84A H 0.3208 0.8140 0.3010 0.139 Uiso 0.55(2) 1 calc PR D 1
H84B H 0.2728 0.7413 0.2949 0.139 Uiso 0.55(2) 1 calc PR D 1
C85A C 0.2662(16) 0.7500(18) 0.3620(12) 0.116(11) Uani 0.55(2) 1 d PU D 1
H85A H 0.2550 0.6952 0.3761 0.174 Uiso 0.55(2) 1 calc PR D 1
H85B H 0.2147 0.7772 0.3638 0.174 Uiso 0.55(2) 1 calc PR D 1
H85C H 0.2988 0.7707 0.3812 0.174 Uiso 0.55(2) 1 calc PR D 1
C85B C 0.323(2) 0.825(3) 0.2981(18) 0.130(13) Uani 0.45(2) 1 d PU D 2
H85D H 0.2998 0.8089 0.3340 0.196 Uiso 0.45(2) 1 calc PR D 2
H85E H 0.2803 0.8446 0.2810 0.196 Uiso 0.45(2) 1 calc PR D 2
H85F H 0.3650 0.8648 0.2923 0.196 Uiso 0.45(2) 1 calc PR D 2
C84B C 0.365(2) 0.750(3) 0.2761(19) 0.134(10) Uani 0.45(2) 1 d PU D 2
H84C H 0.3204 0.7138 0.2783 0.161 Uiso 0.45(2) 1 calc PR D 2
H84D H 0.3905 0.7685 0.2402 0.161 Uiso 0.45(2) 1 calc PR D 2
C83B C 0.414(2) 0.7160(15) 0.295(2) 0.122(9) Uani 0.45(2) 1 d PDU D 2
H83C H 0.4117 0.7302 0.3281 0.146 Uiso 0.45(2) 1 calc PR D 2
H83D H 0.4696 0.7298 0.2741 0.146 Uiso 0.45(2) 1 calc PR D 2

loop_
_atom_site_aniso_label
_atom_site_aniso_U_11
_atom_site_aniso_U_22
_atom_site_aniso_U_33
_atom_site_aniso_U_23
_atom_site_aniso_U_13
_atom_site_aniso_U_12
Mo1 0.0243(3) 0.0300(3) 0.0255(3) -0.0074(3) -0.0110(3) 0.0037(3)
Mo12 0.0295(3) 0.0180(3) 0.0322(4) -0.0081(3) -0.0161(3) 0.0071(2)
Mo6 0.0343(4) 0.0202(3) 0.0336(4) -0.0053(3) -0.0159(3) 0.0034(3)
Mo8 0.0314(3) 0.0222(3) 0.0260(3) -0.0027(3) -0.0167(3) 0.0024(3)
Mo9 0.0344(4) 0.0195(3) 0.0399(4) -0.0105(3) -0.0182(3) 0.0078(3)
Mo3 0.0324(4) 0.0215(3) 0.0304(4) -0.0058(3) -0.0094(3) 0.0017(3)
Mo5 0.0259(3) 0.0365(4) 0.0294(4) -0.0115(3) -0.0017(3) 0.0025(3)
Mo4 0.0206(3) 0.0322(4) 0.0288(4) -0.0059(3) -0.0085(3) 0.0027(3)
Mo2 0.0404(4) 0.0278(4) 0.0247(3) -0.0047(3) -0.0169(3) 0.0026(3)
Mo7 0.0417(4) 0.0281(4) 0.0346(4) -0.0123(3) -0.0245(3) 0.0123(3)
Mo10 0.0283(3) 0.0287(4) 0.0302(4) -0.0059(3) -0.0057(3) 0.0045(3)
Mo11 0.0248(3) 0.0278(4) 0.0412(4) -0.0101(3) -0.0099(3) -0.0018(3)
V2 0.0456(8) 0.0156(6) 0.0254(7) -0.0035(5) -0.0160(6) 0.0003(5)
V3 0.0329(7) 0.0257(7) 0.0255(7) -0.0098(5) -0.0094(5) 0.0078(5)
V1 0.0292(7) 0.0284(7) 0.0271(7) -0.0055(5) -0.0102(5) -0.0031(5)
V5 0.0335(7) 0.0177(6) 0.0270(7) 0.0017(5) -0.0159(6) -0.0038(5)
V6 0.0329(7) 0.0222(6) 0.0273(7) -0.0047(5) -0.0151(6) 0.0062(5)
V4 0.0256(6) 0.0259(7) 0.0260(7) -0.0008(5) -0.0117(5) -0.0032(5)
O42 0.031(3) 0.022(3) 0.031(3) -0.008(2) -0.017(2) 0.005(2)
O38 0.031(3) 0.023(3) 0.035(3) 0.002(2) -0.012(2) -0.003(2)
O8 0.026(3) 0.032(3) 0.023(3) -0.005(2) -0.006(2) 0.005(2)
O34 0.046(3) 0.033(3) 0.046(3) -0.020(3) -0.028(3) 0.013(3)
O39 0.032(3) 0.031(3) 0.037(3) -0.012(2) -0.012(2) 0.013(2)
O40 0.038(3) 0.020(3) 0.053(4) -0.003(2) -0.022(3) -0.003(2)
O43 0.028(3) 0.030(3) 0.036(3) -0.005(2) -0.017(2) 0.005(2)
O37 0.028(3) 0.029(3) 0.028(3) -0.011(2) -0.010(2) 0.006(2)
O7 0.034(3) 0.028(3) 0.034(3) -0.012(2) -0.012(2) 0.002(2)
O13 0.032(3) 0.023(3) 0.032(3) 0.000(2) -0.011(2) -0.001(2)
O35 0.040(3) 0.038(3) 0.025(3) -0.005(2) -0.009(2) 0.013(2)
O16 0.028(3) 0.029(3) 0.031(3) -0.005(2) -0.016(2) 0.006(2)
O9 0.030(3) 0.026(3) 0.026(3) -0.002(2) -0.010(2) 0.007(2)
O46 0.030(3) 0.022(3) 0.027(3) -0.003(2) -0.018(2) 0.005(2)
O15 0.041(3) 0.028(3) 0.029(3) -0.011(2) -0.015(2) 0.006(2)
O14 0.038(3) 0.031(3) 0.029(3) -0.005(2) -0.005(2) 0.000(2)
O19 0.038(3) 0.020(3) 0.025(3) -0.006(2) -0.014(2) 0.000(2)
O31 0.036(3) 0.024(3) 0.040(3) -0.011(2) -0.017(2) 0.008(2)
O44 0.040(3) 0.023(3) 0.041(3) -0.004(2) -0.024(3) 0.008(2)
O20 0.036(3) 0.024(3) 0.021(3) -0.002(2) -0.009(2) -0.004(2)
O27 0.024(3) 0.016(3) 0.023(4) -0.003(3) -0.007(3) 0.000(3)
O5 0.044(3) 0.022(3) 0.043(3) -0.005(2) -0.016(3) 0.005(2)
O36 0.033(3) 0.028(3) 0.030(3) -0.006(2) -0.018(2) 0.011(2)
O41 0.034(3) 0.033(3) 0.033(3) 0.000(2) -0.012(2) -0.002(2)
O12 0.031(3) 0.026(3) 0.033(3) -0.010(2) -0.010(2) 0.007(2)
O25 0.047(3) 0.020(3) 0.032(3) -0.007(2) -0.014(3) 0.012(2)
O28 0.060(4) 0.039(3) 0.048(4) -0.020(3) -0.037(3) 0.022(3)
O24 0.028(3) 0.042(3) 0.037(3) -0.013(3) -0.006(2) 0.010(2)
O54 0.019(3) 0.022(4) 0.024(4) -0.003(3) -0.010(3) 0.000(3)
O3 0.021(3) 0.038(3) 0.043(3) -0.009(3) -0.008(2) 0.003(2)
O11 0.031(3) 0.029(3) 0.037(3) -0.006(2) -0.005(2) -0.005(2)
O18 0.038(3) 0.024(3) 0.031(3) -0.007(2) -0.019(2) 0.005(2)
O47 0.031(3) 0.021(3) 0.022(3) -0.001(2) -0.013(2) -0.002(2)
O51 0.034(3) 0.028(3) 0.028(3) 0.001(2) -0.014(2) -0.008(2)
O1 0.035(3) 0.044(3) 0.036(3) -0.011(3) -0.021(3) 0.008(3)
O0AA 0.021(2) 0.023(2) 0.021(2) -0.0070(19) -0.0069(19) 0.0030(19)
O17 0.047(3) 0.025(3) 0.032(3) -0.002(2) -0.016(3) 0.004(2)
O2 0.047(3) 0.020(3) 0.047(4) -0.004(2) -0.008(3) -0.001(2)
O52 0.045(3) 0.015(2) 0.035(3) -0.002(2) -0.023(3) 0.002(2)
O26 0.042(3) 0.029(3) 0.029(3) -0.004(2) -0.014(2) -0.008(2)
N1 0.052(4) 0.031(4) 0.028(4) -0.004(3) -0.019(3) 0.002(3)
N2 0.035(4) 0.026(3) 0.029(3) -0.004(3) -0.012(3) -0.002(3)
O50 0.032(3) 0.033(3) 0.033(3) -0.001(2) -0.015(2) -0.003(2)
O4 0.037(3) 0.048(4) 0.045(4) -0.016(3) 0.003(3) 0.002(3)
O23 0.069(4) 0.022(3) 0.032(3) -0.005(2) -0.022(3) -0.004(3)
O6 0.016(2) 0.043(3) 0.032(3) -0.011(2) -0.005(2) 0.001(2)
O45 0.033(3) 0.017(2) 0.030(3) -0.001(2) -0.017(2) 0.000(2)
O33 0.036(3) 0.032(3) 0.044(3) -0.013(2) -0.025(3) 0.007(2)
O29 0.065(4) 0.021(3) 0.062(4) -0.017(3) -0.032(3) 0.013(3)
O53 0.028(3) 0.031(3) 0.032(3) -0.005(2) -0.014(2) 0.006(2)
O21 0.048(3) 0.043(4) 0.034(3) -0.014(3) -0.009(3) 0.011(3)
O49 0.052(3) 0.020(3) 0.036(3) 0.004(2) -0.021(3) -0.008(2)
O32 0.039(3) 0.040(3) 0.057(4) -0.014(3) -0.012(3) -0.007(3)
O48 0.045(3) 0.027(3) 0.037(3) -0.011(2) -0.018(3) 0.008(2)
C1 0.040(4) 0.025(4) 0.025(4) -0.007(3) -0.015(3) -0.004(3)
O10 0.032(3) 0.031(3) 0.030(3) -0.010(2) -0.007(2) 0.008(2)
O60 0.027(3) 0.015(2) 0.026(3) -0.0029(19) -0.014(2) 0.0045(19)
N3 0.032(3) 0.024(3) 0.036(4) -0.013(3) -0.006(3) -0.003(3)
O22 0.039(3) 0.045(4) 0.043(3) -0.004(3) -0.018(3) -0.007(3)
C5 0.029(4) 0.024(4) 0.028(4) 0.001(3) -0.016(3) -0.002(3)
C3 0.043(5) 0.029(4) 0.027(4) -0.009(3) -0.015(4) -0.004(3)
C7 0.040(4) 0.019(4) 0.027(4) -0.004(3) -0.019(3) -0.002(3)
C4 0.050(5) 0.031(4) 0.019(4) -0.004(3) -0.016(4) -0.001(4)
O30 0.034(3) 0.052(4) 0.040(3) -0.005(3) -0.004(3) 0.005(3)
N4 0.029(3) 0.032(4) 0.030(3) -0.008(3) -0.013(3) 0.015(3)
N8 0.043(4) 0.039(4) 0.043(4) -0.010(3) -0.018(3) 0.013(3)
C8 0.037(4) 0.031(4) 0.022(4) 0.000(3) -0.011(3) -0.005(3)
C6 0.033(4) 0.021(4) 0.035(4) -0.001(3) -0.018(3) 0.001(3)
C10 0.041(5) 0.026(4) 0.045(5) -0.012(4) -0.016(4) 0.006(3)
C27 0.036(4) 0.039(5) 0.044(5) -0.016(4) -0.022(4) 0.012(4)
N5 0.052(5) 0.028(4) 0.085(6) -0.010(4) -0.026(4) -0.008(3)
C11 0.041(5) 0.029(4) 0.043(5) -0.013(4) -0.011(4) 0.001(4)
C2 0.044(5) 0.029(4) 0.033(4) -0.008(3) -0.021(4) 0.010(3)
C31 0.042(5) 0.038(5) 0.040(5) -0.016(4) -0.018(4) 0.020(4)
C22 0.036(5) 0.024(4) 0.053(6) 0.001(4) 0.001(4) 0.001(3)
C14 0.038(5) 0.046(5) 0.050(6) -0.027(4) -0.004(4) -0.005(4)
C30 0.026(4) 0.031(4) 0.026(4) -0.006(3) -0.008(3) 0.014(3)
C32 0.039(5) 0.034(5) 0.041(5) -0.008(4) -0.018(4) 0.010(4)
C19 0.039(5) 0.035(5) 0.035(5) -0.008(4) -0.001(4) -0.008(4)
C12 0.039(5) 0.034(5) 0.039(5) -0.014(4) -0.008(4) 0.004(4)
C38 0.035(4) 0.022(4) 0.039(5) -0.004(3) -0.012(4) 0.009(3)
C39 0.040(5) 0.033(4) 0.038(5) -0.012(4) -0.014(4) 0.011(4)
C34 0.033(4) 0.043(5) 0.032(4) -0.010(4) -0.012(4) 0.021(4)
C28 0.043(5) 0.055(6) 0.032(5) -0.014(4) -0.021(4) 0.029(4)
C26 0.033(4) 0.032(4) 0.033(4) -0.011(3) -0.016(3) 0.016(3)
C18 0.043(5) 0.022(4) 0.037(5) -0.005(3) -0.008(4) -0.011(3)
C33 0.052(5) 0.040(5) 0.054(6) -0.008(4) -0.029(5) 0.013(4)
C51 0.041(5) 0.070(7) 0.072(7) -0.030(6) -0.022(5) 0.003(5)
C29 0.053(6) 0.068(7) 0.053(6) -0.025(5) -0.032(5) 0.030(5)
C23 0.056(6) 0.054(6) 0.055(6) -0.005(5) -0.023(5) 0.006(5)
C50 0.051(5) 0.038(5) 0.059(6) -0.009(4) -0.024(5) -0.008(4)
C40 0.057(6) 0.040(5) 0.043(5) -0.010(4) -0.006(4) 0.005(4)
C20 0.042(5) 0.054(6) 0.053(6) -0.006(5) 0.005(4) -0.012(4)
C46 0.050(6) 0.038(6) 0.095(9) 0.014(5) -0.023(6) -0.010(5)
C47 0.063(7) 0.053(6) 0.057(6) -0.010(5) -0.020(5) -0.003(5)
N6 0.052(5) 0.058(5) 0.047(5) -0.012(4) -0.015(4) 0.025(4)
C13 0.045(5) 0.045(5) 0.067(7) -0.029(5) -0.016(5) 0.004(4)
C35 0.040(5) 0.056(6) 0.038(5) 0.002(4) -0.010(4) 0.022(4)
C66 0.057(6) 0.048(6) 0.057(6) -0.019(5) -0.017(5) 0.022(5)
C42 0.055(6) 0.035(5) 0.081(7) 0.001(5) -0.038(5) -0.009(4)
C69 0.071(8) 0.081(9) 0.063(7) -0.019(6) -0.022(6) 0.021(6)
C36 0.044(6) 0.089(8) 0.036(5) 0.003(5) -0.011(4) 0.024(5)
C70 0.048(6) 0.060(7) 0.071(7) -0.017(5) -0.021(5) 0.014(5)
C58 0.048(5) 0.048(6) 0.049(6) -0.007(4) -0.012(4) 0.020(4)
C61 0.071(7) 0.051(6) 0.072(7) -0.006(5) -0.027(6) 0.008(5)
C59 0.052(6) 0.046(6) 0.057(6) -0.006(5) -0.020(5) 0.020(5)
N7 0.054(6) 0.075(7) 0.116(9) -0.008(6) -0.017(6) -0.050(5)
C60 0.053(6) 0.052(6) 0.069(7) -0.010(5) -0.010(5) 0.015(5)
C76 0.100(9) 0.037(5) 0.063(7) -0.021(5) -0.046(7) 0.016(6)
C67 0.064(7) 0.047(6) 0.050(6) -0.006(5) -0.008(5) 0.015(5)
N9 0.084(8) 0.070(8) 0.107(9) -0.009(7) 0.016(7) 0.004(6)
C21 0.044(6) 0.107(10) 0.075(8) -0.047(7) 0.024(5) -0.022(6)
C17 0.089(9) 0.138(13) 0.060(8) -0.028(8) -0.024(7) -0.017(9)
C15 0.055(6) 0.049(6) 0.061(7) -0.018(5) -0.018(5) 0.003(5)
C68 0.069(7) 0.059(7) 0.065(7) -0.011(6) -0.008(6) 0.010(6)
C62 0.049(6) 0.062(6) 0.039(5) -0.012(5) -0.009(4) 0.026(5)
C90 0.072(8) 0.067(8) 0.064(7) -0.008(6) -0.018(6) -0.014(6)
C75 0.086(9) 0.077(8) 0.110(10) -0.056(8) -0.060(8) 0.022(7)
C52 0.060(7) 0.082(8) 0.074(8) -0.018(6) -0.041(6) 0.009(6)
C91 0.085(9) 0.067(8) 0.090(10) -0.031(7) 0.035(7) -0.020(7)
C5DA 0.039(6) 0.059(7) 0.109(10) 0.000(7) -0.008(6) 0.009(5)
C16 0.078(8) 0.100(10) 0.050(7) -0.026(6) -0.017(6) -0.016(7)
C106 0.061(7) 0.069(8) 0.051(6) -0.004(5) -0.002(5) 0.034(6)
C55 0.056(7) 0.061(7) 0.112(10) -0.034(7) -0.027(7) 0.006(5)
C105 0.065(8) 0.055(7) 0.059(7) 0.009(6) 0.012(6) 0.020(6)
C43 0.080(8) 0.034(6) 0.090(9) 0.018(5) -0.035(7) -0.013(5)
C37 0.071(8) 0.122(11) 0.042(6) -0.012(7) -0.019(6) 0.041(7)
C74 0.063(7) 0.046(6) 0.090(8) -0.008(6) -0.038(6) -0.012(5)
C77 0.115(10) 0.070(8) 0.057(7) -0.029(6) -0.037(7) 0.025(7)
C92 0.078(8) 0.039(6) 0.097(9) 0.010(6) -0.016(7) 0.001(6)
C54 0.054(6) 0.047(6) 0.107(9) -0.022(6) -0.032(6) -0.010(5)
C44 0.091(9) 0.086(9) 0.050(7) 0.013(6) -0.025(7) 0.023(7)
C53 0.093(10) 0.078(9) 0.093(10) -0.008(7) -0.055(8) -0.013(7)
C100 0.053(5) 0.055(6) 0.068(7) 0.000(5) 0.003(5) 0.007(5)
C103 0.120(10) 0.041(6) 0.051(6) -0.002(5) -0.038(6) 0.004(6)
C102 0.083(9) 0.086(10) 0.090(10) -0.050(8) -0.018(7) 0.008(7)
C63 0.063(7) 0.068(7) 0.055(7) -0.006(5) -0.019(5) 0.030(6)
C99 0.060(6) 0.067(8) 0.084(9) 0.013(6) -0.007(6) 0.016(6)
C98 0.058(7) 0.120(11) 0.058(7) 0.023(7) 0.002(6) 0.044(7)
C71 0.091(10) 0.097(11) 0.147(14) -0.074(10) -0.068(10) 0.042(8)
C94 0.115(10) 0.056(7) 0.060(7) -0.014(6) -0.014(7) 0.006(7)
C64 0.074(8) 0.108(10) 0.036(6) 0.008(6) -0.010(5) 0.046(7)
C48 0.089(10) 0.045(7) 0.129(12) 0.002(7) 0.002(9) 0.009(6)
C24 0.172(15) 0.055(8) 0.100(11) -0.009(7) -0.081(11) 0.021(8)
C96 0.138(12) 0.198(16) 0.063(8) -0.050(9) -0.030(8) 0.116(12)
C78 0.046(6) 0.084(9) 0.092(10) 0.012(7) -0.004(6) -0.016(6)
C95 0.094(9) 0.113(11) 0.074(7) -0.039(8) -0.028(7) 0.042(8)
C56 0.081(8) 0.075(9) 0.119(11) -0.032(8) -0.030(7) 0.013(7)
C45 0.109(12) 0.141(15) 0.089(11) 0.051(10) -0.052(10) -0.014(10)
C93 0.096(10) 0.069(9) 0.101(11) -0.011(8) -0.021(9) 0.009(8)
C41 0.101(11) 0.150(15) 0.086(10) -0.061(10) -0.008(8) -0.048(10)
C49 0.115(13) 0.126(14) 0.100(12) 0.003(10) 0.000(10) 0.042(11)
C97 0.125(12) 0.107(11) 0.072(7) -0.046(7) -0.027(8) 0.052(9)
C101 0.086(10) 0.143(15) 0.116(11) 0.070(11) 0.034(8) 0.029(10)
C65 0.157(15) 0.150(15) 0.055(8) -0.045(9) -0.041(9) 0.091(12)
C86 0.092(9) 0.070(8) 0.183(14) -0.022(9) -0.052(9) -0.051(6)
C81 0.164(17) 0.157(15) 0.123(13) 0.045(11) -0.084(12) -0.115(14)
C79 0.082(10) 0.131(13) 0.116(11) 0.019(10) 0.020(9) -0.029(9)
C72 0.113(13) 0.126(14) 0.172(18) -0.049(13) -0.094(13) 0.030(11)
C73 0.18(2) 0.125(16) 0.19(2) -0.046(15) -0.116(17) 0.053(14)
C83A 0.067(15) 0.179(16) 0.15(2) -0.054(17) -0.041(14) 0.032(14)
C82 0.061(8) 0.144(12) 0.175(15) -0.017(12) -0.057(9) -0.021(8)
C80 0.095(11) 0.148(13) 0.116(11) 0.059(11) -0.001(10) -0.037(11)
C87A 0.099(13) 0.073(11) 0.114(18) 0.003(13) -0.049(14) -0.036(10)
C9A 0.099(15) 0.027(11) 0.058(14) -0.007(9) -0.033(13) 0.019(11)
C25A 0.19(2) 0.048(11) 0.103(16) -0.005(10) -0.072(16) 0.026(11)
C57A 0.138(18) 0.042(11) 0.14(2) -0.025(12) 0.021(14) 0.028(12)
C89A 0.083(15) 0.093(13) 0.103(18) -0.004(12) -0.012(13) -0.018(10)
C9B 0.17(3) 0.09(2) 0.18(3) 0.03(2) 0.09(2) 0.00(2)
C89B 0.037(12) 0.080(11) 0.13(2) -0.027(15) -0.013(13) -0.007(10)
C57B 0.09(3) 0.047(19) 0.10(2) -0.009(17) 0.007(19) 0.005(17)
C88B 0.056(17) 0.082(16) 0.20(3) 0.00(2) -0.01(2) 0.005(14)
C25B 0.20(4) 0.04(2) 0.11(3) -0.02(2) -0.06(3) 0.021(18)
C87B 0.080(17) 0.083(13) 0.14(2) -0.032(16) -0.007(15) -0.023(12)
C88A 0.13(2) 0.034(11) 0.14(2) -0.001(13) 0.02(2) 0.018(14)
C84A 0.025(11) 0.179(19) 0.137(19) -0.01(2) -0.025(11) -0.004(12)
C85A 0.063(16) 0.13(2) 0.15(2) -0.01(2) -0.018(14) 0.010(15)
C85B 0.08(2) 0.19(3) 0.17(3) -0.07(3) -0.08(2) 0.00(2)
C84B 0.072(17) 0.163(16) 0.16(2) -0.018(18) -0.024(16) 0.009(16)
C83B 0.059(17) 0.156(14) 0.17(2) -0.037(19) -0.058(16) -0.028(13)

loop_
_atom_type_symbol
_atom_type_description
_atom_type_scat_dispersion_real
_atom_type_scat_dispersion_imag
_atom_type_scat_source
C C 0.0033 0.0016 'International Tables Vol C Tables 4.2.6.8 and 6.1.1.4'
Mo Mo -1.6832 0.6857 'International Tables Vol C Tables 4.2.6.8 and 6.1.1.4'
N N 0.0061 0.0033 'International Tables Vol C Tables 4.2.6.8 and 6.1.1.4'
O O 0.0106 0.0060 'International Tables Vol C Tables 4.2.6.8 and 6.1.1.4'
V V 0.3005 0.5294 'International Tables Vol C Tables 4.2.6.8 and 6.1.1.4'
H H 0.0000 0.0000 'International Tables Vol C Tables 4.2.6.8 and 6.1.1.4'

loop_
_geom_angle_atom_site_label_1
_geom_angle_atom_site_label_2
_geom_angle_atom_site_label_3
_geom_angle
_geom_angle_site_symmetry_1
_geom_angle_site_symmetry_3
O1 Mo1 O7 103.8(2) . .
O1 Mo1 O6 104.9(2) . .
O7 Mo1 O6 89.5(2) . .
O1 Mo1 O8 102.2(2) . .
O7 Mo1 O8 88.0(2) . .
O6 Mo1 O8 152.6(2) . .
O1 Mo1 O9 102.6(2) . .
O7 Mo1 O9 153.5(2) . .
O6 Mo1 O9 85.6(2) . .
O8 Mo1 O9 84.6(2) . .
O1 Mo1 O0AA 177.6(2) . .
O7 Mo1 O0AA 77.87(18) . .
O6 Mo1 O0AA 76.66(18) . .
O8 Mo1 O0AA 76.15(18) . .
O9 Mo1 O0AA 75.63(17) . .
O31 Mo12 O37 103.4(2) . .
O31 Mo12 O42 104.3(2) . .
O37 Mo12 O42 88.7(2) . .
O31 Mo12 O36 102.7(2) . .
O37 Mo12 O36 87.5(2) . .
O42 Mo12 O36 152.9(2) . .
O31 Mo12 O38 102.9(2) . .
O37 Mo12 O38 153.7(2) . .
O42 Mo12 O38 86.0(2) . .
O36 Mo12 O38 85.7(2) . .
O31 Mo12 O60 179.0(2) . .
O37 Mo12 O60 77.37(18) . .
O42 Mo12 O60 76.34(17) . .
O36 Mo12 O60 76.63(18) . .
O38 Mo12 O60 76.34(18) . .
O5 Mo6 O9 103.7(2) . .
O5 Mo6 O13 104.6(2) . .
O9 Mo6 O13 90.2(2) . .
O5 Mo6 O15 103.0(2) . .
O9 Mo6 O15 152.8(2) . .
O13 Mo6 O15 87.9(2) . .
O5 Mo6 O10 101.7(2) . .
O9 Mo6 O10 85.9(2) . .
O13 Mo6 O10 153.6(2) . .
O15 Mo6 O10 83.8(2) . .
O5 Mo6 O0AA 177.1(2) . .
O9 Mo6 O0AA 77.58(18) . .
O13 Mo6 O0AA 77.91(18) . .
O15 Mo6 O0AA 75.50(18) . .
O10 Mo6 O0AA 75.78(18) . .
N2 Mo8 O43 104.3(3) . .
N2 Mo8 O44 102.8(2) . .
O43 Mo8 O44 89.0(2) . .
N2 Mo8 O42 101.7(2) . .
O43 Mo8 O42 88.9(2) . .
O44 Mo8 O42 155.12(19) . .
N2 Mo8 O41 99.7(3) . .
O43 Mo8 O41 156.0(2) . .
O44 Mo8 O41 85.8(2) . .
O42 Mo8 O41 86.1(2) . .
N2 Mo8 O60 176.9(2) . .
O43 Mo8 O60 78.70(18) . .
O44 Mo8 O60 77.76(18) . .
O42 Mo8 O60 77.51(17) . .
O41 Mo8 O60 77.27(19) . .
O29 Mo9 O44 104.1(2) . .
O29 Mo9 O39 103.8(3) . .
O44 Mo9 O39 89.0(2) . .
O29 Mo9 O40 103.7(3) . .
O44 Mo9 O40 86.5(2) . .
O39 Mo9 O40 152.4(2) . .
O29 Mo9 O34 102.3(2) . .
O44 Mo9 O34 153.4(2) . .
O39 Mo9 O34 86.8(2) . .
O40 Mo9 O34 85.2(2) . .
O29 Mo9 O60 179.3(2) . .
O44 Mo9 O60 76.45(18) . .
O39 Mo9 O60 76.47(19) . .
O40 Mo9 O60 76.00(19) . .
O34 Mo9 O60 77.06(18) . .
O2 Mo3 O17 105.1(2) . .
O2 Mo3 O11 105.5(2) . .
O17 Mo3 O11 91.3(2) . .
O2 Mo3 O7 101.4(2) . .
O17 Mo3 O7 152.8(2) . .
O11 Mo3 O7 87.0(2) . .
O2 Mo3 O12 101.4(2) . .
O17 Mo3 O12 86.5(2) . .
O11 Mo3 O12 152.6(2) . .
O7 Mo3 O12 82.8(2) . .
O2 Mo3 O0AA 176.4(2) . .
O17 Mo3 O0AA 76.91(19) . .
O11 Mo3 O0AA 77.27(19) . .
O7 Mo3 O0AA 76.28(18) . .
O12 Mo3 O0AA 75.63(17) . .
O4 Mo5 O14 104.0(3) . .
O4 Mo5 O10 104.9(3) . .
O14 Mo5 O10 90.9(2) . .
O4 Mo5 O6 102.9(2) . .
O14 Mo5 O6 152.5(2) . .
O10 Mo5 O6 87.7(2) . .
O4 Mo5 O11 101.9(3) . .
O14 Mo5 O11 85.6(2) . .
O10 Mo5 O11 153.0(2) . .
O6 Mo5 O11 83.3(2) . .
O4 Mo5 O0AA 177.2(2) . .
O14 Mo5 O0AA 76.67(19) . .
O10 Mo5 O0AA 77.78(18) . .
O6 Mo5 O0AA 76.22(17) . .
O11 Mo5 O0AA 75.40(18) . .
O3 Mo4 O12 103.2(2) . .
O3 Mo4 O16 103.3(2) . .
O12 Mo4 O16 89.1(2) . .
O3 Mo4 O8 103.2(2) . .
O12 Mo4 O8 88.9(2) . .
O16 Mo4 O8 153.2(2) . .
O3 Mo4 O13 102.6(2) . .
O12 Mo4 O13 154.1(2) . .
O16 Mo4 O13 85.2(2) . .
O8 Mo4 O13 85.0(2) . .
O3 Mo4 O0AA 178.7(2) . .
O12 Mo4 O0AA 77.99(18) . .
O16 Mo4 O0AA 76.24(18) . .
O8 Mo4 O0AA 77.18(18) . .
O13 Mo4 O0AA 76.14(18) . .
N1 Mo2 O15 103.8(3) . .
N1 Mo2 O16 103.0(3) . .
O15 Mo2 O16 89.9(2) . .
N1 Mo2 O14 100.0(3) . .
O15 Mo2 O14 88.5(2) . .
O16 Mo2 O14 156.6(2) . .
N1 Mo2 O17 99.4(3) . .
O15 Mo2 O17 156.8(2) . .
O16 Mo2 O17 86.8(2) . .
O14 Mo2 O17 85.6(2) . .
N1 Mo2 O0AA 176.7(3) . .
O15 Mo2 O0AA 78.90(18) . .
O16 Mo2 O0AA 78.71(18) . .
O14 Mo2 O0AA 78.12(19) . .
O17 Mo2 O0AA 77.92(19) . .
O28 Mo7 O33 103.3(3) . .
O28 Mo7 O34 104.4(2) . .
O33 Mo7 O34 88.6(2) . .
O28 Mo7 O36 102.4(2) . .
O33 Mo7 O36 87.7(2) . .
O34 Mo7 O36 153.0(2) . .
O28 Mo7 O35 103.8(3) . .
O33 Mo7 O35 152.9(2) . .
O34 Mo7 O35 86.0(2) . .
O36 Mo7 O35 85.2(2) . .
O28 Mo7 O60 178.3(2) . .
O33 Mo7 O60 77.11(18) . .
O34 Mo7 O60 77.20(18) . .
O36 Mo7 O60 75.91(17) . .
O35 Mo7 O60 75.77(19) . .
O30 Mo10 O35 103.9(3) . .
O30 Mo10 O38 104.0(3) . .
O35 Mo10 O38 89.0(2) . .
O30 Mo10 O43 102.4(2) . .
O35 Mo10 O43 153.6(2) . .
O38 Mo10 O43 87.6(2) . .
O30 Mo10 O39 102.6(3) . .
O35 Mo10 O39 86.0(2) . .
O38 Mo10 O39 153.4(2) . .
O43 Mo10 O39 85.5(2) . .
O30 Mo10 O60 177.9(2) . .
O35 Mo10 O60 77.55(19) . .
O38 Mo10 O60 77.50(18) . .
O43 Mo10 O60 76.17(18) . .
O39 Mo10 O60 75.92(19) . .
O32 Mo11 O41 105.1(3) . .
O32 Mo11 O40 103.1(3) . .
O41 Mo11 O40 89.4(2) . .
O32 Mo11 O37 104.3(2) . .
O41 Mo11 O37 88.6(2) . .
O40 Mo11 O37 152.0(2) . .
O32 Mo11 O33 101.8(3) . .
O41 Mo11 O33 153.0(2) . .
O40 Mo11 O33 84.7(2) . .
O37 Mo11 O33 84.5(2) . .
O32 Mo11 O60 177.7(2) . .
O41 Mo11 O60 77.03(19) . .
O40 Mo11 O60 76.03(19) . .
O37 Mo11 O60 76.35(18) . .
O33 Mo11 O60 76.03(19) . .
O23 V2 O25 105.0(3) . .
O23 V2 O26 103.6(3) . .
O25 V2 O26 94.2(2) . .
O23 V2 O18 96.5(2) . .
O25 V2 O18 92.4(2) . .
O26 V2 O18 156.4(2) . .
O23 V2 O20 95.7(2) . .
O25 V2 O20 159.2(2) . .
O26 V2 O20 83.2(2) . .
O18 V2 O20 82.6(2) . .
O23 V2 O27 170.28(19) . .
O25 V2 O27 83.47(17) . .
O26 V2 O27 80.12(16) . .
O18 V2 O27 78.14(15) . .
O20 V2 O27 75.72(14) . .
O23 V2 V3 140.1(2) . 2_765
O25 V2 V3 35.89(16) . 2_765
O26 V2 V3 90.34(16) . 2_765
O18 V2 V3 81.85(15) . 2_765
O20 V2 V3 123.30(14) . 2_765
O27 V2 V3 47.77(3) . 2_765
O23 V2 V1 136.2(2) . 2_765
O25 V2 V1 86.87(17) . 2_765
O26 V2 V1 32.73(16) . 2_765
O18 V2 V1 125.45(15) . 2_765
O20 V2 V1 79.77(14) . 2_765
O27 V2 V1 47.55(3) . 2_765
V3 V2 V1 66.57(4) 2_765 2_765
O21 V3 O24 104.9(3) . 2_765
O21 V3 O25 103.3(3) . 2_765
O24 V3 O25 94.3(2) 2_765 2_765
O21 V3 O20 97.2(3) . .
O24 V3 O20 92.0(2) 2_765 .
O25 V3 O20 156.2(2) 2_765 .
O21 V3 O19 95.1(2) . .
O24 V3 O19 159.9(2) 2_765 .
O25 V3 O19 83.5(2) 2_765 .
O20 V3 O19 82.74(19) . .
O21 V3 O27 170.5(2) . .
O24 V3 O27 83.38(17) 2_765 .
O25 V3 O27 80.46(15) 2_765 .
O20 V3 O27 77.51(14) . .
O19 V3 O27 76.53(13) . .
O21 V3 V2 136.0(2) . 2_765
O24 V3 V2 86.77(19) 2_765 2_765
O25 V3 V2 32.81(15) 2_765 2_765
O20 V3 V2 125.12(15) . 2_765
O19 V3 V2 80.57(14) . 2_765
O27 V3 V2 47.82(3) . 2_765
O21 V3 V1 140.0(2) . 2_765
O24 V3 V1 35.86(16) 2_765 2_765
O25 V3 V1 90.53(16) 2_765 2_765
O20 V3 V1 81.28(14) . 2_765
O19 V3 V1 124.04(14) . 2_765
O27 V3 V1 47.70(3) . 2_765
V2 V3 V1 66.56(4) 2_765 2_765
O22 V1 O26 105.3(3) . 2_765
O22 V1 O24 102.7(3) . .
O26 V1 O24 94.6(2) 2_765 .
O22 V1 O19 97.3(3) . .
O26 V1 O19 91.6(2) 2_765 .
O24 V1 O19 156.6(2) . .
O22 V1 O18 95.0(3) . .
O26 V1 O18 159.5(2) 2_765 .
O24 V1 O18 83.4(2) . .
O19 V1 O18 82.9(2) . .
O22 V1 O27 170.7(2) . .
O26 V1 O27 83.16(17) 2_765 .
O24 V1 O27 80.23(16) . .
O19 V1 O27 78.17(14) . .
O18 V1 O27 76.41(14) . .
O22 V1 V3 135.4(2) . 2_765
O26 V1 V3 86.99(16) 2_765 2_765
O24 V1 V3 32.76(16) . 2_765
O19 V1 V3 125.59(14) . 2_765
O18 V1 V3 80.36(13) . 2_765
O27 V1 V3 47.63(3) . 2_765
O22 V1 V2 140.4(2) . 2_765
O26 V1 V2 35.79(17) 2_765 2_765
O24 V1 V2 90.57(16) . 2_765
O19 V1 V2 81.41(14) . 2_765
O18 V1 V2 123.73(14) . 2_765
O27 V1 V2 47.53(3) . 2_765
V3 V1 V2 66.61(4) 2_765 2_765
O49 V5 O52 104.7(3) . 2_675
O49 V5 O51 103.9(3) . 2_675
O52 V5 O51 94.1(2) 2_675 2_675
O49 V5 O46 96.5(2) . .
O52 V5 O46 90.2(2) 2_675 .
O51 V5 O46 157.3(2) 2_675 .
O49 V5 O47 95.6(2) . .
O52 V5 O47 159.2(2) 2_675 .
O51 V5 O47 85.3(2) 2_675 .
O46 V5 O47 82.87(19) . .
O49 V5 O54 171.33(19) . .
O52 V5 O54 82.42(16) 2_675 .
O51 V5 O54 80.23(16) 2_675 .
O46 V5 O54 78.21(14) . .
O47 V5 O54 77.02(13) . .
O49 V5 V4 136.8(2) . 2_675
O52 V5 V4 87.15(16) 2_675 2_675
O51 V5 V4 32.99(15) 2_675 2_675
O46 V5 V4 125.33(14) . 2_675
O47 V5 V4 81.07(13) . 2_675
O54 V5 V4 47.31(3) . 2_675
O49 V5 V6 139.1(2) . 2_675
O52 V5 V6 34.88(16) 2_675 2_675
O51 V5 V6 89.01(16) 2_675 2_675
O46 V5 V6 81.79(14) . 2_675
O47 V5 V6 124.41(14) . 2_675
O54 V5 V6 47.59(3) . 2_675
V4 V5 V6 65.99(4) 2_675 2_675
O48 V6 O53 104.9(3) . .
O48 V6 O52 103.1(3) . .
O53 V6 O52 93.9(2) . .
O48 V6 O47 98.0(2) . .
O53 V6 O47 90.1(2) . .
O52 V6 O47 156.7(2) . .
O48 V6 O45 96.0(2) . .
O53 V6 O45 158.6(2) . .
O52 V6 O45 85.5(2) . .
O47 V6 O45 82.54(19) . .
O48 V6 O54 172.22(19) . .
O53 V6 O54 81.88(16) . .
O52 V6 O54 79.86(15) . .
O47 V6 O54 78.00(14) . .
O45 V6 O54 76.90(14) . .
O48 V6 V4 139.4(2) . 2_675
O53 V6 V4 34.72(16) . 2_675
O52 V6 V4 88.43(15) . 2_675
O47 V6 V4 81.88(13) . 2_675
O45 V6 V4 123.92(14) . 2_675
O54 V6 V4 47.20(3) . 2_675
O48 V6 V5 135.6(2) . 2_675
O53 V6 V5 86.95(17) . 2_675
O52 V6 V5 32.63(15) . 2_675
O47 V6 V5 125.07(15) . 2_675
O45 V6 V5 80.97(14) . 2_675
O54 V6 V5 47.28(3) . 2_675
V4 V6 V5 65.69(4) 2_675 2_675
O50 V4 O51 104.4(2) . .
O50 V4 O53 103.6(2) . 2_675
O51 V4 O53 93.3(2) . 2_675
O50 V4 O45 96.7(2) . .
O51 V4 O45 90.6(2) . .
O53 V4 O45 157.7(2) 2_675 .
O50 V4 O46 95.8(2) . .
O51 V4 O46 159.4(2) . .
O53 V4 O46 85.7(2) 2_675 .
O45 V4 O46 83.05(19) . .
O50 V4 O54 171.9(2) . .
O51 V4 O54 82.20(16) . .
O53 V4 O54 80.46(15) 2_675 .
O45 V4 O54 78.29(13) . .
O46 V4 O54 77.29(13) . .
O50 V4 V5 138.7(2) . 2_675
O51 V4 V5 34.79(16) . 2_675
O53 V4 V5 88.74(15) 2_675 2_675
O45 V4 V5 81.94(13) . 2_675
O46 V4 V5 124.60(13) . 2_675
O54 V4 V5 47.48(3) . 2_675
O50 V4 V6 136.2(2) . 2_675
O51 V4 V6 86.87(16) . 2_675
O53 V4 V6 32.81(15) 2_675 2_675
O45 V4 V6 125.77(14) . 2_675
O46 V4 V6 81.12(13) . 2_675
O54 V4 V6 47.69(3) . 2_675
V5 V4 V6 66.14(4) 2_675 2_675
Mo12 O42 Mo8 115.0(2) . .
Mo10 O38 Mo12 115.9(2) . .
Mo4 O8 Mo1 117.1(2) . .
Mo7 O34 Mo9 117.0(2) . .
Mo9 O39 Mo10 117.4(2) . .
Mo11 O40 Mo9 117.6(3) . .
Mo8 O43 Mo10 114.4(2) . .
Mo12 O37 Mo11 116.9(2) . .
Mo1 O7 Mo3 116.9(2) . .
Mo6 O13 Mo4 115.7(2) . .
Mo10 O35 Mo7 117.3(3) . .
Mo4 O16 Mo2 114.3(2) . .
Mo6 O9 Mo1 117.5(2) . .
C6 O46 V5 118.8(4) . .
C6 O46 V4 118.2(4) . .
V5 O46 V4 109.2(2) . .
Mo2 O15 Mo6 114.3(2) . .
Mo5 O14 Mo2 114.2(3) . .
C3 O19 V1 119.7(4) . .
C3 O19 V3 117.4(4) . .
V1 O19 V3 109.4(2) . .
Mo9 O44 Mo8 115.0(2) . .
C4 O20 V3 118.3(4) . .
C4 O20 V2 118.3(4) . .
V3 O20 V2 110.7(2) . .
V3 O27 V3 179.999(1) . 2_765
V3 O27 V2 95.59(5) . .
V3 O27 V2 84.41(5) 2_765 .
V3 O27 V2 84.41(5) . 2_765
V3 O27 V2 95.59(5) 2_765 2_765
V2 O27 V2 179.998(1) . 2_765
V3 O27 V1 84.66(5) . 2_765
V3 O27 V1 95.33(5) 2_765 2_765
V2 O27 V1 84.91(5) . 2_765
V2 O27 V1 95.09(5) 2_765 2_765
V3 O27 V1 95.34(5) . .
V3 O27 V1 84.67(5) 2_765 .
V2 O27 V1 95.09(5) . .
V2 O27 V1 84.91(5) 2_765 .
V1 O27 V1 180.0 2_765 .
Mo7 O36 Mo12 117.9(2) . .
Mo11 O41 Mo8 115.0(3) . .
Mo4 O12 Mo3 116.2(2) . .
V2 O25 V3 111.3(2) . 2_765
V3 O24 V1 111.4(3) 2_765 .
V4 O54 V4 179.998(1) . 2_675
V4 O54 V5 94.78(4) . .
V4 O54 V5 85.22(4) 2_675 .
V4 O54 V5 85.22(4) . 2_675
V4 O54 V5 94.78(4) 2_675 2_675
V5 O54 V5 180.0 . 2_675
V4 O54 V6 94.89(4) . .
V4 O54 V6 85.12(4) 2_675 .
V5 O54 V6 94.87(5) . .
V5 O54 V6 85.13(5) 2_675 .
V4 O54 V6 85.11(4) . 2_675
V4 O54 V6 94.88(4) 2_675 2_675
V5 O54 V6 85.13(5) . 2_675
V5 O54 V6 94.87(5) 2_675 2_675
V6 O54 V6 180.0 . 2_675
Mo3 O11 Mo5 117.3(3) . .
C2 O18 V2 119.5(5) . .
C2 O18 V1 117.4(4) . .
V2 O18 V1 109.8(2) . .
C8 O47 V6 119.6(4) . .
C8 O47 V5 118.0(4) . .
V6 O47 V5 109.6(2) . .
V4 O51 V5 112.2(3) . 2_675
Mo2 O0AA Mo4 90.73(16) . .
Mo2 O0AA Mo6 91.16(16) . .
Mo4 O0AA Mo6 90.10(16) . .
Mo2 O0AA Mo5 90.71(16) . .
Mo4 O0AA Mo5 178.6(2) . .
Mo6 O0AA Mo5 89.77(15) . .
Mo2 O0AA Mo3 90.78(16) . .
Mo4 O0AA Mo3 90.15(15) . .
Mo6 O0AA Mo3 178.0(2) . .
Mo5 O0AA Mo3 89.94(16) . .
Mo2 O0AA Mo1 179.5(2) . .
Mo4 O0AA Mo1 89.24(15) . .
Mo6 O0AA Mo1 89.30(16) . .
Mo5 O0AA Mo1 89.33(15) . .
Mo3 O0AA Mo1 88.76(15) . .
Mo3 O17 Mo2 114.3(2) . .
V5 O52 V6 112.5(2) 2_675 .
V1 O26 V2 111.5(3) 2_765 .
C1 N1 Mo2 171.8(6) . .
C5 N2 Mo8 172.8(5) . .
Mo1 O6 Mo5 117.8(2) . .
C7 O45 V4 119.0(4) . .
C7 O45 V6 118.5(4) . .
V4 O45 V6 109.4(2) . .
Mo7 O33 Mo11 117.5(2) . .
V6 O53 V4 112.5(3) . 2_675
N1 C1 C3 108.8(6) . .
N1 C1 C4 107.3(6) . .
C3 C1 C4 111.4(6) . .
N1 C1 C2 106.4(6) . .
C3 C1 C2 111.3(7) . .
C4 C1 C2 111.3(6) . .
Mo5 O10 Mo6 116.7(2) . .
Mo8 O60 Mo12 91.16(16) . .
Mo8 O60 Mo10 90.69(16) . .
Mo12 O60 Mo10 90.18(16) . .
Mo8 O60 Mo9 90.66(15) . .
Mo12 O60 Mo9 178.1(2) . .
Mo10 O60 Mo9 90.17(16) . .
Mo8 O60 Mo11 90.67(17) . .
Mo12 O60 Mo11 89.33(16) . .
Mo10 O60 Mo11 178.6(2) . .
Mo9 O60 Mo11 90.28(16) . .
Mo8 O60 Mo7 179.4(2) . .
Mo12 O60 Mo7 89.42(15) . .
Mo10 O60 Mo7 89.33(16) . .
Mo9 O60 Mo7 88.76(15) . .
Mo11 O60 Mo7 89.31(15) . .
C18 N3 C10 106.2(6) . .
C18 N3 C14 111.8(6) . .
C10 N3 C14 112.2(6) . .
C18 N3 C22 110.6(6) . .
C10 N3 C22 110.6(6) . .
C14 N3 C22 105.6(6) . .
N2 C5 C6 107.8(6) . .
N2 C5 C8 108.9(6) . .
C6 C5 C8 111.4(6) . .
N2 C5 C7 107.1(5) . .
C6 C5 C7 110.9(6) . .
C8 C5 C7 110.6(6) . .
O19 C3 C1 110.8(5) . .
O19 C3 H3A 109.5 . .
C1 C3 H3A 109.5 . .
O19 C3 H3B 109.5 . .
C1 C3 H3B 109.5 . .
H3A C3 H3B 108.1 . .
O45 C7 C5 111.0(5) . .
O45 C7 H7A 109.4 . .
C5 C7 H7A 109.4 . .
O45 C7 H7B 109.4 . .
C5 C7 H7B 109.4 . .
H7A C7 H7B 108.0 . .
O20 C4 C1 111.2(6) . .
O20 C4 H4A 109.4 . .
C1 C4 H4A 109.4 . .
O20 C4 H4B 109.4 . .
C1 C4 H4B 109.4 . .
H4A C4 H4B 108.0 . .
C34 N4 C38 108.8(6) . .
C34 N4 C30 112.2(5) . .
C38 N4 C30 109.0(5) . .
C34 N4 C26 108.2(5) . .
C38 N4 C26 110.7(5) . .
C30 N4 C26 107.9(6) . .
C94 N8 C98 111.0(9) . .
C94 N8 C90 111.4(8) . .
C98 N8 C90 105.8(8) . .
C94 N8 C5DA 111.5(8) . .
C98 N8 C5DA 109.2(7) . .
C90 N8 C5DA 107.8(8) . .
O47 C8 C5 110.9(6) . .
O47 C8 H8A 109.5 . .
C5 C8 H8A 109.5 . .
O47 C8 H8B 109.5 . .
C5 C8 H8B 109.5 . .
H8A C8 H8B 108.1 . .
O46 C6 C5 112.2(5) . .
O46 C6 H6A 109.2 . .
C5 C6 H6A 109.2 . .
O46 C6 H6B 109.2 . .
C5 C6 H6B 109.2 . .
H6A C6 H6B 107.9 . .
N3 C10 C11 115.6(6) . .
N3 C10 H10A 108.4 . .
C11 C10 H10A 108.4 . .
N3 C10 H10B 108.4 . .
C11 C10 H10B 108.4 . .
H10A C10 H10B 107.4 . .
C28 C27 C26 110.1(7) . .
C28 C27 H27A 109.6 . .
C26 C27 H27A 109.6 . .
C28 C27 H27B 109.6 . .
C26 C27 H27B 109.6 . .
H27A C27 H27B 108.2 . .
C54 N5 C46 109.6(7) . .
C54 N5 C50 111.2(8) . .
C46 N5 C50 110.8(7) . .
C54 N5 C42 110.0(7) . .
C46 N5 C42 110.1(8) . .
C50 N5 C42 105.0(6) . .
C10 C11 C12 110.5(7) . .
C10 C11 H11A 109.6 . .
C12 C11 H11A 109.6 . .
C10 C11 H11B 109.6 . .
C12 C11 H11B 109.6 . .
H11A C11 H11B 108.1 . .
O18 C2 C1 111.1(6) . .
O18 C2 H2A 109.4 . .
C1 C2 H2A 109.4 . .
O18 C2 H2B 109.4 . .
C1 C2 H2B 109.4 . .
H2A C2 H2B 108.0 . .
C32 C31 C30 110.2(6) . .
C32 C31 H31A 109.6 . .
C30 C31 H31A 109.6 . .
C32 C31 H31B 109.6 . .
C30 C31 H31B 109.6 . .
H31A C31 H31B 108.1 . .
C23 C22 N3 115.7(7) . .
C23 C22 H22A 108.3 . .
N3 C22 H22A 108.3 . .
C23 C22 H22B 108.3 . .
N3 C22 H22B 108.3 . .
H22A C22 H22B 107.4 . .
C15 C14 N3 116.7(7) . .
C15 C14 H14A 108.1 . .
N3 C14 H14A 108.1 . .
C15 C14 H14B 108.1 . .
N3 C14 H14B 108.1 . .
H14A C14 H14B 107.3 . .
C31 C30 N4 116.7(6) . .
C31 C30 H30A 108.1 . .
N4 C30 H30A 108.1 . .
C31 C30 H30B 108.1 . .
N4 C30 H30B 108.1 . .
H30A C30 H30B 107.3 . .
C31 C32 C33 112.6(7) . .
C31 C32 H32A 109.1 . .
C33 C32 H32A 109.1 . .
C31 C32 H32B 109.1 . .
C33 C32 H32B 109.1 . .
H32A C32 H32B 107.8 . .
C18 C19 C20 112.8(7) . .
C18 C19 H19A 109.0 . .
C20 C19 H19A 109.0 . .
C18 C19 H19B 109.0 . .
C20 C19 H19B 109.0 . .
H19A C19 H19B 107.8 . .
C13 C12 C11 112.9(7) . .
C13 C12 H12A 109.0 . .
C11 C12 H12A 109.0 . .
C13 C12 H12B 109.0 . .
C11 C12 H12B 109.0 . .
H12A C12 H12B 107.8 . .
C39 C38 N4 115.9(6) . .
C39 C38 H38A 108.3 . .
N4 C38 H38A 108.3 . .
C39 C38 H38B 108.3 . .
N4 C38 H38B 108.3 . .
H38A C38 H38B 107.4 . .
C38 C39 C40 110.4(7) . .
C38 C39 H39A 109.6 . .
C40 C39 H39A 109.6 . .
C38 C39 H39B 109.6 . .
C40 C39 H39B 109.6 . .
H39A C39 H39B 108.1 . .
N4 C34 C35 115.8(6) . .
N4 C34 H34A 108.3 . .
C35 C34 H34A 108.3 . .
N4 C34 H34B 108.3 . .
C35 C34 H34B 108.3 . .
H34A C34 H34B 107.4 . .
C29 C28 C27 111.4(8) . .
C29 C28 H28A 109.3 . .
C27 C28 H28A 109.3 . .
C29 C28 H28B 109.3 . .
C27 C28 H28B 109.3 . .
H28A C28 H28B 108.0 . .
C27 C26 N4 116.2(7) . .
C27 C26 H26A 108.2 . .
N4 C26 H26A 108.2 . .
C27 C26 H26B 108.2 . .
N4 C26 H26B 108.2 . .
H26A C26 H26B 107.4 . .
N3 C18 C19 115.6(6) . .
N3 C18 H18A 108.4 . .
C19 C18 H18A 108.4 . .
N3 C18 H18B 108.4 . .
C19 C18 H18B 108.4 . .
H18A C18 H18B 107.4 . .
C32 C33 H33A 109.5 . .
C32 C33 H33B 109.5 . .
H33A C33 H33B 109.5 . .
C32 C33 H33C 109.5 . .
H33A C33 H33C 109.5 . .
H33B C33 H33C 109.5 . .
C50 C51 C52 109.7(8) . .
C50 C51 H51A 109.7 . .
C52 C51 H51A 109.7 . .
C50 C51 H51B 109.7 . .
C52 C51 H51B 109.7 . .
H51A C51 H51B 108.2 . .
C28 C29 H29A 109.5 . .
C28 C29 H29B 109.5 . .
H29A C29 H29B 109.5 . .
C28 C29 H29C 109.5 . .
H29A C29 H29C 109.5 . .
H29B C29 H29C 109.5 . .
C22 C23 C24 112.4(9) . .
C22 C23 H23A 109.1 . .
C24 C23 H23A 109.1 . .
C22 C23 H23B 109.1 . .
C24 C23 H23B 109.1 . .
H23A C23 H23B 107.9 . .
C51 C50 N5 114.6(7) . .
C51 C50 H50A 108.6 . .
N5 C50 H50A 108.6 . .
C51 C50 H50B 108.6 . .
N5 C50 H50B 108.6 . .
H50A C50 H50B 107.6 . .
C41 C40 C39 113.4(8) . .
C41 C40 H40A 108.9 . .
C39 C40 H40A 108.9 . .
C41 C40 H40B 108.9 . .
C39 C40 H40B 108.9 . .
H40A C40 H40B 107.7 . .
C21 C20 C19 111.7(8) . .
C21 C20 H20A 109.3 . .
C19 C20 H20A 109.3 . .
C21 C20 H20B 109.3 . .
C19 C20 H20B 109.3 . .
H20A C20 H20B 107.9 . .
C47 C46 N5 118.6(8) . .
C47 C46 H46A 107.7 . .
N5 C46 H46A 107.7 . .
C47 C46 H46B 107.7 . .
N5 C46 H46B 107.7 . .
H46A C46 H46B 107.1 . .
C46 C47 C48 112.4(9) . .
C46 C47 H47A 109.1 . .
C48 C47 H47A 109.1 . .
C46 C47 H47B 109.1 . .
C48 C47 H47B 109.1 . .
H47A C47 H47B 107.9 . .
C70 N6 C58 108.5(7) . .
C70 N6 C62 110.6(8) . .
C58 N6 C62 109.5(8) . .
C70 N6 C66 111.4(8) . .
C58 N6 C66 109.6(7) . .
C62 N6 C66 107.1(7) . .
C12 C13 H13A 109.5 . .
C12 C13 H13B 109.5 . .
H13A C13 H13B 109.5 . .
C12 C13 H13C 109.5 . .
H13A C13 H13C 109.5 . .
H13B C13 H13C 109.5 . .
C36 C35 C34 111.7(7) . .
C36 C35 H35A 109.3 . .
C34 C35 H35A 109.3 . .
C36 C35 H35B 109.3 . .
C34 C35 H35B 109.3 . .
H35A C35 H35B 107.9 . .
C67 C66 N6 114.9(7) . .
C67 C66 H66A 108.5 . .
N6 C66 H66A 108.5 . .
C67 C66 H66B 108.5 . .
N6 C66 H66B 108.5 . .
H66A C66 H66B 107.5 . .
C43 C42 N5 117.8(8) . .
C43 C42 H42A 107.9 . .
N5 C42 H42A 107.9 . .
C43 C42 H42B 107.9 . .
N5 C42 H42B 107.9 . .
H42A C42 H42B 107.2 . .
C68 C69 H69A 109.5 . .
C68 C69 H69B 109.5 . .
H69A C69 H69B 109.5 . .
C68 C69 H69C 109.5 . .
H69A C69 H69C 109.5 . .
H69B C69 H69C 109.5 . .
C37 C36 C35 113.1(10) . .
C37 C36 H36A 109.0 . .
C35 C36 H36A 109.0 . .
C37 C36 H36B 109.0 . .
C35 C36 H36B 109.0 . .
H36A C36 H36B 107.8 . .
N6 C70 C71 116.1(8) . .
N6 C70 H70A 108.2 . .
C71 C70 H70A 108.2 . .
N6 C70 H70B 108.2 . .
C71 C70 H70B 108.2 . .
H70A C70 H70B 107.4 . .
C59 C58 N6 117.0(7) . .
C59 C58 H58A 108.0 . .
N6 C58 H58A 108.0 . .
C59 C58 H58B 108.0 . .
N6 C58 H58B 108.0 . .
H58A C58 H58B 107.3 . .
C60 C61 H61A 109.5 . .
C60 C61 H61B 109.5 . .
H61A C61 H61B 109.5 . .
C60 C61 H61C 109.5 . .
H61A C61 H61C 109.5 . .
H61B C61 H61C 109.5 . .
C58 C59 C60 111.6(7) . .
C58 C59 H59A 109.3 . .
C60 C59 H59A 109.3 . .
C58 C59 H59B 109.3 . .
C60 C59 H59B 109.3 . .
H59A C59 H59B 108.0 . .
C74 N7 C82 106.6(11) . .
C74 N7 C86 112.8(11) . .
C82 N7 C86 107.3(10) . .
C74 N7 C78 107.8(8) . .
C82 N7 C78 112.0(11) . .
C86 N7 C78 110.4(11) . .
C61 C60 C59 114.9(8) . .
C61 C60 H60A 108.6 . .
C59 C60 H60A 108.6 . .
C61 C60 H60B 108.6 . .
C59 C60 H60B 108.6 . .
H60A C60 H60B 107.5 . .
C77 C76 C75 110.4(10) . .
C77 C76 H76A 109.6 . .
C75 C76 H76A 109.6 . .
C77 C76 H76B 109.6 . .
C75 C76 H76B 109.6 . .
H76A C76 H76B 108.1 . .
C66 C67 C68 112.4(8) . .
C66 C67 H67A 109.1 . .
C68 C67 H67A 109.1 . .
C66 C67 H67B 109.1 . .
C68 C67 H67B 109.1 . .
H67A C67 H67B 107.9 . .
C20 C21 H21A 109.5 . .
C20 C21 H21B 109.5 . .
H21A C21 H21B 109.5 . .
C20 C21 H21C 109.5 . .
H21A C21 H21C 109.5 . .
H21B C21 H21C 109.5 . .
C16 C17 H17A 109.5 . .
C16 C17 H17B 109.5 . .
H17A C17 H17B 109.5 . .
C16 C17 H17C 109.5 . .
H17A C17 H17C 109.5 . .
H17B C17 H17C 109.5 . .
C14 C15 C16 107.8(8) . .
C14 C15 H15A 110.1 . .
C16 C15 H15A 110.1 . .
C14 C15 H15B 110.1 . .
C16 C15 H15B 110.1 . .
H15A C15 H15B 108.5 . .
C69 C68 C67 112.1(10) . .
C69 C68 H68A 109.2 . .
C67 C68 H68A 109.2 . .
C69 C68 H68B 109.2 . .
C67 C68 H68B 109.2 . .
H68A C68 H68B 107.9 . .
C63 C62 N6 116.7(7) . .
C63 C62 H62A 108.1 . .
N6 C62 H62A 108.1 . .
C63 C62 H62B 108.1 . .
N6 C62 H62B 108.1 . .
H62A C62 H62B 107.3 . .
C91 C90 N8 117.8(10) . .
C91 C90 H90A 107.9 . .
N8 C90 H90A 107.9 . .
C91 C90 H90B 107.9 . .
N8 C90 H90B 107.9 . .
H90A C90 H90B 107.2 . .
C74 C75 C76 111.5(8) . .
C74 C75 H75A 109.3 . .
C76 C75 H75A 109.3 . .
C74 C75 H75B 109.3 . .
C76 C75 H75B 109.3 . .
H75A C75 H75B 108.0 . .
C53 C52 C51 111.0(9) . .
C53 C52 H52A 109.4 . .
C51 C52 H52A 109.4 . .
C53 C52 H52B 109.4 . .
C51 C52 H52B 109.4 . .
H52A C52 H52B 108.0 . .
C90 C91 C92 113.2(10) . .
C90 C91 H91A 108.9 . .
C92 C91 H91A 108.9 . .
C90 C91 H91B 108.9 . .
C92 C91 H91B 108.9 . .
H91A C91 H91B 107.7 . .
C102 C5DA N8 117.6(10) . .
C102 C5DA H5DA 107.9 . .
N8 C5DA H5DA 107.9 . .
C102 C5DA H5DB 107.9 . .
N8 C5DA H5DB 107.9 . .
H5DA C5DA H5DB 107.2 . .
C17 C16 C15 111.2(11) . .
C17 C16 H16A 109.4 . .
C15 C16 H16A 109.4 . .
C17 C16 H16B 109.4 . .
C15 C16 H16B 109.4 . .
H16A C16 H16B 108.0 . .
C105 C106 H10N 109.5 . .
C105 C106 H10O 109.5 . .
H10N C106 H10O 109.5 . .
C105 C106 H10P 109.5 . .
H10N C106 H10P 109.5 . .
H10O C106 H10P 109.5 . .
C54 C55 C56 112.1(10) . .
C54 C55 H55A 109.2 . .
C56 C55 H55A 109.2 . .
C54 C55 H55B 109.2 . .
C56 C55 H55B 109.2 . .
H55A C55 H55B 107.9 . .
N9 C105 C106 178.0(14) . .
C42 C43 C44 110.2(8) . .
C42 C43 H43A 109.6 . .
C44 C43 H43A 109.6 . .
C42 C43 H43B 109.6 . .
C44 C43 H43B 109.6 . .
H43A C43 H43B 108.1 . .
C36 C37 H37A 109.5 . .
C36 C37 H37B 109.5 . .
H37A C37 H37B 109.5 . .
C36 C37 H37C 109.5 . .
H37A C37 H37C 109.5 . .
H37B C37 H37C 109.5 . .
N7 C74 C75 117.3(9) . .
N7 C74 H74A 108.0 . .
C75 C74 H74A 108.0 . .
N7 C74 H74B 108.0 . .
C75 C74 H74B 108.0 . .
H74A C74 H74B 107.2 . .
C76 C77 H77A 109.5 . .
C76 C77 H77B 109.5 . .
H77A C77 H77B 109.5 . .
C76 C77 H77C 109.5 . .
H77A C77 H77C 109.5 . .
H77B C77 H77C 109.5 . .
C93 C92 C91 116.7(11) . .
C93 C92 H92A 108.1 . .
C91 C92 H92A 108.1 . .
C93 C92 H92B 108.1 . .
C91 C92 H92B 108.1 . .
H92A C92 H92B 107.3 . .
N5 C54 C55 116.7(8) . .
N5 C54 H54A 108.1 . .
C55 C54 H54A 108.1 . .
N5 C54 H54B 108.1 . .
C55 C54 H54B 108.1 . .
H54A C54 H54B 107.3 . .
C45 C44 C43 112.8(11) . .
C45 C44 H44A 109.0 . .
C43 C44 H44A 109.0 . .
C45 C44 H44B 109.0 . .
C43 C44 H44B 109.0 . .
H44A C44 H44B 107.8 . .
C52 C53 H53A 109.5 . .
C52 C53 H53B 109.5 . .
H53A C53 H53B 109.5 . .
C52 C53 H53C 109.5 . .
H53A C53 H53C 109.5 . .
H53B C53 H53C 109.5 . .
C101 C100 C99 121.4(12) . .
C101 C100 H10C 107.0 . .
C99 C100 H10C 107.0 . .
C101 C100 H10D 107.0 . .
C99 C100 H10D 107.0 . .
H10C C100 H10D 106.7 . .
C9B C103 C9A 106(2) . .
C9B C103 C102 124(2) . .
C9A C103 C102 122.7(14) . .
C9B C103 H10E 25.2 . .
C9A C103 H10E 106.7 . .
C102 C103 H10E 106.7 . .
C9B C103 H10F 83.1 . .
C9A C103 H10F 106.7 . .
C102 C103 H10F 106.7 . .
H10E C103 H10F 106.6 . .
C9B C103 H10G 106.4 . .
C9A C103 H10G 83.4 . .
C102 C103 H10G 106.4 . .
H10E C103 H10G 131.6 . .
H10F C103 H10G 29.3 . .
C9B C103 H10H 106.4 . .
C9A C103 H10H 24.7 . .
C102 C103 H10H 106.4 . .
H10E C103 H10H 96.8 . .
H10F C103 H10H 131.4 . .
H10G C103 H10H 106.5 . .
C5DA C102 C103 108.7(10) . .
C5DA C102 H10I 110.0 . .
C103 C102 H10I 110.0 . .
C5DA C102 H10J 110.0 . .
C103 C102 H10J 110.0 . .
H10I C102 H10J 108.3 . .
C62 C63 C64 111.0(8) . .
C62 C63 H63A 109.4 . .
C64 C63 H63A 109.4 . .
C62 C63 H63B 109.4 . .
C64 C63 H63B 109.4 . .
H63A C63 H63B 108.0 . .
C98 C99 C100 119.1(11) . .
C98 C99 H99A 107.5 . .
C100 C99 H99A 107.5 . .
C98 C99 H99B 107.5 . .
C100 C99 H99B 107.5 . .
H99A C99 H99B 107.0 . .
C99 C98 N8 124.2(10) . .
C99 C98 H98A 106.3 . .
N8 C98 H98A 106.3 . .
C99 C98 H98B 106.3 . .
N8 C98 H98B 106.3 . .
H98A C98 H98B 106.4 . .
C70 C71 C72 111.1(10) . .
C70 C71 H71A 109.4 . .
C72 C71 H71A 109.4 . .
C70 C71 H71B 109.4 . .
C72 C71 H71B 109.4 . .
H71A C71 H71B 108.0 . .
C95 C94 N8 115.3(10) . .
C95 C94 H94A 108.4 . .
N8 C94 H94A 108.4 . .
C95 C94 H94B 108.4 . .
N8 C94 H94B 108.4 . .
H94A C94 H94B 107.5 . .
C65 C64 C63 114.0(12) . .
C65 C64 H64A 108.7 . .
C63 C64 H64A 108.7 . .
C65 C64 H64B 108.7 . .
C63 C64 H64B 108.7 . .
H64A C64 H64B 107.6 . .
C47 C48 C49 115.3(11) . .
C47 C48 H48A 108.5 . .
C49 C48 H48A 108.5 . .
C47 C48 H48B 108.5 . .
C49 C48 H48B 108.5 . .
H48A C48 H48B 107.5 . .
C25B C24 C25A 75(3) . .
C25B C24 C23 118(3) . .
C25A C24 C23 120.8(15) . .
C25B C24 H24A 33.0 . .
C25A C24 H24A 107.1 . .
C23 C24 H24A 107.1 . .
C25B C24 H24B 125.2 . .
C25A C24 H24B 107.1 . .
C23 C24 H24B 107.1 . .
H24A C24 H24B 106.8 . .
C25B C24 H24C 107.8 . .
C25A C24 H24C 122.8 . .
C23 C24 H24C 107.8 . .
H24A C24 H24C 83.5 . .
H24B C24 H24C 24.6 . .
C25B C24 H24D 107.8 . .
C25A C24 H24D 32.9 . .
C23 C24 H24D 107.8 . .
H24A C24 H24D 138.0 . .
H24B C24 H24D 84.4 . .
H24C C24 H24D 107.1 . .
C97 C96 C95 111.9(11) . .
C97 C96 H96A 109.2 . .
C95 C96 H96A 109.2 . .
C97 C96 H96B 109.2 . .
C95 C96 H96B 109.2 . .
H96A C96 H96B 107.9 . .
C79 C78 N7 113.5(11) . .
C79 C78 H78A 108.9 . .
N7 C78 H78A 108.9 . .
C79 C78 H78B 108.9 . .
N7 C78 H78B 108.9 . .
H78A C78 H78B 107.7 . .
C94 C95 C96 112.3(11) . .
C94 C95 H95A 109.2 . .
C96 C95 H95A 109.2 . .
C94 C95 H95B 109.2 . .
C96 C95 H95B 109.2 . .
H95A C95 H95B 107.9 . .
C57A C56 C57B 77.4(18) . .
C57A C56 C55 116.5(15) . .
C57B C56 C55 120.1(17) . .
C57A C56 H56A 108.2 . .
C57B C56 H56A 31.1 . .
C55 C56 H56A 108.2 . .
C57A C56 H56B 108.2 . .
C57B C56 H56B 122.5 . .
C55 C56 H56B 108.2 . .
H56A C56 H56B 107.3 . .
C57A C56 H56C 125.6 . .
C57B C56 H56C 107.3 . .
C55 C56 H56C 107.3 . .
H56A C56 H56C 85.7 . .
H56B C56 H56C 23.6 . .
C57A C56 H56D 31.2 . .
C57B C56 H56D 107.3 . .
C55 C56 H56D 107.3 . .
H56A C56 H56D 136.5 . .
H56B C56 H56D 84.5 . .
H56C C56 H56D 106.9 . .
C44 C45 H45A 109.5 . .
C44 C45 H45B 109.5 . .
H45A C45 H45B 109.5 . .
C44 C45 H45C 109.5 . .
H45A C45 H45C 109.5 . .
H45B C45 H45C 109.5 . .
C92 C93 H93A 109.5 . .
C92 C93 H93B 109.5 . .
H93A C93 H93B 109.5 . .
C92 C93 H93C 109.5 . .
H93A C93 H93C 109.5 . .
H93B C93 H93C 109.5 . .
C40 C41 H41A 109.5 . .
C40 C41 H41B 109.5 . .
H41A C41 H41B 109.5 . .
C40 C41 H41C 109.5 . .
H41A C41 H41C 109.5 . .
H41B C41 H41C 109.5 . .
C48 C49 H49A 109.5 . .
C48 C49 H49B 109.5 . .
H49A C49 H49B 109.5 . .
C48 C49 H49C 109.5 . .
H49A C49 H49C 109.5 . .
H49B C49 H49C 109.5 . .
C96 C97 H97A 109.5 . .
C96 C97 H97B 109.5 . .
H97A C97 H97B 109.5 . .
C96 C97 H97C 109.5 . .
H97A C97 H97C 109.5 . .
H97B C97 H97C 109.5 . .
C100 C101 H10K 109.5 . .
C100 C101 H10L 109.5 . .
H10K C101 H10L 109.5 . .
C100 C101 H10M 109.5 . .
H10K C101 H10M 109.5 . .
H10L C101 H10M 109.5 . .
C64 C65 H65A 109.5 . .
C64 C65 H65B 109.5 . .
H65A C65 H65B 109.5 . .
C64 C65 H65C 109.5 . .
H65A C65 H65C 109.5 . .
H65B C65 H65C 109.5 . .
C87B C86 N7 113.4(14) . .
C87B C86 C87A 32.4(16) . .
N7 C86 C87A 112.8(12) . .
C87B C86 H86A 131.8 . .
N7 C86 H86A 109.0 . .
C87A C86 H86A 109.0 . .
C87B C86 H86B 79.0 . .
N7 C86 H86B 109.0 . .
C87A C86 H86B 109.0 . .
H86A C86 H86B 107.8 . .
C87B C86 H86C 108.9 . .
N7 C86 H86C 108.9 . .
C87A C86 H86C 132.5 . .
H86A C86 H86C 76.7 . .
H86B C86 H86C 33.4 . .
C87B C86 H86D 108.9 . .
N7 C86 H86D 108.9 . .
C87A C86 H86D 79.3 . .
H86A C86 H86D 33.2 . .
H86B C86 H86D 133.5 . .
H86C C86 H86D 107.7 . .
C80 C81 H81A 109.5 . .
C80 C81 H81B 109.5 . .
H81A C81 H81B 109.5 . .
C80 C81 H81C 109.5 . .
H81A C81 H81C 109.5 . .
H81B C81 H81C 109.5 . .
C80 C79 C78 112.3(14) . .
C80 C79 H79A 109.1 . .
C78 C79 H79A 109.1 . .
C80 C79 H79B 109.1 . .
C78 C79 H79B 109.1 . .
H79A C79 H79B 107.9 . .
C71 C72 C73 112.6(16) . .
C71 C72 H72A 109.1 . .
C73 C72 H72A 109.1 . .
C71 C72 H72B 109.1 . .
C73 C72 H72B 109.1 . .
H72A C72 H72B 107.8 . .
C72 C73 H73A 109.5 . .
C72 C73 H73B 109.5 . .
H73A C73 H73B 109.5 . .
C72 C73 H73C 109.5 . .
H73A C73 H73C 109.5 . .
H73B C73 H73C 109.5 . .
C84A C83A C82 131(3) . .
C84A C83A H83A 104.6 . .
C82 C83A H83A 104.6 . .
C84A C83A H83B 104.6 . .
C82 C83A H83B 104.6 . .
H83A C83A H83B 105.7 . .
N7 C82 C83B 106.0(17) . .
N7 C82 C83A 119.7(18) . .
C83B C82 C83A 24(2) . .
N7 C82 H82A 107.4 . .
C83B C82 H82A 131.0 . .
C83A C82 H82A 107.4 . .
N7 C82 H82B 107.4 . .
C83B C82 H82B 96.0 . .
C83A C82 H82B 107.4 . .
H82A C82 H82B 106.9 . .
N7 C82 H82C 110.5 . .
C83B C82 H82C 110.5 . .
C83A C82 H82C 87.2 . .
H82A C82 H82C 22.7 . .
H82B C82 H82C 124.4 . .
N7 C82 H82D 110.5 . .
C83B C82 H82D 110.5 . .
C83A C82 H82D 117.1 . .
H82A C82 H82D 89.9 . .
H82B C82 H82D 17.4 . .
H82C C82 H82D 108.7 . .
C81 C80 C79 116.3(16) . .
C81 C80 H80A 108.2 . .
C79 C80 H80A 108.2 . .
C81 C80 H80B 108.2 . .
C79 C80 H80B 108.2 . .
H80A C80 H80B 107.4 . .
C86 C87A C89A 118.0(19) . .
C86 C87A H87A 107.8 . .
C89A C87A H87A 107.8 . .
C86 C87A H87B 107.8 . .
C89A C87A H87B 107.8 . .
H87A C87A H87B 107.2 . .
C103 C9A H9AA 109.5 . .
C103 C9A H9AB 109.5 . .
H9AA C9A H9AB 109.5 . .
C103 C9A H9AC 109.5 . .
H9AA C9A H9AC 109.5 . .
H9AB C9A H9AC 109.5 . .
C24 C25A H25A 109.5 . .
C24 C25A H25B 109.5 . .
H25A C25A H25B 109.5 . .
C24 C25A H25C 109.5 . .
H25A C25A H25C 109.5 . .
H25B C25A H25C 109.5 . .
C56 C57A H57A 109.5 . .
C56 C57A H57B 109.5 . .
H57A C57A H57B 109.5 . .
C56 C57A H57C 109.5 . .
H57A C57A H57C 109.5 . .
H57B C57A H57C 109.5 . .
C88A C89A C87A 110(2) . .
C88A C89A H89A 109.7 . .
C87A C89A H89A 109.7 . .
C88A C89A H89B 109.7 . .
C87A C89A H89B 109.7 . .
H89A C89A H89B 108.2 . .
C103 C9B H9BA 109.5 . .
C103 C9B H9BB 109.5 . .
H9BA C9B H9BB 109.5 . .
C103 C9B H9BC 109.5 . .
H9BA C9B H9BC 109.5 . .
H9BB C9B H9BC 109.5 . .
C87B C89B C88B 108(2) . .
C87B C89B H89C 110.1 . .
C88B C89B H89C 110.1 . .
C87B C89B H89D 110.1 . .
C88B C89B H89D 110.1 . .
H89C C89B H89D 108.5 . .
C56 C57B H57D 109.5 . .
C56 C57B H57E 109.5 . .
H57D C57B H57E 109.5 . .
C56 C57B H57F 109.5 . .
H57D C57B H57F 109.5 . .
H57E C57B H57F 109.5 . .
C89B C88B H88A 109.5 . .
C89B C88B H88B 109.5 . .
H88A C88B H88B 109.5 . .
C89B C88B H88C 109.5 . .
H88A C88B H88C 109.5 . .
H88B C88B H88C 109.5 . .
C24 C25B H25D 109.5 . .
C24 C25B H25E 109.5 . .
H25D C25B H25E 109.5 . .
C24 C25B H25F 109.5 . .
H25D C25B H25F 109.5 . .
H25E C25B H25F 109.5 . .
C89B C87B C86 99.8(19) . .
C89B C87B H87C 111.8 . .
C86 C87B H87C 111.8 . .
C89B C87B H87D 111.8 . .
C86 C87B H87D 111.8 . .
H87C C87B H87D 109.5 . .
C89A C88A H88D 109.5 . .
C89A C88A H88E 109.5 . .
H88D C88A H88E 109.5 . .
C89A C88A H88F 109.5 . .
H88D C88A H88F 109.5 . .
H88E C88A H88F 109.5 . .
C85A C84A C83A 109(3) . .
C85A C84A H84A 109.9 . .
C83A C84A H84A 109.9 . .
C85A C84A H84B 109.9 . .
C83A C84A H84B 109.9 . .
H84A C84A H84B 108.3 . .
C84A C85A H85A 109.5 . .
C84A C85A H85B 109.5 . .
H85A C85A H85B 109.5 . .
C84A C85A H85C 109.5 . .
H85A C85A H85C 109.5 . .
H85B C85A H85C 109.5 . .
C84B C85B H85D 109.5 . .
C84B C85B H85E 109.5 . .
H85D C85B H85E 109.5 . .
C84B C85B H85F 109.5 . .
H85D C85B H85F 109.5 . .
H85E C85B H85F 109.5 . .
C83B C84B C85B 118(5) . .
C83B C84B H84C 107.8 . .
C85B C84B H84C 107.8 . .
C83B C84B H84D 107.8 . .
C85B C84B H84D 107.8 . .
H84C C84B H84D 107.2 . .
C84B C83B C82 110(3) . .
C84B C83B H83C 109.6 . .
C82 C83B H83C 109.6 . .
C84B C83B H83D 109.6 . .
C82 C83B H83D 109.6 . .
H83C C83B H83D 108.1 . .

loop_
_geom_bond_atom_site_label_1
_geom_bond_atom_site_label_2
_geom_bond_distance
_geom_bond_site_symmetry_2
Mo1 O1 1.695(5) .
Mo1 O7 1.880(5) .
Mo1 O6 1.902(5) .
Mo1 O8 1.941(5) .
Mo1 O9 1.966(5) .
Mo1 O0AA 2.356(4) .
Mo12 O31 1.684(5) .
Mo12 O37 1.903(5) .
Mo12 O42 1.904(5) .
Mo12 O36 1.926(5) .
Mo12 O38 1.974(5) .
Mo12 O60 2.325(4) .
Mo6 O5 1.695(5) .
Mo6 O9 1.890(5) .
Mo6 O13 1.900(5) .
Mo6 O15 1.936(5) .
Mo6 O10 1.994(5) .
Mo6 O0AA 2.333(5) .
Mo8 N2 1.733(6) .
Mo8 O43 1.922(5) .
Mo8 O44 1.952(5) .
Mo8 O42 1.959(5) .
Mo8 O41 1.988(5) .
Mo8 O60 2.236(4) .
Mo9 O29 1.689(5) .
Mo9 O44 1.899(5) .
Mo9 O39 1.911(5) .
Mo9 O40 1.940(6) .
Mo9 O34 1.947(5) .
Mo9 O60 2.329(4) .
Mo3 O2 1.692(5) .
Mo3 O17 1.863(5) .
Mo3 O11 1.880(5) .
Mo3 O7 1.980(5) .
Mo3 O12 2.005(5) .
Mo3 O0AA 2.347(5) .
Mo5 O4 1.685(5) .
Mo5 O14 1.877(5) .
Mo5 O10 1.878(5) .
Mo5 O6 1.952(5) .
Mo5 O11 1.997(5) .
Mo5 O0AA 2.338(4) .
Mo4 O3 1.687(5) .
Mo4 O12 1.896(5) .
Mo4 O16 1.904(5) .
Mo4 O8 1.918(5) .
Mo4 O13 1.998(5) .
Mo4 O0AA 2.332(4) .
Mo2 N1 1.729(6) .
Mo2 O15 1.924(5) .
Mo2 O16 1.940(5) .
Mo2 O14 1.973(5) .
Mo2 O17 1.995(5) .
Mo2 O0AA 2.205(4) .
Mo7 O28 1.699(5) .
Mo7 O33 1.885(6) .
Mo7 O34 1.899(5) .
Mo7 O36 1.920(5) .
Mo7 O35 1.954(5) .
Mo7 O60 2.359(4) .
Mo10 O30 1.695(6) .
Mo10 O35 1.901(5) .
Mo10 O38 1.911(5) .
Mo10 O43 1.938(5) .
Mo10 O39 1.946(5) .
Mo10 O60 2.326(5) .
Mo11 O32 1.683(6) .
Mo11 O41 1.868(5) .
Mo11 O40 1.926(5) .
Mo11 O37 1.943(5) .
Mo11 O33 1.975(5) .
Mo11 O60 2.338(5) .
V2 O23 1.612(5) .
V2 O25 1.754(5) .
V2 O26 1.905(5) .
V2 O18 1.982(5) .
V2 O20 2.066(5) .
V2 O27 2.2452(12) .
V2 V3 3.0152(18) 2_765
V2 V1 3.0314(17) 2_765
V3 O21 1.597(5) .
V3 O24 1.757(5) 2_765
V3 O25 1.897(5) 2_765
V3 O20 1.976(5) .
V3 O19 2.075(5) .
V3 O27 2.2433(12) .
V3 V2 3.0153(18) 2_765
V3 V1 3.0230(17) 2_765
V1 O22 1.609(5) .
V1 O26 1.761(5) 2_765
V1 O24 1.902(5) .
V1 O19 1.990(5) .
V1 O18 2.069(5) .
V1 O27 2.2458(12) .
V1 V3 3.0231(17) 2_765
V1 V2 3.0316(17) 2_765
V5 O49 1.604(5) .
V5 O52 1.777(5) 2_675
V5 O51 1.871(5) 2_675
V5 O46 1.997(5) .
V5 O47 2.060(5) .
V5 O54 2.2453(12) .
V5 V4 3.0359(16) 2_675
V5 V6 3.0452(18) 2_675
V6 O48 1.599(5) .
V6 O53 1.783(5) .
V6 O52 1.885(5) .
V6 O47 1.998(5) .
V6 O45 2.053(5) .
V6 O54 2.2566(12) .
V6 V4 3.0406(17) 2_675
V6 V5 3.0452(18) 2_675
V4 O50 1.602(5) .
V4 O51 1.786(5) .
V4 O53 1.874(5) 2_675
V4 O45 2.004(5) .
V4 O46 2.051(5) .
V4 O54 2.2390(12) .
V4 V5 3.0358(16) 2_675
V4 V6 3.0405(17) 2_675
O46 C6 1.427(8) .
O19 C3 1.414(8) .
O20 C4 1.411(8) .
O27 V3 2.2433(12) 2_765
O27 V2 2.2452(12) 2_765
O27 V1 2.2457(12) 2_765
O25 V3 1.897(5) 2_765
O24 V3 1.757(5) 2_765
O54 V4 2.2391(12) 2_675
O54 V5 2.2454(12) 2_675
O54 V6 2.2566(12) 2_675
O18 C2 1.415(8) .
O47 C8 1.426(8) .
O51 V5 1.871(5) 2_675
O52 V5 1.777(5) 2_675
O26 V1 1.761(5) 2_765
N1 C1 1.432(9) .
N2 C5 1.437(9) .
O45 C7 1.428(8) .
O53 V4 1.874(5) 2_675
C1 C3 1.524(10) .
C1 C4 1.530(10) .
C1 C2 1.543(10) .
N3 C18 1.512(10) .
N3 C10 1.514(9) .
N3 C14 1.517(9) .
N3 C22 1.536(10) .
C5 C6 1.522(10) .
C5 C8 1.541(10) .
C5 C7 1.552(10) .
C3 H3A 0.9700 .
C3 H3B 0.9700 .
C7 H7A 0.9700 .
C7 H7B 0.9700 .
C4 H4A 0.9700 .
C4 H4B 0.9700 .
N4 C34 1.517(10) .
N4 C38 1.519(9) .
N4 C30 1.521(9) .
N4 C26 1.525(9) .
N8 C94 1.465(12) .
N8 C98 1.508(12) .
N8 C90 1.543(12) .
N8 C5DA 1.553(13) .
C8 H8A 0.9700 .
C8 H8B 0.9700 .
C6 H6A 0.9700 .
C6 H6B 0.9700 .
C10 C11 1.517(11) .
C10 H10A 0.9700 .
C10 H10B 0.9700 .
C27 C28 1.518(11) .
C27 C26 1.521(10) .
C27 H27A 0.9700 .
C27 H27B 0.9700 .
N5 C54 1.487(12) .
N5 C46 1.517(13) .
N5 C50 1.517(11) .
N5 C42 1.535(11) .
C11 C12 1.523(10) .
C11 H11A 0.9700 .
C11 H11B 0.9700 .
C2 H2A 0.9700 .
C2 H2B 0.9700 .
C31 C32 1.510(11) .
C31 C30 1.513(10) .
C31 H31A 0.9700 .
C31 H31B 0.9700 .
C22 C23 1.504(12) .
C22 H22A 0.9700 .
C22 H22B 0.9700 .
C14 C15 1.493(13) .
C14 H14A 0.9700 .
C14 H14B 0.9700 .
C30 H30A 0.9700 .
C30 H30B 0.9700 .
C32 C33 1.514(11) .
C32 H32A 0.9700 .
C32 H32B 0.9700 .
C19 C18 1.520(11) .
C19 C20 1.523(11) .
C19 H19A 0.9700 .
C19 H19B 0.9700 .
C12 C13 1.509(12) .
C12 H12A 0.9700 .
C12 H12B 0.9700 .
C38 C39 1.512(11) .
C38 H38A 0.9700 .
C38 H38B 0.9700 .
C39 C40 1.540(11) .
C39 H39A 0.9700 .
C39 H39B 0.9700 .
C34 C35 1.518(10) .
C34 H34A 0.9700 .
C34 H34B 0.9700 .
C28 C29 1.508(12) .
C28 H28A 0.9700 .
C28 H28B 0.9700 .
C26 H26A 0.9700 .
C26 H26B 0.9700 .
C18 H18A 0.9700 .
C18 H18B 0.9700 .
C33 H33A 0.9600 .
C33 H33B 0.9600 .
C33 H33C 0.9600 .
C51 C50 1.510(12) .
C51 C52 1.521(15) .
C51 H51A 0.9700 .
C51 H51B 0.9700 .
C29 H29A 0.9600 .
C29 H29B 0.9600 .
C29 H29C 0.9600 .
C23 C24 1.536(15) .
C23 H23A 0.9700 .
C23 H23B 0.9700 .
C50 H50A 0.9700 .
C50 H50B 0.9700 .
C40 C41 1.503(15) .
C40 H40A 0.9700 .
C40 H40B 0.9700 .
C20 C21 1.510(14) .
C20 H20A 0.9700 .
C20 H20B 0.9700 .
C46 C47 1.503(14) .
C46 H46A 0.9700 .
C46 H46B 0.9700 .
C47 C48 1.510(15) .
C47 H47A 0.9700 .
C47 H47B 0.9700 .
N6 C70 1.503(12) .
N6 C58 1.520(11) .
N6 C62 1.526(12) .
N6 C66 1.527(11) .
C13 H13A 0.9600 .
C13 H13B 0.9600 .
C13 H13C 0.9600 .
C35 C36 1.513(12) .
C35 H35A 0.9700 .
C35 H35B 0.9700 .
C66 C67 1.492(13) .
C66 H66A 0.9700 .
C66 H66B 0.9700 .
C42 C43 1.515(13) .
C42 H42A 0.9700 .
C42 H42B 0.9700 .
C69 C68 1.474(14) .
C69 H69A 0.9600 .
C69 H69B 0.9600 .
C69 H69C 0.9600 .
C36 C37 1.498(16) .
C36 H36A 0.9700 .
C36 H36B 0.9700 .
C70 C71 1.522(14) .
C70 H70A 0.9700 .
C70 H70B 0.9700 .
C58 C59 1.498(13) .
C58 H58A 0.9700 .
C58 H58B 0.9700 .
C61 C60 1.498(14) .
C61 H61A 0.9600 .
C61 H61B 0.9600 .
C61 H61C 0.9600 .
C59 C60 1.519(13) .
C59 H59A 0.9700 .
C59 H59B 0.9700 .
N7 C74 1.502(14) .
N7 C82 1.508(16) .
N7 C86 1.511(15) .
N7 C78 1.523(15) .
C60 H60A 0.9700 .
C60 H60B 0.9700 .
C76 C77 1.466(14) .
C76 C75 1.558(16) .
C76 H76A 0.9700 .
C76 H76B 0.9700 .
C67 C68 1.549(13) .
C67 H67A 0.9700 .
C67 H67B 0.9700 .
N9 C105 1.127(16) .
C21 H21A 0.9600 .
C21 H21B 0.9600 .
C21 H21C 0.9600 .
C17 C16 1.478(16) .
C17 H17A 0.9600 .
C17 H17B 0.9600 .
C17 H17C 0.9600 .
C15 C16 1.557(13) .
C15 H15A 0.9700 .
C15 H15B 0.9700 .
C68 H68A 0.9700 .
C68 H68B 0.9700 .
C62 C63 1.504(12) .
C62 H62A 0.9700 .
C62 H62B 0.9700 .
C90 C91 1.449(15) .
C90 H90A 0.9700 .
C90 H90B 0.9700 .
C75 C74 1.544(15) .
C75 H75A 0.9700 .
C75 H75B 0.9700 .
C52 C53 1.504(16) .
C52 H52A 0.9700 .
C52 H52B 0.9700 .
C91 C92 1.548(16) .
C91 H91A 0.9700 .
C91 H91B 0.9700 .
C5DA C102 1.434(15) .
C5DA H5DA 0.9700 .
C5DA H5DB 0.9700 .
C16 H16A 0.9700 .
C16 H16B 0.9700 .
C106 C105 1.414(17) .
C106 H10N 0.9600 .
C106 H10O 0.9600 .
C106 H10P 0.9600 .
C55 C54 1.500(15) .
C55 C56 1.505(16) .
C55 H55A 0.9700 .
C55 H55B 0.9700 .
C43 C44 1.543(15) .
C43 H43A 0.9700 .
C43 H43B 0.9700 .
C37 H37A 0.9600 .
C37 H37B 0.9600 .
C37 H37C 0.9600 .
C74 H74A 0.9700 .
C74 H74B 0.9700 .
C77 H77A 0.9600 .
C77 H77B 0.9600 .
C77 H77C 0.9600 .
C92 C93 1.413(16) .
C92 H92A 0.9700 .
C92 H92B 0.9700 .
C54 H54A 0.9700 .
C54 H54B 0.9700 .
C44 C45 1.465(17) .
C44 H44A 0.9700 .
C44 H44B 0.9700 .
C53 H53A 0.9600 .
C53 H53B 0.9600 .
C53 H53C 0.9600 .
C100 C101 1.404(16) .
C100 C99 1.474(14) .
C100 H10C 0.9700 .
C100 H10D 0.9700 .
C103 C9B 1.27(3) .
C103 C9A 1.35(2) .
C103 C102 1.577(16) .
C103 H10E 0.9700 .
C103 H10F 0.9700 .
C103 H10G 0.9700 .
C103 H10H 0.9700 .
C102 H10I 0.9700 .
C102 H10J 0.9700 .
C63 C64 1.518(14) .
C63 H63A 0.9700 .
C63 H63B 0.9700 .
C99 C98 1.433(15) .
C99 H99A 0.9700 .
C99 H99B 0.9700 .
C98 H98A 0.9700 .
C98 H98B 0.9700 .
C71 C72 1.549(17) .
C71 H71A 0.9700 .
C71 H71B 0.9700 .
C94 C95 1.459(16) .
C94 H94A 0.9700 .
C94 H94B 0.9700 .
C64 C65 1.476(18) .
C64 H64A 0.9700 .
C64 H64B 0.9700 .
C48 C49 1.533(17) .
C48 H48A 0.9700 .
C48 H48B 0.9700 .
C24 C25B 1.31(6) .
C24 C25A 1.36(2) .
C24 H24A 0.9700 .
C24 H24B 0.9700 .
C24 H24C 0.9700 .
C24 H24D 0.9700 .
C96 C97 1.451(17) .
C96 C95 1.520(16) .
C96 H96A 0.9700 .
C96 H96B 0.9700 .
C78 C79 1.483(16) .
C78 H78A 0.9700 .
C78 H78B 0.9700 .
C95 H95A 0.9700 .
C95 H95B 0.9700 .
C56 C57A 1.43(2) .
C56 C57B 1.49(4) .
C56 H56A 0.9700 .
C56 H56B 0.9700 .
C56 H56C 0.9700 .
C56 H56D 0.9700 .
C45 H45A 0.9600 .
C45 H45B 0.9600 .
C45 H45C 0.9600 .
C93 H93A 0.9600 .
C93 H93B 0.9600 .
C93 H93C 0.9600 .
C41 H41A 0.9600 .
C41 H41B 0.9600 .
C41 H41C 0.9600 .
C49 H49A 0.9600 .
C49 H49B 0.9600 .
C49 H49C 0.9600 .
C97 H97A 0.9600 .
C97 H97B 0.9600 .
C97 H97C 0.9600 .
C101 H10K 0.9600 .
C101 H10L 0.9600 .
C101 H10M 0.9600 .
C65 H65A 0.9600 .
C65 H65B 0.9600 .
C65 H65C 0.9600 .
C86 C87B 1.493(19) .
C86 C87A 1.58(3) .
C86 H86A 0.9700 .
C86 H86B 0.9700 .
C86 H86C 0.9700 .
C86 H86D 0.9700 .
C81 C80 1.40(2) .
C81 H81A 0.9600 .
C81 H81B 0.9600 .
C81 H81C 0.9600 .
C79 C80 1.45(2) .
C79 H79A 0.9700 .
C79 H79B 0.9700 .
C72 C73 1.56(2) .
C72 H72A 0.9700 .
C72 H72B 0.9700 .
C73 H73A 0.9600 .
C73 H73B 0.9600 .
C73 H73C 0.9600 .
C83A C84A 1.43(4) .
C83A C82 1.58(4) .
C83A H83A 0.9700 .
C83A H83B 0.9700 .
C82 C83B 1.516(19) .
C82 H82A 0.9700 .
C82 H82B 0.9700 .
C82 H82C 0.9700 .
C82 H82D 0.9700 .
C80 H80A 0.9700 .
C80 H80B 0.9700 .
C87A C89A 1.67(4) .
C87A H87A 0.9700 .
C87A H87B 0.9700 .
C9A H9AA 0.9600 .
C9A H9AB 0.9600 .
C9A H9AC 0.9600 .
C25A H25A 0.9600 .
C25A H25B 0.9600 .
C25A H25C 0.9600 .
C57A H57A 0.9600 .
C57A H57B 0.9600 .
C57A H57C 0.9600 .
C89A C88A 1.42(4) .
C89A H89A 0.9700 .
C89A H89B 0.9700 .
C9B H9BA 0.9600 .
C9B H9BB 0.9600 .
C9B H9BC 0.9600 .
C89B C87B 1.484(19) .
C89B C88B 1.490(19) .
C89B H89C 0.9700 .
C89B H89D 0.9700 .
C57B H57D 0.9600 .
C57B H57E 0.9600 .
C57B H57F 0.9600 .
C88B H88A 0.9600 .
C88B H88B 0.9600 .
C88B H88C 0.9600 .
C25B H25D 0.9600 .
C25B H25E 0.9600 .
C25B H25F 0.9600 .
C87B H87C 0.9700 .
C87B H87D 0.9700 .
C88A H88D 0.9600 .
C88A H88E 0.9600 .
C88A H88F 0.9600 .
C84A C85A 1.29(4) .
C84A H84A 0.9700 .
C84A H84B 0.9700 .
C85A H85A 0.9600 .
C85A H85B 0.9600 .
C85A H85C 0.9600 .
C85B C84B 1.61(6) .
C85B H85D 0.9600 .
C85B H85E 0.9600 .
C85B H85F 0.9600 .
C84B C83B 1.17(6) .
C84B H84C 0.9700 .
C84B H84D 0.9700 .
C83B H83C 0.9700 .
C83B H83D 0.9700 .

loop_
_geom_torsion_atom_site_label_1
_geom_torsion_atom_site_label_2
_geom_torsion_atom_site_label_3
_geom_torsion_atom_site_label_4
_geom_torsion
_geom_torsion_site_symmetry_1
_geom_torsion_site_symmetry_4
O31 Mo12 O42 Mo8 179.1(3) . .
O37 Mo12 O42 Mo8 -77.4(3) . .
O36 Mo12 O42 Mo8 4.5(6) . .
O38 Mo12 O42 Mo8 76.8(3) . .
O60 Mo12 O42 Mo8 -0.1(2) . .
N2 Mo8 O42 Mo12 177.0(3) . .
O43 Mo8 O42 Mo12 -78.6(3) . .
O44 Mo8 O42 Mo12 6.6(7) . .
O41 Mo8 O42 Mo12 77.9(3) . .
O60 Mo8 O42 Mo12 0.1(2) . .
O30 Mo10 O38 Mo12 -179.3(3) . .
O35 Mo10 O38 Mo12 -75.2(3) . .
O43 Mo10 O38 Mo12 78.6(3) . .
O39 Mo10 O38 Mo12 3.8(6) . .
O60 Mo10 O38 Mo12 2.2(2) . .
O31 Mo12 O38 Mo10 177.1(3) . .
O37 Mo12 O38 Mo10 -0.4(6) . .
O42 Mo12 O38 Mo10 -79.1(3) . .
O36 Mo12 O38 Mo10 75.0(3) . .
O60 Mo12 O38 Mo10 -2.2(2) . .
O3 Mo4 O8 Mo1 -176.4(3) . .
O12 Mo4 O8 Mo1 -73.0(3) . .
O16 Mo4 O8 Mo1 12.8(6) . .
O13 Mo4 O8 Mo1 81.8(3) . .
O0AA Mo4 O8 Mo1 4.9(2) . .
O1 Mo1 O8 Mo4 176.9(3) . .
O7 Mo1 O8 Mo4 73.2(3) . .
O6 Mo1 O8 Mo4 -11.9(6) . .
O9 Mo1 O8 Mo4 -81.3(3) . .
O0AA Mo1 O8 Mo4 -4.8(2) . .
O28 Mo7 O34 Mo9 179.8(3) . .
O33 Mo7 O34 Mo9 76.5(3) . .
O36 Mo7 O34 Mo9 -5.6(7) . .
O35 Mo7 O34 Mo9 -76.9(3) . .
O60 Mo7 O34 Mo9 -0.6(3) . .
O29 Mo9 O34 Mo7 -179.1(3) . .
O44 Mo9 O34 Mo7 -3.8(7) . .
O39 Mo9 O34 Mo7 77.4(3) . .
O40 Mo9 O34 Mo7 -76.1(3) . .
O60 Mo9 O34 Mo7 0.6(3) . .
O29 Mo9 O39 Mo10 -178.2(3) . .
O44 Mo9 O39 Mo10 77.5(3) . .
O40 Mo9 O39 Mo10 -3.0(6) . .
O34 Mo9 O39 Mo10 -76.3(3) . .
O60 Mo9 O39 Mo10 1.2(2) . .
O30 Mo10 O39 Mo9 -179.7(3) . .
O35 Mo10 O39 Mo9 77.0(3) . .
O38 Mo10 O39 Mo9 -2.8(6) . .
O43 Mo10 O39 Mo9 -78.0(3) . .
O60 Mo10 O39 Mo9 -1.2(2) . .
O32 Mo11 O40 Mo9 -179.9(3) . .
O41 Mo11 O40 Mo9 74.7(3) . .
O37 Mo11 O40 Mo9 -11.2(6) . .
O33 Mo11 O40 Mo9 -78.9(3) . .
O60 Mo11 O40 Mo9 -2.0(2) . .
O29 Mo9 O40 Mo11 -178.6(3) . .
O44 Mo9 O40 Mo11 -74.9(3) . .
O39 Mo9 O40 Mo11 6.2(6) . .
O34 Mo9 O40 Mo11 79.9(3) . .
O60 Mo9 O40 Mo11 2.0(2) . .
N2 Mo8 O43 Mo10 177.9(3) . .
O44 Mo8 O43 Mo10 -79.1(3) . .
O42 Mo8 O43 Mo10 76.1(3) . .
O41 Mo8 O43 Mo10 -1.8(7) . .
O60 Mo8 O43 Mo10 -1.4(2) . .
O30 Mo10 O43 Mo8 179.9(3) . .
O35 Mo10 O43 Mo8 6.5(6) . .
O38 Mo10 O43 Mo8 -76.3(3) . .
O39 Mo10 O43 Mo8 78.0(3) . .
O60 Mo10 O43 Mo8 1.4(2) . .
O31 Mo12 O37 Mo11 179.2(3) . .
O42 Mo12 O37 Mo11 74.8(3) . .
O36 Mo12 O37 Mo11 -78.4(3) . .
O38 Mo12 O37 Mo11 -3.3(6) . .
O60 Mo12 O37 Mo11 -1.5(2) . .
O32 Mo11 O37 Mo12 179.3(3) . .
O41 Mo11 O37 Mo12 -75.5(3) . .
O40 Mo11 O37 Mo12 10.7(6) . .
O33 Mo11 O37 Mo12 78.4(3) . .
O60 Mo11 O37 Mo12 1.5(2) . .
O1 Mo1 O7 Mo3 178.0(3) . .
O6 Mo1 O7 Mo3 72.8(3) . .
O8 Mo1 O7 Mo3 -79.9(3) . .
O9 Mo1 O7 Mo3 -6.3(6) . .
O0AA Mo1 O7 Mo3 -3.7(2) . .
O2 Mo3 O7 Mo1 -179.1(3) . .
O17 Mo3 O7 Mo1 13.1(7) . .
O11 Mo3 O7 Mo1 -73.9(3) . .
O12 Mo3 O7 Mo1 80.6(3) . .
O0AA Mo3 O7 Mo1 3.7(2) . .
O5 Mo6 O13 Mo4 178.5(3) . .
O9 Mo6 O13 Mo4 74.2(3) . .
O15 Mo6 O13 Mo4 -78.6(3) . .
O10 Mo6 O13 Mo4 -7.1(6) . .
O0AA Mo6 O13 Mo4 -3.0(2) . .
O3 Mo4 O13 Mo6 -177.4(3) . .
O12 Mo4 O13 Mo6 2.2(6) . .
O16 Mo4 O13 Mo6 80.0(3) . .
O8 Mo4 O13 Mo6 -74.9(3) . .
O0AA Mo4 O13 Mo6 3.0(2) . .
O30 Mo10 O35 Mo7 -179.3(3) . .
O38 Mo10 O35 Mo7 76.5(3) . .
O43 Mo10 O35 Mo7 -6.0(7) . .
O39 Mo10 O35 Mo7 -77.4(3) . .
O60 Mo10 O35 Mo7 -0.9(2) . .
O28 Mo7 O35 Mo10 -177.4(3) . .
O33 Mo7 O35 Mo10 -0.3(6) . .
O34 Mo7 O35 Mo10 78.7(3) . .
O36 Mo7 O35 Mo10 -75.7(3) . .
O60 Mo7 O35 Mo10 0.9(2) . .
O3 Mo4 O16 Mo2 -179.4(3) . .
O12 Mo4 O16 Mo2 77.2(3) . .
O8 Mo4 O16 Mo2 -8.6(6) . .
O13 Mo4 O16 Mo2 -77.6(3) . .
O0AA Mo4 O16 Mo2 -0.7(2) . .
N1 Mo2 O16 Mo4 -176.5(3) . .
O15 Mo2 O16 Mo4 79.4(3) . .
O14 Mo2 O16 Mo4 -6.5(7) . .
O17 Mo2 O16 Mo4 -77.6(3) . .
O0AA Mo2 O16 Mo4 0.7(2) . .
O5 Mo6 O9 Mo1 179.2(3) . .
O13 Mo6 O9 Mo1 -75.7(3) . .
O15 Mo6 O9 Mo1 10.1(6) . .
O10 Mo6 O9 Mo1 78.1(3) . .
O0AA Mo6 O9 Mo1 1.8(2) . .
O1 Mo1 O9 Mo6 176.5(3) . .
O7 Mo1 O9 Mo6 0.8(6) . .
O6 Mo1 O9 Mo6 -79.2(3) . .
O8 Mo1 O9 Mo6 75.2(3) . .
O0AA Mo1 O9 Mo6 -1.8(2) . .
O49 V5 O46 C6 -39.0(5) . .
O52 V5 O46 C6 -143.8(5) 2_675 .
O51 V5 O46 C6 115.2(6) 2_675 .
O47 V5 O46 C6 55.9(4) . .
O54 V5 O46 C6 134.0(4) . .
V4 V5 O46 C6 129.6(4) 2_675 .
V6 V5 O46 C6 -177.7(4) 2_675 .
O49 V5 O46 V4 -178.7(3) . .
O52 V5 O46 V4 76.5(2) 2_675 .
O51 V5 O46 V4 -24.5(7) 2_675 .
O47 V5 O46 V4 -83.8(2) . .
O54 V5 O46 V4 -5.69(16) . .
V4 V5 O46 V4 -10.1(3) 2_675 .
V6 V5 O46 V4 42.55(18) 2_675 .
O50 V4 O46 C6 41.4(5) . .
O51 V4 O46 C6 -127.5(7) . .
O53 V4 O46 C6 144.6(5) 2_675 .
O45 V4 O46 C6 -54.7(5) . .
O54 V4 O46 C6 -134.2(5) . .
V5 V4 O46 C6 -129.9(4) 2_675 .
V6 V4 O46 C6 177.3(5) 2_675 .
O50 V4 O46 V5 -178.7(3) . .
O51 V4 O46 V5 12.4(7) . .
O53 V4 O46 V5 -75.4(2) 2_675 .
O45 V4 O46 V5 85.2(2) . .
O54 V4 O46 V5 5.73(17) . .
V5 V4 O46 V5 10.0(3) 2_675 .
V6 V4 O46 V5 -42.73(18) 2_675 .
N1 Mo2 O15 Mo6 -178.6(3) . .
O16 Mo2 O15 Mo6 -75.2(3) . .
O14 Mo2 O15 Mo6 81.5(3) . .
O17 Mo2 O15 Mo6 6.4(7) . .
O0AA Mo2 O15 Mo6 3.3(2) . .
O5 Mo6 O15 Mo2 179.3(3) . .
O9 Mo6 O15 Mo2 -11.5(6) . .
O13 Mo6 O15 Mo2 74.8(3) . .
O10 Mo6 O15 Mo2 -80.1(3) . .
O0AA Mo6 O15 Mo2 -3.2(2) . .
O4 Mo5 O14 Mo2 178.2(3) . .
O10 Mo5 O14 Mo2 72.6(3) . .
O6 Mo5 O14 Mo2 -14.2(6) . .
O11 Mo5 O14 Mo2 -80.6(3) . .
O0AA Mo5 O14 Mo2 -4.6(2) . .
N1 Mo2 O14 Mo5 -177.8(3) . .
O15 Mo2 O14 Mo5 -74.1(3) . .
O16 Mo2 O14 Mo5 12.1(7) . .
O17 Mo2 O14 Mo5 83.4(3) . .
O0AA Mo2 O14 Mo5 4.9(2) . .
O22 V1 O19 C3 -37.9(5) . .
O26 V1 O19 C3 -143.5(5) 2_765 .
O24 V1 O19 C3 111.0(7) . .
O18 V1 O19 C3 56.3(5) . .
O27 V1 O19 C3 133.8(5) . .
V3 V1 O19 C3 129.1(4) 2_765 .
V2 V1 O19 C3 -177.9(5) 2_765 .
O22 V1 O19 V3 -177.7(3) . .
O26 V1 O19 V3 76.7(3) 2_765 .
O24 V1 O19 V3 -28.8(7) . .
O18 V1 O19 V3 -83.5(2) . .
O27 V1 O19 V3 -5.99(17) . .
V3 V1 O19 V3 -10.8(3) 2_765 .
V2 V1 O19 V3 42.25(18) 2_765 .
O21 V3 O19 C3 40.7(5) . .
O24 V3 O19 C3 -131.8(7) 2_765 .
O25 V3 O19 C3 143.5(5) 2_765 .
O20 V3 O19 C3 -56.0(5) . .
O27 V3 O19 C3 -134.8(4) . .
V2 V3 O19 C3 176.5(4) 2_765 .
V1 V3 O19 C3 -130.3(4) 2_765 .
O21 V3 O19 V1 -178.5(3) . .
O24 V3 O19 V1 9.0(8) 2_765 .
O25 V3 O19 V1 -75.7(2) 2_765 .
O20 V3 O19 V1 84.9(2) . .
O27 V3 O19 V1 6.03(17) . .
V2 V3 O19 V1 -42.66(18) 2_765 .
V1 V3 O19 V1 10.5(3) 2_765 .
O29 Mo9 O44 Mo8 -177.3(3) . .
O39 Mo9 O44 Mo8 -73.2(3) . .
O40 Mo9 O44 Mo8 79.5(3) . .
O34 Mo9 O44 Mo8 7.5(7) . .
O60 Mo9 O44 Mo8 3.1(2) . .
N2 Mo8 O44 Mo9 179.9(3) . .
O43 Mo8 O44 Mo9 75.5(3) . .
O42 Mo8 O44 Mo9 -9.7(7) . .
O41 Mo8 O44 Mo9 -81.1(3) . .
O60 Mo8 O44 Mo9 -3.2(3) . .
O21 V3 O20 C4 -36.9(5) . .
O24 V3 O20 C4 -142.1(5) 2_765 .
O25 V3 O20 C4 112.5(6) 2_765 .
O19 V3 O20 C4 57.4(5) . .
O27 V3 O20 C4 135.1(5) . .
V2 V3 O20 C4 130.4(5) 2_765 .
V1 V3 O20 C4 -176.5(5) 2_765 .
O21 V3 O20 V2 -178.0(3) . .
O24 V3 O20 V2 76.8(3) 2_765 .
O25 V3 O20 V2 -28.6(6) 2_765 .
O19 V3 O20 V2 -83.7(2) . .
O27 V3 O20 V2 -6.00(17) . .
V2 V3 O20 V2 -10.7(3) 2_765 .
V1 V3 O20 V2 42.44(18) 2_765 .
O23 V2 O20 C4 40.4(5) . .
O25 V2 O20 C4 -132.7(7) . .
O26 V2 O20 C4 143.4(5) . .
O18 V2 O20 C4 -55.5(5) . .
O27 V2 O20 C4 -135.1(5) . .
V3 V2 O20 C4 -130.6(4) 2_765 .
V1 V2 O20 C4 176.4(5) 2_765 .
O23 V2 O20 V3 -178.5(3) . .
O25 V2 O20 V3 8.4(8) . .
O26 V2 O20 V3 -75.5(3) . .
O18 V2 O20 V3 85.6(2) . .
O27 V2 O20 V3 6.04(17) . .
V3 V2 O20 V3 10.5(3) 2_765 .
V1 V2 O20 V3 -42.53(19) 2_765 .
O21 V3 O27 V3 128(28) . 2_765
O24 V3 O27 V3 -23(28) 2_765 2_765
O25 V3 O27 V3 -118(28) 2_765 2_765
O20 V3 O27 V3 71(28) . 2_765
O19 V3 O27 V3 156(28) . 2_765
V2 V3 O27 V3 -114(28) 2_765 2_765
V1 V3 O27 V3 -19(28) 2_765 2_765
O21 V3 O27 V2 62.2(14) . .
O24 V3 O27 V2 -88.36(19) 2_765 .
O25 V3 O27 V2 176.13(16) 2_765 .
O20 V3 O27 V2 5.19(15) . .
O19 V3 O27 V2 90.60(14) . .
V2 V3 O27 V2 180.002(2) 2_765 .
V1 V3 O27 V2 -84.34(5) 2_765 .
O21 V3 O27 V2 -117.8(14) . 2_765
O24 V3 O27 V2 91.64(19) 2_765 2_765
O25 V3 O27 V2 -3.87(16) 2_765 2_765
O20 V3 O27 V2 -174.81(15) . 2_765
O19 V3 O27 V2 -89.40(14) . 2_765
V1 V3 O27 V2 95.66(5) 2_765 2_765
O21 V3 O27 V1 146.5(14) . 2_765
O24 V3 O27 V1 -4.02(19) 2_765 2_765
O25 V3 O27 V1 -99.53(16) 2_765 2_765
O20 V3 O27 V1 89.53(15) . 2_765
O19 V3 O27 V1 174.94(14) . 2_765
V2 V3 O27 V1 -95.66(5) 2_765 2_765
O21 V3 O27 V1 -33.5(14) . .
O24 V3 O27 V1 175.98(19) 2_765 .
O25 V3 O27 V1 80.47(16) 2_765 .
O20 V3 O27 V1 -90.47(15) . .
O19 V3 O27 V1 -5.06(14) . .
V2 V3 O27 V1 84.34(5) 2_765 .
V1 V3 O27 V1 180.0 2_765 .
O23 V2 O27 V3 -32.9(14) . .
O25 V2 O27 V3 175.84(18) . .
O26 V2 O27 V3 80.44(16) . .
O18 V2 O27 V3 -90.30(15) . .
O20 V2 O27 V3 -5.00(14) . .
V3 V2 O27 V3 179.999(1) 2_765 .
V1 V2 O27 V3 84.12(5) 2_765 .
O23 V2 O27 V3 147.1(14) . 2_765
O25 V2 O27 V3 -4.16(18) . 2_765
O26 V2 O27 V3 -99.56(16) . 2_765
O18 V2 O27 V3 89.71(15) . 2_765
O20 V2 O27 V3 175.00(14) . 2_765
V1 V2 O27 V3 -95.88(5) 2_765 2_765
O23 V2 O27 V2 -171(100) . 2_765
O25 V2 O27 V2 38(38) . 2_765
O26 V2 O27 V2 -57(38) . 2_765
O18 V2 O27 V2 132(38) . 2_765
O20 V2 O27 V2 -143(38) . 2_765
V3 V2 O27 V2 42(38) 2_765 2_765
V1 V2 O27 V2 -54(38) 2_765 2_765
O23 V2 O27 V1 -117.0(14) . 2_765
O25 V2 O27 V1 91.73(18) . 2_765
O26 V2 O27 V1 -3.68(16) . 2_765
O18 V2 O27 V1 -174.41(15) . 2_765
O20 V2 O27 V1 -89.11(14) . 2_765
V3 V2 O27 V1 95.88(5) 2_765 2_765
O23 V2 O27 V1 63.0(14) . .
O25 V2 O27 V1 -88.27(18) . .
O26 V2 O27 V1 176.32(16) . .
O18 V2 O27 V1 5.59(15) . .
O20 V2 O27 V1 90.89(14) . .
V3 V2 O27 V1 -84.12(5) 2_765 .
V1 V2 O27 V1 180.0 2_765 .
O22 V1 O27 V3 67.1(14) . .
O26 V1 O27 V3 -87.83(18) 2_765 .
O24 V1 O27 V3 176.26(18) . .
O19 V1 O27 V3 5.24(15) . .
O18 V1 O27 V3 90.73(14) . .
V3 V1 O27 V3 180.000(1) 2_765 .
V2 V1 O27 V3 -83.89(5) 2_765 .
O22 V1 O27 V3 -112.9(14) . 2_765
O26 V1 O27 V3 92.17(18) 2_765 2_765
O24 V1 O27 V3 -3.74(18) . 2_765
O19 V1 O27 V3 -174.76(15) . 2_765
O18 V1 O27 V3 -89.27(14) . 2_765
V2 V1 O27 V3 96.12(5) 2_765 2_765
O22 V1 O27 V2 -29.0(14) . .
O26 V1 O27 V2 176.05(18) 2_765 .
O24 V1 O27 V2 80.14(18) . .
O19 V1 O27 V2 -90.87(15) . .
O18 V1 O27 V2 -5.39(15) . .
V3 V1 O27 V2 83.88(5) 2_765 .
V2 V1 O27 V2 179.998(2) 2_765 .
O22 V1 O27 V2 151.0(14) . 2_765
O26 V1 O27 V2 -3.95(18) 2_765 2_765
O24 V1 O27 V2 -99.86(18) . 2_765
O19 V1 O27 V2 89.13(15) . 2_765
O18 V1 O27 V2 174.61(15) . 2_765
V3 V1 O27 V2 -96.12(5) 2_765 2_765
O22 V1 O27 V1 -15(21) . 2_765
O26 V1 O27 V1 -170(21) 2_765 2_765
O24 V1 O27 V1 94(21) . 2_765
O19 V1 O27 V1 -77(21) . 2_765
O18 V1 O27 V1 8(21) . 2_765
V3 V1 O27 V1 97(21) 2_765 2_765
V2 V1 O27 V1 -166(21) 2_765 2_765
O28 Mo7 O36 Mo12 -177.3(3) . .
O33 Mo7 O36 Mo12 -74.2(3) . .
O34 Mo7 O36 Mo12 8.1(7) . .
O35 Mo7 O36 Mo12 79.6(3) . .
O60 Mo7 O36 Mo12 3.1(2) . .
O31 Mo12 O36 Mo7 177.6(3) . .
O37 Mo12 O36 Mo7 74.5(3) . .
O42 Mo12 O36 Mo7 -7.8(7) . .
O38 Mo12 O36 Mo7 -80.1(3) . .
O60 Mo12 O36 Mo7 -3.1(3) . .
O32 Mo11 O41 Mo8 -178.6(3) . .
O40 Mo11 O41 Mo8 -75.2(3) . .
O37 Mo11 O41 Mo8 76.9(3) . .
O33 Mo11 O41 Mo8 2.0(6) . .
O60 Mo11 O41 Mo8 0.6(2) . .
N2 Mo8 O41 Mo11 -180.0(3) . .
O43 Mo8 O41 Mo11 -0.3(7) . .
O44 Mo8 O41 Mo11 77.7(3) . .
O42 Mo8 O41 Mo11 -78.7(3) . .
O60 Mo8 O41 Mo11 -0.7(2) . .
O3 Mo4 O12 Mo3 -178.7(3) . .
O16 Mo4 O12 Mo3 -75.2(3) . .
O8 Mo4 O12 Mo3 78.0(3) . .
O13 Mo4 O12 Mo3 1.7(6) . .
O0AA Mo4 O12 Mo3 0.9(2) . .
O2 Mo3 O12 Mo4 -178.8(3) . .
O17 Mo3 O12 Mo4 76.5(3) . .
O11 Mo3 O12 Mo4 -9.6(6) . .
O7 Mo3 O12 Mo4 -78.5(3) . .
O0AA Mo3 O12 Mo4 -0.9(2) . .
O23 V2 O25 V3 -169.9(3) . 2_765
O26 V2 O25 V3 84.8(3) . 2_765
O18 V2 O25 V3 -72.5(3) . 2_765
O20 V2 O25 V3 3.0(8) . 2_765
O27 V2 O25 V3 5.3(2) . 2_765
V1 V2 O25 V3 52.9(2) 2_765 2_765
O22 V1 O24 V3 176.1(3) . 2_765
O26 V1 O24 V3 -77.1(3) 2_765 2_765
O19 V1 O24 V3 27.8(7) . 2_765
O18 V1 O24 V3 82.4(3) . 2_765
O27 V1 O24 V3 5.1(2) . 2_765
V2 V1 O24 V3 -41.5(3) 2_765 2_765
O50 V4 O54 V4 -147(40) . 2_675
O51 V4 O54 V4 68(40) . 2_675
O53 V4 O54 V4 -27(40) 2_675 2_675
O45 V4 O54 V4 160(40) . 2_675
O46 V4 O54 V4 -114(40) . 2_675
V5 V4 O54 V4 70(40) 2_675 2_675
V6 V4 O54 V4 -25(40) 2_675 2_675
O50 V4 O54 V5 -37.5(14) . .
O51 V4 O54 V5 177.56(17) . .
O53 V4 O54 V5 82.89(16) 2_675 .
O45 V4 O54 V5 -90.24(14) . .
O46 V4 O54 V5 -4.82(14) . .
V5 V4 O54 V5 180.0 2_675 .
V6 V4 O54 V5 84.68(5) 2_675 .
O50 V4 O54 V5 142.5(14) . 2_675
O51 V4 O54 V5 -2.44(17) . 2_675
O53 V4 O54 V5 -97.11(16) 2_675 2_675
O45 V4 O54 V5 89.76(14) . 2_675
O46 V4 O54 V5 175.18(14) . 2_675
V6 V4 O54 V5 -95.32(5) 2_675 2_675
O50 V4 O54 V6 57.8(14) . .
O51 V4 O54 V6 -87.13(17) . .
O53 V4 O54 V6 178.21(16) 2_675 .
O45 V4 O54 V6 5.08(14) . .
O46 V4 O54 V6 90.49(14) . .
V5 V4 O54 V6 -84.68(5) 2_675 .
V6 V4 O54 V6 180.0 2_675 .
O50 V4 O54 V6 -122.2(14) . 2_675
O51 V4 O54 V6 92.87(17) . 2_675
O53 V4 O54 V6 -1.79(16) 2_675 2_675
O45 V4 O54 V6 -174.92(14) . 2_675
O46 V4 O54 V6 -89.51(14) . 2_675
V5 V4 O54 V6 95.32(5) 2_675 2_675
O49 V5 O54 V4 58.3(14) . .
O52 V5 O54 V4 -86.87(16) 2_675 .
O51 V5 O54 V4 177.66(16) 2_675 .
O46 V5 O54 V4 4.94(14) . .
O47 V5 O54 V4 90.24(13) . .
V4 V5 O54 V4 180.0 2_675 .
V6 V5 O54 V4 -84.67(4) 2_675 .
O49 V5 O54 V4 -121.7(14) . 2_675
O52 V5 O54 V4 93.13(16) 2_675 2_675
O51 V5 O54 V4 -2.35(16) 2_675 2_675
O46 V5 O54 V4 -175.07(14) . 2_675
O47 V5 O54 V4 -89.77(13) . 2_675
V6 V5 O54 V4 95.33(4) 2_675 2_675
O49 V5 O54 V5 -16(37) . 2_675
O52 V5 O54 V5 -162(37) 2_675 2_675
O51 V5 O54 V5 103(37) 2_675 2_675
O46 V5 O54 V5 -70(37) . 2_675
O47 V5 O54 V5 16(37) . 2_675
V4 V5 O54 V5 105(37) 2_675 2_675
V6 V5 O54 V5 -159(37) 2_675 2_675
O49 V5 O54 V6 -37.1(14) . .
O52 V5 O54 V6 177.80(16) 2_675 .
O51 V5 O54 V6 82.33(16) 2_675 .
O46 V5 O54 V6 -90.39(14) . .
O47 V5 O54 V6 -5.09(13) . .
V4 V5 O54 V6 84.67(4) 2_675 .
V6 V5 O54 V6 180.0 2_675 .
O49 V5 O54 V6 142.9(14) . 2_675
O52 V5 O54 V6 -2.20(16) 2_675 2_675
O51 V5 O54 V6 -97.67(16) 2_675 2_675
O46 V5 O54 V6 89.60(14) . 2_675
O47 V5 O54 V6 174.91(13) . 2_675
V4 V5 O54 V6 -95.33(4) 2_675 2_675
O48 V6 O54 V4 -30.5(16) . .
O53 V6 O54 V4 178.13(17) . .
O52 V6 O54 V4 82.67(15) . .
O47 V6 O54 V4 -90.00(14) . .
O45 V6 O54 V4 -4.98(14) . .
V4 V6 O54 V4 180.0 2_675 .
V5 V6 O54 V4 84.76(4) 2_675 .
O48 V6 O54 V4 149.5(16) . 2_675
O53 V6 O54 V4 -1.87(17) . 2_675
O52 V6 O54 V4 -97.32(15) . 2_675
O47 V6 O54 V4 90.00(14) . 2_675
O45 V6 O54 V4 175.02(14) . 2_675
V5 V6 O54 V4 -95.24(4) 2_675 2_675
O48 V6 O54 V5 64.8(16) . .
O53 V6 O54 V5 -86.64(17) . .
O52 V6 O54 V5 177.91(15) . .
O47 V6 O54 V5 5.23(14) . .
O45 V6 O54 V5 90.25(14) . .
V4 V6 O54 V5 -84.76(4) 2_675 .
V5 V6 O54 V5 180.0 2_675 .
O48 V6 O54 V5 -115.2(16) . 2_675
O53 V6 O54 V5 93.36(17) . 2_675
O52 V6 O54 V5 -2.09(15) . 2_675
O47 V6 O54 V5 -174.76(14) . 2_675
O45 V6 O54 V5 -89.75(14) . 2_675
V4 V6 O54 V5 95.24(4) 2_675 2_675
O48 V6 O54 V6 61(57) . 2_675
O53 V6 O54 V6 -91(57) . 2_675
O52 V6 O54 V6 174(57) . 2_675
O47 V6 O54 V6 1(57) . 2_675
O45 V6 O54 V6 86(57) . 2_675
V4 V6 O54 V6 -89(57) 2_675 2_675
V5 V6 O54 V6 176(57) 2_675 2_675
O2 Mo3 O11 Mo5 -179.7(3) . .
O17 Mo3 O11 Mo5 -73.6(3) . .
O7 Mo3 O11 Mo5 79.3(3) . .
O12 Mo3 O11 Mo5 11.3(6) . .
O0AA Mo3 O11 Mo5 2.7(2) . .
O4 Mo5 O11 Mo3 178.0(3) . .
O14 Mo5 O11 Mo3 74.7(3) . .
O10 Mo5 O11 Mo3 -8.8(6) . .
O6 Mo5 O11 Mo3 -80.1(3) . .
O0AA Mo5 O11 Mo3 -2.7(2) . .
O23 V2 O18 C2 -38.2(5) . .
O25 V2 O18 C2 -143.6(5) . .
O26 V2 O18 C2 110.2(7) . .
O20 V2 O18 C2 56.7(5) . .
O27 V2 O18 C2 133.5(5) . .
V3 V2 O18 C2 -178.0(5) 2_765 .
V1 V2 O18 C2 128.5(4) 2_765 .
O23 V2 O18 V1 -178.2(3) . .
O25 V2 O18 V1 76.4(3) . .
O26 V2 O18 V1 -29.8(7) . .
O20 V2 O18 V1 -83.3(2) . .
O27 V2 O18 V1 -6.42(17) . .
V3 V2 O18 V1 41.99(19) 2_765 .
V1 V2 O18 V1 -11.5(3) 2_765 .
O22 V1 O18 C2 41.8(5) . .
O26 V1 O18 C2 -130.3(7) 2_765 .
O24 V1 O18 C2 144.1(5) . .
O19 V1 O18 C2 -55.0(5) . .
O27 V1 O18 C2 -134.4(5) . .
V3 V1 O18 C2 177.0(5) 2_765 .
V2 V1 O18 C2 -129.7(4) 2_765 .
O22 V1 O18 V2 -177.3(3) . .
O26 V1 O18 V2 10.6(8) 2_765 .
O24 V1 O18 V2 -75.0(3) . .
O19 V1 O18 V2 86.0(2) . .
O27 V1 O18 V2 6.47(18) . .
V3 V1 O18 V2 -42.07(19) 2_765 .
V2 V1 O18 V2 11.2(3) 2_765 .
O48 V6 O47 C8 -38.3(5) . .
O53 V6 O47 C8 -143.4(5) . .
O52 V6 O47 C8 116.4(6) . .
O45 V6 O47 C8 56.8(5) . .
O54 V6 O47 C8 134.9(5) . .
V4 V6 O47 C8 -177.3(5) 2_675 .
V5 V6 O47 C8 130.2(4) 2_675 .
O48 V6 O47 V5 -179.3(3) . .
O53 V6 O47 V5 75.6(2) . .
O52 V6 O47 V5 -24.5(6) . .
O45 V6 O47 V5 -84.2(2) . .
O54 V6 O47 V5 -6.04(16) . .
V4 V6 O47 V5 41.79(17) 2_675 .
V5 V6 O47 V5 -10.7(3) 2_675 .
O49 V5 O47 C8 39.8(5) . .
O52 V5 O47 C8 -127.4(6) 2_675 .
O51 V5 O47 C8 143.4(5) 2_675 .
O46 V5 O47 C8 -56.1(5) . .
O54 V5 O47 C8 -135.6(5) . .
V4 V5 O47 C8 176.4(5) 2_675 .
V6 V5 O47 C8 -131.0(4) 2_675 .
O49 V5 O47 V6 -178.5(3) . .
O52 V5 O47 V6 14.2(7) 2_675 .
O51 V5 O47 V6 -74.9(2) 2_675 .
O46 V5 O47 V6 85.6(2) . .
O54 V5 O47 V6 6.09(16) . .
V4 V5 O47 V6 -41.98(18) 2_675 .
V6 V5 O47 V6 10.6(3) 2_675 .
O50 V4 O51 V5 -172.0(3) . 2_675
O53 V4 O51 V5 83.1(3) 2_675 2_675
O45 V4 O51 V5 -74.9(3) . 2_675
O46 V4 O51 V5 -3.4(8) . 2_675
O54 V4 O51 V5 3.2(2) . 2_675
V6 V4 O51 V5 50.9(2) 2_675 2_675
N1 Mo2 O0AA Mo4 122(5) . .
O15 Mo2 O0AA Mo4 -92.6(2) . .
O16 Mo2 O0AA Mo4 -0.54(17) . .
O14 Mo2 O0AA Mo4 176.5(2) . .
O17 Mo2 O0AA Mo4 88.6(2) . .
N1 Mo2 O0AA Mo6 -148(5) . .
O15 Mo2 O0AA Mo6 -2.53(18) . .
O16 Mo2 O0AA Mo6 89.57(19) . .
O14 Mo2 O0AA Mo6 -93.34(19) . .
O17 Mo2 O0AA Mo6 178.7(2) . .
N1 Mo2 O0AA Mo5 -58(5) . .
O15 Mo2 O0AA Mo5 87.3(2) . .
O16 Mo2 O0AA Mo5 179.4(2) . .
O14 Mo2 O0AA Mo5 -3.56(18) . .
O17 Mo2 O0AA Mo5 -91.5(2) . .
N1 Mo2 O0AA Mo3 32(5) . .
O15 Mo2 O0AA Mo3 177.2(2) . .
O16 Mo2 O0AA Mo3 -90.70(19) . .
O14 Mo2 O0AA Mo3 86.39(19) . .
O17 Mo2 O0AA Mo3 -1.56(18) . .
N1 Mo2 O0AA Mo1 36(29) . .
O15 Mo2 O0AA Mo1 -179(100) . .
O16 Mo2 O0AA Mo1 -87(27) . .
O14 Mo2 O0AA Mo1 90(27) . .
O17 Mo2 O0AA Mo1 2(27) . .
O3 Mo4 O0AA Mo2 71(10) . .
O12 Mo4 O0AA Mo2 -91.45(19) . .
O16 Mo4 O0AA Mo2 0.56(18) . .
O8 Mo4 O0AA Mo2 176.9(2) . .
O13 Mo4 O0AA Mo2 88.92(19) . .
O3 Mo4 O0AA Mo6 -20(10) . .
O12 Mo4 O0AA Mo6 177.4(2) . .
O16 Mo4 O0AA Mo6 -90.60(19) . .
O8 Mo4 O0AA Mo6 85.73(19) . .
O13 Mo4 O0AA Mo6 -2.24(16) . .
O3 Mo4 O0AA Mo5 -105(12) . .
O12 Mo4 O0AA Mo5 93(9) . .
O16 Mo4 O0AA Mo5 -175(100) . .
O8 Mo4 O0AA Mo5 1(9) . .
O13 Mo4 O0AA Mo5 -87(9) . .
O3 Mo4 O0AA Mo3 162(10) . .
O12 Mo4 O0AA Mo3 -0.68(17) . .
O16 Mo4 O0AA Mo3 91.34(19) . .
O8 Mo4 O0AA Mo3 -92.33(19) . .
O13 Mo4 O0AA Mo3 179.70(19) . .
O3 Mo4 O0AA Mo1 -110(10) . .
O12 Mo4 O0AA Mo1 88.09(18) . .
O16 Mo4 O0AA Mo1 -179.9(2) . .
O8 Mo4 O0AA Mo1 -3.57(17) . .
O13 Mo4 O0AA Mo1 -91.53(18) . .
O5 Mo6 O0AA Mo2 62(4) . .
O9 Mo6 O0AA Mo2 178.7(2) . .
O13 Mo6 O0AA Mo2 -88.40(19) . .
O15 Mo6 O0AA Mo2 2.55(18) . .
O10 Mo6 O0AA Mo2 89.75(19) . .
O5 Mo6 O0AA Mo4 152(4) . .
O9 Mo6 O0AA Mo4 -90.59(19) . .
O13 Mo6 O0AA Mo4 2.34(17) . .
O15 Mo6 O0AA Mo4 93.28(19) . .
O10 Mo6 O0AA Mo4 -179.5(2) . .
O5 Mo6 O0AA Mo5 -29(4) . .
O9 Mo6 O0AA Mo5 87.97(18) . .
O13 Mo6 O0AA Mo5 -179.1(2) . .
O15 Mo6 O0AA Mo5 -88.15(19) . .
O10 Mo6 O0AA Mo5 -0.95(16) . .
O5 Mo6 O0AA Mo3 -111(8) . .
O9 Mo6 O0AA Mo3 6(7) . .
O13 Mo6 O0AA Mo3 99(7) . .
O15 Mo6 O0AA Mo3 -170(7) . .
O10 Mo6 O0AA Mo3 -82(7) . .
O5 Mo6 O0AA Mo1 -118(4) . .
O9 Mo6 O0AA Mo1 -1.36(17) . .
O13 Mo6 O0AA Mo1 91.57(19) . .
O15 Mo6 O0AA Mo1 -177.5(2) . .
O10 Mo6 O0AA Mo1 -90.28(18) . .
O4 Mo5 O0AA Mo2 107(5) . .
O14 Mo5 O0AA Mo2 3.77(19) . .
O10 Mo5 O0AA Mo2 -90.16(19) . .
O6 Mo5 O0AA Mo2 179.2(2) . .
O11 Mo5 O0AA Mo2 92.7(2) . .
O4 Mo5 O0AA Mo4 -77(11) . .
O14 Mo5 O0AA Mo4 180(100) . .
O10 Mo5 O0AA Mo4 86(9) . .
O6 Mo5 O0AA Mo4 -5(9) . .
O11 Mo5 O0AA Mo4 -92(9) . .
O4 Mo5 O0AA Mo6 -161(5) . .
O14 Mo5 O0AA Mo6 94.9(2) . .
O10 Mo5 O0AA Mo6 1.00(17) . .
O6 Mo5 O0AA Mo6 -89.6(2) . .
O11 Mo5 O0AA Mo6 -176.2(2) . .
O4 Mo5 O0AA Mo3 17(5) . .
O14 Mo5 O0AA Mo3 -87.0(2) . .
O10 Mo5 O0AA Mo3 179.1(2) . .
O6 Mo5 O0AA Mo3 88.45(19) . .
O11 Mo5 O0AA Mo3 1.91(17) . .
O4 Mo5 O0AA Mo1 -72(5) . .
O14 Mo5 O0AA Mo1 -175.8(2) . .
O10 Mo5 O0AA Mo1 90.30(19) . .
O6 Mo5 O0AA Mo1 -0.31(18) . .
O11 Mo5 O0AA Mo1 -86.85(19) . .
O2 Mo3 O0AA Mo2 127(4) . .
O17 Mo3 O0AA Mo2 1.7(2) . .
O11 Mo3 O0AA Mo2 -92.7(2) . .
O7 Mo3 O0AA Mo2 177.3(2) . .
O12 Mo3 O0AA Mo2 91.38(19) . .
O2 Mo3 O0AA Mo4 36(4) . .
O17 Mo3 O0AA Mo4 -89.1(2) . .
O11 Mo3 O0AA Mo4 176.5(2) . .
O7 Mo3 O0AA Mo4 86.58(19) . .
O12 Mo3 O0AA Mo4 0.65(16) . .
O2 Mo3 O0AA Mo6 -61(9) . .
O17 Mo3 O0AA Mo6 174(7) . .
O11 Mo3 O0AA Mo6 79(7) . .
O7 Mo3 O0AA Mo6 -11(7) . .
O12 Mo3 O0AA Mo6 -96(7) . .
O2 Mo3 O0AA Mo5 -143(4) . .
O17 Mo3 O0AA Mo5 92.4(2) . .
O11 Mo3 O0AA Mo5 -2.01(18) . .
O7 Mo3 O0AA Mo5 -91.98(19) . .
O12 Mo3 O0AA Mo5 -177.92(19) . .
O2 Mo3 O0AA Mo1 -53(4) . .
O17 Mo3 O0AA Mo1 -178.3(2) . .
O11 Mo3 O0AA Mo1 87.31(19) . .
O7 Mo3 O0AA Mo1 -2.65(17) . .
O12 Mo3 O0AA Mo1 -88.59(18) . .
O1 Mo1 O0AA Mo2 135(26) . .
O7 Mo1 O0AA Mo2 -1(27) . .
O6 Mo1 O0AA Mo2 -94(27) . .
O8 Mo1 O0AA Mo2 90(27) . .
O9 Mo1 O0AA Mo2 178(100) . .
O1 Mo1 O0AA Mo4 49(5) . .
O7 Mo1 O0AA Mo4 -87.39(19) . .
O6 Mo1 O0AA Mo4 -179.8(2) . .
O8 Mo1 O0AA Mo4 3.54(17) . .
O9 Mo1 O0AA Mo4 91.42(19) . .
O1 Mo1 O0AA Mo6 -41(5) . .
O7 Mo1 O0AA Mo6 -177.5(2) . .
O6 Mo1 O0AA Mo6 90.1(2) . .
O8 Mo1 O0AA Mo6 -86.56(19) . .
O9 Mo1 O0AA Mo6 1.31(17) . .
O1 Mo1 O0AA Mo5 -131(5) . .
O7 Mo1 O0AA Mo5 92.7(2) . .
O6 Mo1 O0AA Mo5 0.32(19) . .
O8 Mo1 O0AA Mo5 -176.3(2) . .
O9 Mo1 O0AA Mo5 -88.46(18) . .
O1 Mo1 O0AA Mo3 139(5) . .
O7 Mo1 O0AA Mo3 2.77(18) . .
O6 Mo1 O0AA Mo3 -89.6(2) . .
O8 Mo1 O0AA Mo3 93.71(19) . .
O9 Mo1 O0AA Mo3 -178.4(2) . .
O2 Mo3 O17 Mo2 -179.0(3) . .
O11 Mo3 O17 Mo2 74.6(3) . .
O7 Mo3 O17 Mo2 -11.3(7) . .
O12 Mo3 O17 Mo2 -78.1(3) . .
O0AA Mo3 O17 Mo2 -2.0(2) . .
N1 Mo2 O17 Mo3 -176.0(3) . .
O15 Mo2 O17 Mo3 -0.9(7) . .
O16 Mo2 O17 Mo3 81.3(3) . .
O14 Mo2 O17 Mo3 -76.6(3) . .
O0AA Mo2 O17 Mo3 2.2(3) . .
O48 V6 O52 V5 175.5(3) . 2_675
O53 V6 O52 V5 -78.2(3) . 2_675
O47 V6 O52 V5 21.2(7) . 2_675
O45 V6 O52 V5 80.3(3) . 2_675
O54 V6 O52 V5 2.8(2) . 2_675
V4 V6 O52 V5 -43.9(2) 2_675 2_675
O23 V2 O26 V1 175.8(3) . 2_765
O25 V2 O26 V1 -77.6(3) . 2_765
O18 V2 O26 V1 28.2(7) . 2_765
O20 V2 O26 V1 81.6(3) . 2_765
O27 V2 O26 V1 5.0(2) . 2_765
V3 V2 O26 V1 -41.9(2) 2_765 2_765
O15 Mo2 N1 C1 -124(4) . .
O16 Mo2 N1 C1 143(4) . .
O14 Mo2 N1 C1 -33(4) . .
O17 Mo2 N1 C1 54(4) . .
O0AA Mo2 N1 C1 21(8) . .
O43 Mo8 N2 C5 -163(4) . .
O44 Mo8 N2 C5 105(4) . .
O42 Mo8 N2 C5 -71(4) . .
O41 Mo8 N2 C5 17(4) . .
O60 Mo8 N2 C5 4(8) . .
O1 Mo1 O6 Mo5 177.7(3) . .
O7 Mo1 O6 Mo5 -78.1(3) . .
O8 Mo1 O6 Mo5 6.6(7) . .
O9 Mo1 O6 Mo5 75.8(3) . .
O0AA Mo1 O6 Mo5 -0.4(3) . .
O4 Mo5 O6 Mo1 177.7(3) . .
O14 Mo5 O6 Mo1 10.0(7) . .
O10 Mo5 O6 Mo1 -77.5(3) . .
O11 Mo5 O6 Mo1 77.0(3) . .
O0AA Mo5 O6 Mo1 0.4(3) . .
O50 V4 O45 C7 -38.8(5) . .
O51 V4 O45 C7 -143.4(5) . .
O53 V4 O45 C7 116.6(6) 2_675 .
O46 V4 O45 C7 56.3(5) . .
O54 V4 O45 C7 134.7(5) . .
V5 V4 O45 C7 -177.2(5) 2_675 .
V6 V4 O45 C7 130.1(4) 2_675 .
O50 V4 O45 V6 -179.4(3) . .
O51 V4 O45 V6 76.0(2) . .
O53 V4 O45 V6 -24.0(7) 2_675 .
O46 V4 O45 V6 -84.3(2) . .
O54 V4 O45 V6 -5.90(17) . .
V5 V4 O45 V6 42.21(18) 2_675 .
V6 V4 O45 V6 -10.5(3) 2_675 .
O48 V6 O45 C7 41.7(5) . .
O53 V6 O45 C7 -126.5(7) . .
O52 V6 O45 C7 144.4(4) . .
O47 V6 O45 C7 -55.6(4) . .
O54 V6 O45 C7 -134.9(4) . .
V4 V6 O45 C7 -130.5(4) 2_675 .
V5 V6 O45 C7 177.0(4) 2_675 .
O48 V6 O45 V4 -177.5(3) . .
O53 V6 O45 V4 14.3(7) . .
O52 V6 O45 V4 -74.7(2) . .
O47 V6 O45 V4 85.2(2) . .
O54 V6 O45 V4 5.89(17) . .
V4 V6 O45 V4 10.3(3) 2_675 .
V5 V6 O45 V4 -42.18(18) 2_675 .
O28 Mo7 O33 Mo11 179.3(3) . .
O34 Mo7 O33 Mo11 -76.2(3) . .
O36 Mo7 O33 Mo11 77.1(3) . .
O35 Mo7 O33 Mo11 2.2(6) . .
O60 Mo7 O33 Mo11 1.0(2) . .
O32 Mo11 O33 Mo7 178.2(3) . .
O41 Mo11 O33 Mo7 -2.4(6) . .
O40 Mo11 O33 Mo7 75.9(3) . .
O37 Mo11 O33 Mo7 -78.3(3) . .
O60 Mo11 O33 Mo7 -1.0(2) . .
O48 V6 O53 V4 -173.7(3) . 2_675
O52 V6 O53 V4 81.6(3) . 2_675
O47 V6 O53 V4 -75.4(3) . 2_675
O45 V6 O53 V4 -5.9(8) . 2_675
O54 V6 O53 V4 2.4(2) . 2_675
V5 V6 O53 V4 49.7(2) 2_675 2_675
Mo2 N1 C1 C3 -47(4) . .
Mo2 N1 C1 C4 -167(4) . .
Mo2 N1 C1 C2 73(4) . .
O4 Mo5 O10 Mo6 177.8(3) . .
O14 Mo5 O10 Mo6 -77.5(3) . .
O6 Mo5 O10 Mo6 75.1(3) . .
O11 Mo5 O10 Mo6 4.8(6) . .
O0AA Mo5 O10 Mo6 -1.3(2) . .
O5 Mo6 O10 Mo5 179.9(3) . .
O9 Mo6 O10 Mo5 -76.9(3) . .
O13 Mo6 O10 Mo5 5.4(6) . .
O15 Mo6 O10 Mo5 77.9(3) . .
O0AA Mo6 O10 Mo5 1.3(2) . .
N2 Mo8 O60 Mo12 -76(4) . .
O43 Mo8 O60 Mo12 91.28(19) . .
O44 Mo8 O60 Mo12 -177.3(2) . .
O42 Mo8 O60 Mo12 -0.07(18) . .
O41 Mo8 O60 Mo12 -88.9(2) . .
N2 Mo8 O60 Mo10 -166(4) . .
O43 Mo8 O60 Mo10 1.09(17) . .
O44 Mo8 O60 Mo10 92.5(2) . .
O42 Mo8 O60 Mo10 -90.26(19) . .
O41 Mo8 O60 Mo10 -179.1(2) . .
N2 Mo8 O60 Mo9 104(4) . .
O43 Mo8 O60 Mo9 -89.09(19) . .
O44 Mo8 O60 Mo9 2.36(19) . .
O42 Mo8 O60 Mo9 179.6(2) . .
O41 Mo8 O60 Mo9 90.8(2) . .
N2 Mo8 O60 Mo11 14(4) . .
O43 Mo8 O60 Mo11 -179.4(2) . .
O44 Mo8 O60 Mo11 -87.9(2) . .
O42 Mo8 O60 Mo11 89.27(19) . .
O41 Mo8 O60 Mo11 0.48(18) . .
N2 Mo8 O60 Mo7 102(25) . .
O43 Mo8 O60 Mo7 -91(26) . .
O44 Mo8 O60 Mo7 1(26) . .
O42 Mo8 O60 Mo7 178(100) . .
O41 Mo8 O60 Mo7 89(26) . .
O31 Mo12 O60 Mo8 -130(12) . .
O37 Mo12 O60 Mo8 91.79(19) . .
O42 Mo12 O60 Mo8 0.08(18) . .
O36 Mo12 O60 Mo8 -177.8(2) . .
O38 Mo12 O60 Mo8 -89.04(19) . .
O31 Mo12 O60 Mo10 -39(12) . .
O37 Mo12 O60 Mo10 -177.52(19) . .
O42 Mo12 O60 Mo10 90.77(19) . .
O36 Mo12 O60 Mo10 -87.07(19) . .
O38 Mo12 O60 Mo10 1.65(17) . .
O31 Mo12 O60 Mo9 62(16) . .
O37 Mo12 O60 Mo9 -77(8) . .
O42 Mo12 O60 Mo9 -168(8) . .
O36 Mo12 O60 Mo9 14(8) . .
O38 Mo12 O60 Mo9 102(8) . .
O31 Mo12 O60 Mo11 140(12) . .
O37 Mo12 O60 Mo11 1.13(16) . .
O42 Mo12 O60 Mo11 -90.59(19) . .
O36 Mo12 O60 Mo11 91.58(19) . .
O38 Mo12 O60 Mo11 -179.70(19) . .
O31 Mo12 O60 Mo7 50(12) . .
O37 Mo12 O60 Mo7 -88.19(18) . .
O42 Mo12 O60 Mo7 -179.9(2) . .
O36 Mo12 O60 Mo7 2.26(18) . .
O38 Mo12 O60 Mo7 90.98(19) . .
O30 Mo10 O60 Mo8 -46(7) . .
O35 Mo10 O60 Mo8 -178.8(2) . .
O38 Mo10 O60 Mo8 89.46(19) . .
O43 Mo10 O60 Mo8 -1.09(17) . .
O39 Mo10 O60 Mo8 -89.81(19) . .
O30 Mo10 O60 Mo12 -137(7) . .
O35 Mo10 O60 Mo12 90.09(19) . .
O38 Mo10 O60 Mo12 -1.70(17) . .
O43 Mo10 O60 Mo12 -92.25(19) . .
O39 Mo10 O60 Mo12 179.0(2) . .
O30 Mo10 O60 Mo9 45(7) . .
O35 Mo10 O60 Mo9 -88.09(19) . .
O38 Mo10 O60 Mo9 -179.9(2) . .
O43 Mo10 O60 Mo9 89.58(19) . .
O39 Mo10 O60 Mo9 0.86(17) . .
O30 Mo10 O60 Mo11 153(9) . .
O35 Mo10 O60 Mo11 20(9) . .
O38 Mo10 O60 Mo11 -72(9) . .
O43 Mo10 O60 Mo11 -162(9) . .
O39 Mo10 O60 Mo11 109(9) . .
O30 Mo10 O60 Mo7 133(7) . .
O35 Mo10 O60 Mo7 0.67(18) . .
O38 Mo10 O60 Mo7 -91.11(18) . .
O43 Mo10 O60 Mo7 178.3(2) . .
O39 Mo10 O60 Mo7 89.62(19) . .
O29 Mo9 O60 Mo8 -153(25) . .
O44 Mo9 O60 Mo8 -2.4(2) . .
O39 Mo9 O60 Mo8 89.8(2) . .
O40 Mo9 O60 Mo8 -92.2(2) . .
O34 Mo9 O60 Mo8 179.6(2) . .
O29 Mo9 O60 Mo12 16(29) . .
O44 Mo9 O60 Mo12 166(8) . .
O39 Mo9 O60 Mo12 -102(8) . .
O40 Mo9 O60 Mo12 76(8) . .
O34 Mo9 O60 Mo12 -12(8) . .
O29 Mo9 O60 Mo10 117(25) . .
O44 Mo9 O60 Mo10 -93.1(2) . .
O39 Mo9 O60 Mo10 -0.87(17) . .
O40 Mo9 O60 Mo10 177.1(2) . .
O34 Mo9 O60 Mo10 88.9(2) . .
O29 Mo9 O60 Mo11 -62(25) . .
O44 Mo9 O60 Mo11 88.2(2) . .
O39 Mo9 O60 Mo11 -179.5(2) . .
O40 Mo9 O60 Mo11 -1.49(18) . .
O34 Mo9 O60 Mo11 -89.7(2) . .
O29 Mo9 O60 Mo7 27(25) . .
O44 Mo9 O60 Mo7 177.5(2) . .
O39 Mo9 O60 Mo7 -90.20(19) . .
O40 Mo9 O60 Mo7 87.8(2) . .
O34 Mo9 O60 Mo7 -0.4(2) . .
O32 Mo11 O60 Mo8 161(6) . .
O41 Mo11 O60 Mo8 -0.51(19) . .
O40 Mo11 O60 Mo8 92.2(2) . .
O37 Mo11 O60 Mo8 -92.26(18) . .
O33 Mo11 O60 Mo8 -179.9(2) . .
O32 Mo11 O60 Mo12 -108(6) . .
O41 Mo11 O60 Mo12 90.6(2) . .
O40 Mo11 O60 Mo12 -176.7(2) . .
O37 Mo11 O60 Mo12 -1.11(16) . .
O33 Mo11 O60 Mo12 -88.72(19) . .
O32 Mo11 O60 Mo10 -38(13) . .
O41 Mo11 O60 Mo10 161(9) . .
O40 Mo11 O60 Mo10 -107(9) . .
O37 Mo11 O60 Mo10 69(9) . .
O33 Mo11 O60 Mo10 -19(9) . .
O32 Mo11 O60 Mo9 70(6) . .
O41 Mo11 O60 Mo9 -91.2(2) . .
O40 Mo11 O60 Mo9 1.50(18) . .
O37 Mo11 O60 Mo9 177.08(19) . .
O33 Mo11 O60 Mo9 89.47(19) . .
O32 Mo11 O60 Mo7 -18(6) . .
O41 Mo11 O60 Mo7 -179.9(2) . .
O40 Mo11 O60 Mo7 -87.25(19) . .
O37 Mo11 O60 Mo7 88.32(18) . .
O33 Mo11 O60 Mo7 0.71(17) . .
O28 Mo7 O60 Mo8 168(100) . .
O33 Mo7 O60 Mo8 -90(26) . .
O34 Mo7 O60 Mo8 2(26) . .
O36 Mo7 O60 Mo8 180(100) . .
O35 Mo7 O60 Mo8 91(26) . .
O28 Mo7 O60 Mo12 -14(8) . .
O33 Mo7 O60 Mo12 88.6(2) . .
O34 Mo7 O60 Mo12 -179.9(2) . .
O36 Mo7 O60 Mo12 -2.27(18) . .
O35 Mo7 O60 Mo12 -90.8(2) . .
O28 Mo7 O60 Mo10 76(8) . .
O33 Mo7 O60 Mo10 178.8(2) . .
O34 Mo7 O60 Mo10 -89.7(2) . .
O36 Mo7 O60 Mo10 87.91(19) . .
O35 Mo7 O60 Mo10 -0.66(18) . .
O28 Mo7 O60 Mo9 166(8) . .
O33 Mo7 O60 Mo9 -91.0(2) . .
O34 Mo7 O60 Mo9 0.4(2) . .
O36 Mo7 O60 Mo9 178.1(2) . .
O35 Mo7 O60 Mo9 89.5(2) . .
O28 Mo7 O60 Mo11 -104(8) . .
O33 Mo7 O60 Mo11 -0.74(18) . .
O34 Mo7 O60 Mo11 90.7(2) . .
O36 Mo7 O60 Mo11 -91.61(19) . .
O35 Mo7 O60 Mo11 179.8(2) . .
Mo8 N2 C5 C6 51(4) . .
Mo8 N2 C5 C8 172(4) . .
Mo8 N2 C5 C7 -68(4) . .
V1 O19 C3 C1 -69.6(7) . .
V3 O19 C3 C1 67.1(7) . .
N1 C1 C3 O19 179.5(6) . .
C4 C1 C3 O19 -62.3(8) . .
C2 C1 C3 O19 62.6(8) . .
V4 O45 C7 C5 -69.3(7) . .
V6 O45 C7 C5 67.8(6) . .
N2 C5 C7 O45 179.4(6) . .
C6 C5 C7 O45 62.0(7) . .
C8 C5 C7 O45 -62.1(8) . .
V3 O20 C4 C1 -71.0(7) . .
V2 O20 C4 C1 67.2(7) . .
N1 C1 C4 O20 -177.7(6) . .
C3 C1 C4 O20 63.3(8) . .
C2 C1 C4 O20 -61.6(8) . .
V6 O47 C8 C5 -70.1(7) . .
V5 O47 C8 C5 67.6(6) . .
N2 C5 C8 O47 179.6(6) . .
C6 C5 C8 O47 -61.6(8) . .
C7 C5 C8 O47 62.2(7) . .
V5 O46 C6 C5 -68.9(7) . .
V4 O46 C6 C5 67.3(7) . .
N2 C5 C6 O46 -178.8(6) . .
C8 C5 C6 O46 61.7(8) . .
C7 C5 C6 O46 -61.9(7) . .
C18 N3 C10 C11 176.5(7) . .
C14 N3 C10 C11 -61.1(9) . .
C22 N3 C10 C11 56.6(8) . .
N3 C10 C11 C12 -175.4(6) . .
V2 O18 C2 C1 -69.6(7) . .
V1 O18 C2 C1 67.4(7) . .
N1 C1 C2 O18 178.3(6) . .
C3 C1 C2 O18 -63.2(8) . .
C4 C1 C2 O18 61.7(8) . .
C18 N3 C22 C23 -62.3(9) . .
C10 N3 C22 C23 55.0(9) . .
C14 N3 C22 C23 176.6(7) . .
C18 N3 C14 C15 60.6(9) . .
C10 N3 C14 C15 -58.6(10) . .
C22 N3 C14 C15 -179.1(7) . .
C32 C31 C30 N4 171.0(6) . .
C34 N4 C30 C31 50.7(8) . .
C38 N4 C30 C31 171.3(6) . .
C26 N4 C30 C31 -68.4(8) . .
C30 C31 C32 C33 -177.3(7) . .
C10 C11 C12 C13 -179.0(7) . .
C34 N4 C38 C39 -171.4(6) . .
C30 N4 C38 C39 65.9(8) . .
C26 N4 C38 C39 -52.7(8) . .
N4 C38 C39 C40 177.4(6) . .
C38 N4 C34 C35 -60.5(9) . .
C30 N4 C34 C35 60.2(9) . .
C26 N4 C34 C35 179.2(7) . .
C26 C27 C28 C29 178.8(7) . .
C28 C27 C26 N4 176.0(6) . .
C34 N4 C26 C27 64.6(8) . .
C38 N4 C26 C27 -54.5(8) . .
C30 N4 C26 C27 -173.8(6) . .
C10 N3 C18 C19 179.2(7) . .
C14 N3 C18 C19 56.5(9) . .
C22 N3 C18 C19 -60.8(8) . .
C20 C19 C18 N3 179.7(7) . .
N3 C22 C23 C24 -174.3(9) . .
C52 C51 C50 N5 177.8(8) . .
C54 N5 C50 C51 -61.1(10) . .
C46 N5 C50 C51 61.0(11) . .
C42 N5 C50 C51 179.9(8) . .
C38 C39 C40 C41 -70.8(11) . .
C18 C19 C20 C21 -177.8(8) . .
C54 N5 C46 C47 169.4(9) . .
C50 N5 C46 C47 46.4(12) . .
C42 N5 C46 C47 -69.4(11) . .
N5 C46 C47 C48 178.1(10) . .
N4 C34 C35 C36 179.2(8) . .
C70 N6 C66 C67 -60.0(11) . .
C58 N6 C66 C67 60.1(11) . .
C62 N6 C66 C67 178.9(8) . .
C54 N5 C42 C43 56.1(13) . .
C46 N5 C42 C43 -64.8(12) . .
C50 N5 C42 C43 175.8(10) . .
C34 C35 C36 C37 72.0(10) . .
C58 N6 C70 C71 -171.3(10) . .
C62 N6 C70 C71 68.5(12) . .
C66 N6 C70 C71 -50.6(13) . .
C70 N6 C58 C59 179.4(8) . .
C62 N6 C58 C59 -59.7(10) . .
C66 N6 C58 C59 57.6(11) . .
N6 C58 C59 C60 165.7(8) . .
C58 C59 C60 C61 172.6(9) . .
N6 C66 C67 C68 164.0(9) . .
N3 C14 C15 C16 -169.4(8) . .
C66 C67 C68 C69 58.0(12) . .
C70 N6 C62 C63 67.1(11) . .
C58 N6 C62 C63 -52.4(11) . .
C66 N6 C62 C63 -171.2(9) . .
C94 N8 C90 C91 -46.2(13) . .
C98 N8 C90 C91 -166.9(11) . .
C5DA N8 C90 C91 76.3(12) . .
C77 C76 C75 C74 66.4(11) . .
C50 C51 C52 C53 -71.3(11) . .
N8 C90 C91 C92 -166.0(10) . .
C94 N8 C5DA C102 -59.5(13) . .
C98 N8 C5DA C102 63.5(13) . .
C90 N8 C5DA C102 178.0(10) . .
C14 C15 C16 C17 -173.9(9) . .
N5 C42 C43 C44 -178.7(9) . .
C82 N7 C74 C75 -56.8(14) . .
C86 N7 C74 C75 60.6(14) . .
C78 N7 C74 C75 -177.3(10) . .
C76 C75 C74 N7 -172.6(9) . .
C90 C91 C92 C93 -169.7(12) . .
C46 N5 C54 C55 177.3(10) . .
C50 N5 C54 C55 -59.9(12) . .
C42 N5 C54 C55 56.1(13) . .
C56 C55 C54 N5 153.8(11) . .
C42 C43 C44 C45 71.6(14) . .
N8 C5DA C102 C103 -165.2(9) . .
C9B C103 C102 C5DA 88(3) . .
C9A C103 C102 C5DA -56.2(17) . .
N6 C62 C63 C64 -170.2(9) . .
C101 C100 C99 C98 174.2(14) . .
C100 C99 C98 N8 173.5(11) . .
C94 N8 C98 C99 162.2(12) . .
C90 N8 C98 C99 -76.9(14) . .
C5DA N8 C98 C99 38.9(16) . .
N6 C70 C71 C72 -168.8(12) . .
C98 N8 C94 C95 58.0(14) . .
C90 N8 C94 C95 -59.6(14) . .
C5DA N8 C94 C95 -180.0(11) . .
C62 C63 C64 C65 73.5(12) . .
C46 C47 C48 C49 170.4(12) . .
C22 C23 C24 C25B 28(3) . .
C22 C23 C24 C25A -61(2) . .
C74 N7 C78 C79 177.6(12) . .
C82 N7 C78 C79 60.6(16) . .
C86 N7 C78 C79 -58.9(15) . .
N8 C94 C95 C96 167.9(13) . .
C97 C96 C95 C94 -179.3(14) . .
C54 C55 C56 C57A -179.9(14) . .
C54 C55 C56 C57B -89(2) . .
C74 N7 C86 C87B 84(2) . .
C82 N7 C86 C87B -159(2) . .
C78 N7 C86 C87B -36(2) . .
C74 N7 C86 C87A 49(2) . .
C82 N7 C86 C87A 166.1(18) . .
C78 N7 C86 C87A -71.6(19) . .
N7 C78 C79 C80 -177.8(14) . .
C70 C71 C72 C73 79.8(17) . .
C74 N7 C82 C83B -43(3) . .
C86 N7 C82 C83B -164(3) . .
C78 N7 C82 C83B 74(3) . .
C74 N7 C82 C83A -64(3) . .
C86 N7 C82 C83A 175(3) . .
C78 N7 C82 C83A 53(3) . .
C84A C83A C82 N7 -170(4) . .
C84A C83A C82 C83B 131(12) . .
C78 C79 C80 C81 66(2) . .
C87B C86 C87A C89A 88(3) . .
N7 C86 C87A C89A -174.1(19) . .
C86 C87A C89A C88A -62(4) . .
C88B C89B C87B C86 163(3) . .
N7 C86 C87B C89B 172.5(19) . .
C87A C86 C87B C89B -91(4) . .
C82 C83A C84A C85A 94(6) . .
C85B C84B C83B C82 136(4) . .
N7 C82 C83B C84B 161(4) . .
C83A C82 C83B C84B -69(7) . .
